data_7212138
loop_
_publ_author_name
'Enright, Gary D.'
'Udachin, Konstantin A.'
'Ripmeester, John A.'

_publ_section_title
;
 Complex packing motifs templated by a pseudo-spherical guest: the
 structure of \b-cyclodextrin--adamantane inclusion compounds
;
_journal_issue 5
_journal_name_full CrystEngComm
_journal_page_first 1450
_journal_paper_doi 10.1039/b920581k
_journal_volume 12
_journal_year 2010
_chemical_formula_moiety '6(C42H70O35), 7(C10H16), 71.2(H2O)'
_chemical_formula_sum 'C318.5 H634.5 O281.2'
_chemical_formula_weight 8963.96
_chemical_name_systematic
;
?
;
_space_group_IT_number 1
_symmetry_cell_setting triclinic
_symmetry_space_group_name_Hall 'P 1'
_symmetry_space_group_name_H-M 'P 1'
_atom_sites_solution_hydrogens geom
_atom_sites_solution_primary direct
_atom_sites_solution_secondary difmap
_audit_creation_method SHELXL-97
_cell_angle_alpha 101.170(3)
_cell_angle_beta 102.112(2)
_cell_angle_gamma 98.015(2)
_cell_formula_units_Z 1
_cell_length_a 15.4573(8)
_cell_length_b 20.2952(10)
_cell_length_c 35.9970(17)
_cell_measurement_reflns_used 9898
_cell_measurement_temperature 100(1)
_cell_measurement_theta_max 25.64
_cell_measurement_theta_min 2.62
_cell_volume 10639.4(9)
_computing_cell_refinement 'SAINT (Bruker, 2006)'
_computing_data_collection 'APEX2 (Bruker, 2006)'
_computing_data_reduction 'SAINT (Bruker, 2006)'
_computing_structure_refinement 'SHELXL-97 (Sheldrick, 1997)'
_computing_structure_solution 'SHELXS-97 (Sheldrick, 1990)'
_diffrn_ambient_temperature 100(1)
_diffrn_measured_fraction_theta_full 0.989
_diffrn_measured_fraction_theta_max 0.989
_diffrn_measurement_device_type 'Bruker Kappa APEXII CCD'
_diffrn_measurement_method ' \f & \w scans'
_diffrn_radiation_monochromator graphite
_diffrn_radiation_source 'fine-focus sealed tube'
_diffrn_radiation_type MoK\a
_diffrn_radiation_wavelength 0.71073
_diffrn_reflns_av_R_equivalents 0.0599
_diffrn_reflns_av_sigmaI/netI 0.0871
_diffrn_reflns_limit_h_max 19
_diffrn_reflns_limit_h_min -15
_diffrn_reflns_limit_k_max 25
_diffrn_reflns_limit_k_min -25
_diffrn_reflns_limit_l_max 45
_diffrn_reflns_limit_l_min -45
_diffrn_reflns_number 130467
_diffrn_reflns_theta_full 26.46
_diffrn_reflns_theta_max 26.46
_diffrn_reflns_theta_min 2.58
_diffrn_standards_number 0
_exptl_absorpt_coefficient_mu 0.124
_exptl_absorpt_correction_T_max 0.9926
_exptl_absorpt_correction_T_min 0.9637
_exptl_absorpt_correction_type multi-scan
_exptl_absorpt_process_details SADABS
_exptl_crystal_colour colorless
_exptl_crystal_density_diffrn 1.399
_exptl_crystal_density_method 'not measured'
_exptl_crystal_description plate
_exptl_crystal_F_000 4795
_exptl_crystal_size_max 0.30
_exptl_crystal_size_mid 0.25
_exptl_crystal_size_min 0.06
_refine_diff_density_max 0.565
_refine_diff_density_min -0.480
_refine_diff_density_rms 0.082
_refine_ls_abs_structure_details 'Flack H D (1983), Acta Cryst. A39, 876-881'
_refine_ls_abs_structure_Flack 0(10)
_refine_ls_extinction_method none
_refine_ls_goodness_of_fit_ref 1.030
_refine_ls_hydrogen_treatment mixed
_refine_ls_matrix_type fullcycle
_refine_ls_number_parameters 6724
_refine_ls_number_reflns 43474
_refine_ls_number_restraints 4526
_refine_ls_restrained_S_all 1.009
_refine_ls_R_factor_all 0.1347
_refine_ls_R_factor_gt 0.0759
_refine_ls_shift/su_max 0.133
_refine_ls_shift/su_mean 0.001
_refine_ls_structure_factor_coef Fsqd
_refine_ls_weighting_details 'calc w=1/[\s^2^(Fo^2^)+(0.1204P)^2^+9.0017P] where P=(Fo^2^+2Fc^2^)/3'
_refine_ls_weighting_scheme calc
_refine_ls_wR_factor_gt 0.1922
_refine_ls_wR_factor_ref 0.2323
_reflns_number_gt 25582
_reflns_number_total 43474
_reflns_threshold_expression >2sigma(I)
_cod_data_source_file b920581k.txt
_cod_data_source_block compound2
_cod_original_formula_sum 'C318.50 H634.50 O281.20'
_cod_database_code 7212138

loop_
_symmetry_equiv_pos_as_xyz
'x, y, z'

loop_
_atom_site_label
_atom_site_type_symbol
_atom_site_fract_x
_atom_site_fract_y
_atom_site_fract_z
_atom_site_U_iso_or_equiv
_atom_site_adp_type
_atom_site_occupancy
_atom_site_symmetry_multiplicity
_atom_site_calc_flag
_atom_site_refinement_flags
_atom_site_disorder_assembly
_atom_site_disorder_group
O115 O 0.6593(2) 0.36322(15) 0.45290(9) 0.0222(8) Uani 1 1 d U . .
C111 C 0.5939(3) 0.3172(2) 0.42203(13) 0.0181(11) Uani 1 1 d U . .
H2 H 0.5571 0.3429 0.4068 0.022 Uiso 1 1 calc R . .
C112 C 0.6393(3) 0.2726(2) 0.39542(13) 0.0194(11) Uani 1 1 d U . .
H3 H 0.6783 0.3031 0.3851 0.023 Uiso 1 1 calc R . .
C113 C 0.6982(3) 0.2341(2) 0.41864(13) 0.0204(12) Uani 1 1 d U . .
H4 H 0.6613 0.2030 0.4294 0.024 Uiso 1 1 calc R . .
C114 C 0.7675(3) 0.2856(2) 0.45184(13) 0.0196(11) Uani 1 1 d U . .
H5 H 0.8077 0.3142 0.4411 0.024 Uiso 1 1 calc R . .
C115 C 0.7192(3) 0.3306(2) 0.47697(13) 0.0208(11) Uani 1 1 d U . .
H6 H 0.6846 0.3025 0.4901 0.025 Uiso 1 1 calc R . .
O112 O 0.5741(2) 0.22870(16) 0.36317(9) 0.0205(8) Uani 1 1 d U . .
H7 H 0.5256 0.2220 0.3690 0.031 Uiso 1 1 calc R . .
O113 O 0.7431(2) 0.19630(18) 0.39373(9) 0.0262(9) Uani 1 1 d U . .
H8 H 0.7667 0.1691 0.4047 0.039 Uiso 1 1 calc R . .
O114 O 0.8182(2) 0.24976(15) 0.47603(9) 0.0198(8) Uani 1 1 d U . .
C116 C 0.7842(4) 0.3888(2) 0.50701(14) 0.0283(13) Uani 1 1 d U . .
H10A H 0.7512 0.4138 0.5233 0.034 Uiso 1 1 calc R . .
H10B H 0.8276 0.3703 0.5237 0.034 Uiso 1 1 calc R . .
O116 O 0.8300(3) 0.43377(18) 0.48954(10) 0.0337(10) Uani 1 1 d U . .
H11 H 0.8790 0.4235 0.4884 0.050 Uiso 1 1 calc R . .
O125 O 0.9552(2) 0.29355(15) 0.52241(9) 0.0184(8) Uani 1 1 d U . .
C121 C 0.9134(3) 0.2637(2) 0.48273(13) 0.0182(11) Uani 1 1 d U . .
H13 H 0.9305 0.2950 0.4668 0.022 Uiso 1 1 calc R . .
C122 C 0.9442(3) 0.1964(2) 0.47022(13) 0.0192(11) Uani 1 1 d U . .
H14 H 1.0099 0.2051 0.4746 0.023 Uiso 1 1 calc R . .
C123 C 0.9167(3) 0.1476(2) 0.49476(13) 0.0167(11) Uani 1 1 d U . .
H15 H 0.8511 0.1394 0.4912 0.020 Uiso 1 1 calc R . .
C124 C 0.9628(3) 0.1802(2) 0.53696(13) 0.0156(10) Uani 1 1 d U . .
H16 H 1.0282 0.1844 0.5412 0.019 Uiso 1 1 calc R . .
C125 C 0.9375(3) 0.2512(2) 0.54863(12) 0.0162(11) Uani 1 1 d U . .
H17 H 0.8735 0.2452 0.5485 0.019 Uiso 1 1 calc R . .
O122 O 0.9048(2) 0.16809(17) 0.42988(9) 0.0236(9) Uani 1 1 d U . .
H18 H 0.9383 0.1454 0.4205 0.035 Uiso 1 1 calc R . .
O123 O 0.9459(2) 0.08472(16) 0.48348(9) 0.0226(8) Uani 1 1 d U . .
H19 H 0.9058 0.0583 0.4663 0.034 Uiso 1 1 calc R . .
O124 O 0.9296(2) 0.13870(15) 0.56083(9) 0.0180(8) Uani 1 1 d U . .
C126 C 0.9932(3) 0.2900(2) 0.58893(13) 0.0187(11) Uani 1 1 d U . .
H21A H 0.9819 0.3364 0.5936 0.022 Uiso 1 1 calc R . .
H21B H 0.9735 0.2685 0.6083 0.022 Uiso 1 1 calc R . .
O126 O 1.0867(2) 0.29254(17) 0.59382(10) 0.0245(9) Uani 1 1 d U . .
H22 H 1.1005 0.2963 0.5734 0.037 Uiso 1 1 calc R . .
O135 O 0.9914(2) 0.14385(15) 0.62648(9) 0.0205(8) Uani 1 1 d U . .
C131 C 0.9950(3) 0.1177(2) 0.58763(13) 0.0179(11) Uani 1 1 d U . .
H24 H 1.0550 0.1342 0.5844 0.022 Uiso 1 1 calc R . .
C132 C 0.9767(3) 0.0402(2) 0.57802(13) 0.0208(11) Uani 1 1 d U . .
H25 H 1.0211 0.0255 0.5969 0.025 Uiso 1 1 calc R . .
C133 C 0.8838(3) 0.0137(2) 0.58286(13) 0.0176(11) Uani 1 1 d U . .
H26 H 0.8383 0.0287 0.5646 0.021 Uiso 1 1 calc R . .
C134 C 0.8784(3) 0.0423(2) 0.62415(13) 0.0159(10) Uani 1 1 d U . .
H27 H 0.9168 0.0220 0.6423 0.019 Uiso 1 1 calc R . .
C135 C 0.9071(3) 0.1205(2) 0.63567(13) 0.0190(11) Uani 1 1 d U . .
H28 H 0.8599 0.1409 0.6219 0.023 Uiso 1 1 calc R . .
O132 O 0.9874(2) 0.01364(16) 0.54037(9) 0.0208(8) Uani 1 1 d U . .
H29 H 0.9536 0.0278 0.5242 0.031 Uiso 1 1 calc R . .
O133 O 0.8679(2) -0.05916(15) 0.57433(9) 0.0246(9) Uani 1 1 d U . .
H30 H 0.8293 -0.0731 0.5850 0.037 Uiso 1 1 calc R . .
O134 O 0.7874(2) 0.02574(15) 0.62626(8) 0.0152(7) Uani 1 1 d U . .
C136 C 0.9213(4) 0.1469(2) 0.67888(14) 0.0269(13) Uani 1 1 d U . .
H32A H 0.9429 0.1959 0.6857 0.032 Uiso 1 1 calc R . .
H32B H 0.8645 0.1380 0.6861 0.032 Uiso 1 1 calc R . .
O136 O 0.9851(3) 0.11438(19) 0.69976(11) 0.0423(12) Uani 1 1 d U . .
H33 H 1.0161 0.1419 0.7194 0.063 Uiso 1 1 calc R . .
O145 O 0.73547(19) 0.03148(15) 0.68283(8) 0.0139(7) Uani 1 1 d U . .
C141 C 0.7724(3) -0.0087(2) 0.65515(12) 0.0143(10) Uani 1 1 d U . .
H35 H 0.8296 -0.0183 0.6687 0.017 Uiso 1 1 calc R . .
C142 C 0.7062(3) -0.0763(2) 0.63607(12) 0.0128(10) Uani 1 1 d U . .
H36 H 0.6972 -0.1008 0.6563 0.015 Uiso 1 1 calc R . .
C143 C 0.6167(3) -0.0631(2) 0.61572(13) 0.0161(11) Uani 1 1 d U . .
H37 H 0.6250 -0.0395 0.5951 0.019 Uiso 1 1 calc R . .
C144 C 0.5809(3) -0.0181(2) 0.64563(12) 0.0142(10) Uani 1 1 d U . .
H38 H 0.5673 -0.0433 0.6650 0.017 Uiso 1 1 calc R . .
C145 C 0.6495(3) 0.0467(2) 0.66602(12) 0.0143(10) Uani 1 1 d U . .
H39 H 0.6571 0.0742 0.6470 0.017 Uiso 1 1 calc R . .
O142 O 0.7448(2) -0.11651(15) 0.60900(9) 0.0182(8) Uani 1 1 d U . .
H40 H 0.7048 -0.1384 0.5901 0.027 Uiso 1 1 calc R . .
O143 O 0.5542(2) -0.12560(16) 0.59921(9) 0.0223(9) Uani 1 1 d U . .
H41 H 0.5050 -0.1175 0.5895 0.033 Uiso 1 1 calc R . .
O144 O 0.4997(2) -0.00107(15) 0.62519(9) 0.0177(8) Uani 1 1 d U . .
C146 C 0.6202(3) 0.0891(2) 0.69948(13) 0.0188(11) Uani 1 1 d U . .
H43A H 0.6671 0.1288 0.7124 0.023 Uiso 1 1 calc R . .
H43B H 0.5662 0.1053 0.6889 0.023 Uiso 1 1 calc R . .
O146 O 0.6029(2) 0.05192(16) 0.72719(9) 0.0239(9) Uani 1 1 d U . .
H44 H 0.6499 0.0542 0.7434 0.036 Uiso 1 1 calc R . .
O155 O 0.3944(2) 0.05044(16) 0.65176(9) 0.0218(8) Uani 1 1 d U . .
C151 C 0.4227(3) -0.0125(2) 0.63969(13) 0.0194(11) Uani 1 1 d U . .
H46 H 0.4361 -0.0338 0.6619 0.023 Uiso 1 1 calc R . .
C152 C 0.3479(3) -0.0609(2) 0.60674(14) 0.0214(12) Uani 1 1 d U . .
H47 H 0.2941 -0.0692 0.6167 0.026 Uiso 1 1 calc R . .
C153 C 0.3254(3) -0.0277(2) 0.57347(13) 0.0168(11) Uani 1 1 d U . .
H48 H 0.3787 -0.0192 0.5632 0.020 Uiso 1 1 calc R . .
C154 C 0.2977(3) 0.0396(2) 0.58730(12) 0.0158(10) Uani 1 1 d U . .
H49 H 0.2423 0.0314 0.5962 0.019 Uiso 1 1 calc R . .
C155 C 0.3721(3) 0.0854(2) 0.62047(13) 0.0204(11) Uani 1 1 d U . .
H50 H 0.4258 0.0952 0.6106 0.025 Uiso 1 1 calc R . .
O152 O 0.3753(2) -0.12459(16) 0.59611(10) 0.0256(9) Uani 1 1 d U . .
H51 H 0.4305 -0.1186 0.6010 0.038 Uiso 1 1 calc R . .
O153 O 0.2541(2) -0.07315(17) 0.54324(10) 0.0263(9) Uani 1 1 d U . .
H52 H 0.2070 -0.0754 0.5504 0.039 Uiso 1 1 calc R . .
O154 O 0.2828(2) 0.07271(15) 0.55590(8) 0.0167(8) Uani 1 1 d U . .
C156 C 0.3485(3) 0.1527(2) 0.63805(14) 0.0258(13) Uani 1 1 d U . .
H54A H 0.3954 0.1758 0.6612 0.031 Uiso 1 1 calc R . .
H54B H 0.3467 0.1816 0.6194 0.031 Uiso 1 1 calc R . .
O156 O 0.2655(3) 0.14431(19) 0.64809(11) 0.0423(11) Uani 1 1 d U . .
H55 H 0.2715 0.1662 0.6705 0.063 Uiso 1 1 calc R . .
O165 O 0.2014(2) 0.16102(16) 0.55271(9) 0.0202(8) Uani 1 1 d U . .
C161 C 0.1959(3) 0.0885(2) 0.54431(13) 0.0182(11) Uani 1 1 d U . .
H57 H 0.1558 0.0681 0.5585 0.022 Uiso 1 1 calc R . .
C162 C 0.1602(3) 0.0590(2) 0.50150(13) 0.0196(11) Uani 1 1 d U . .
H58 H 0.1006 0.0703 0.4934 0.024 Uiso 1 1 calc R . .
C163 C 0.2220(3) 0.0898(2) 0.47883(13) 0.0206(12) Uani 1 1 d U . .
H59 H 0.2818 0.0786 0.4867 0.025 Uiso 1 1 calc R . .
C164 C 0.2297(3) 0.1660(2) 0.48907(13) 0.0182(11) Uani 1 1 d U . .
H60 H 0.1717 0.1778 0.4782 0.022 Uiso 1 1 calc R . .
C165 C 0.2582(3) 0.1964(2) 0.53314(13) 0.0192(11) Uani 1 1 d U . .
H61 H 0.3203 0.1910 0.5429 0.023 Uiso 1 1 calc R . .
O162 O 0.1511(2) -0.01352(16) 0.49328(9) 0.0217(8) Uani 1 1 d U . .
H62 H 0.1771 -0.0250 0.5126 0.032 Uiso 1 1 calc R . .
O163 O 0.1860(2) 0.06102(16) 0.43859(9) 0.0236(9) Uani 1 1 d U . .
H63 H 0.2176 0.0785 0.4261 0.035 Uiso 1 1 calc R . .
O164 O 0.2969(2) 0.19532(15) 0.47186(9) 0.0197(8) Uani 1 1 d U . .
C166 C 0.2534(3) 0.2716(2) 0.54427(15) 0.0241(12) Uani 1 1 d U . .
H65A H 0.2733 0.2878 0.5724 0.029 Uiso 1 1 calc R . .
H65B H 0.2937 0.2976 0.5327 0.029 Uiso 1 1 calc R . .
O166 O 0.1642(2) 0.28279(17) 0.53136(10) 0.0290(9) Uani 1 1 d U . .
H66 H 0.1292 0.2574 0.5390 0.044 Uiso 1 1 calc R . .
O175 O 0.3262(2) 0.30609(16) 0.46276(9) 0.0209(8) Uani 1 1 d U . .
C171 C 0.2735(3) 0.2396(2) 0.44727(14) 0.0236(12) Uani 1 1 d U . .
H68 H 0.2095 0.2418 0.4441 0.028 Uiso 1 1 calc R . .
C172 C 0.2909(3) 0.2096(3) 0.40750(14) 0.0247(12) Uani 1 1 d U . .
H69 H 0.2756 0.2396 0.3898 0.030 Uiso 1 1 calc R . .
C173 C 0.3886(3) 0.2055(2) 0.41263(13) 0.0199(11) Uani 1 1 d U . .
H70 H 0.4050 0.1757 0.4303 0.024 Uiso 1 1 calc R . .
C174 C 0.4429(3) 0.2768(2) 0.42957(13) 0.0184(11) Uani 1 1 d U . .
H71 H 0.4291 0.3056 0.4110 0.022 Uiso 1 1 calc R . .
C175 C 0.4226(3) 0.3076(2) 0.46787(13) 0.0197(11) Uani 1 1 d U . .
H72 H 0.4427 0.2814 0.4871 0.024 Uiso 1 1 calc R . .
O172 O 0.2335(2) 0.14388(17) 0.39192(10) 0.0290(10) Uani 1 1 d U . .
H73 H 0.1925 0.1463 0.3739 0.044 Uiso 1 1 calc R . .
O173 O 0.4084(2) 0.18039(17) 0.37568(9) 0.0264(9) Uani 1 1 d U . .
H74 H 0.3729 0.1449 0.3641 0.040 Uiso 1 1 calc R . .
O174 O 0.5378(2) 0.27296(15) 0.43691(9) 0.0185(8) Uani 1 1 d U . .
C176 C 0.4660(3) 0.3818(2) 0.48397(13) 0.0211(12) Uani 1 1 d U . .
H76A H 0.4491 0.3990 0.5080 0.025 Uiso 1 1 calc R . .
H76B H 0.5311 0.3863 0.4899 0.025 Uiso 1 1 calc R . .
O176 O 0.4379(3) 0.42091(17) 0.45612(10) 0.0328(10) Uani 1 1 d U . .
H77 H 0.4823 0.4429 0.4521 0.049 Uiso 1 1 calc R . .
C831 C 0.6737(4) 0.3467(4) 0.5827(2) 0.108(4) Uani 0.58 1 d PDU A 6
H83C H 0.6998 0.3950 0.5914 0.130 Uiso 0.58 1 calc PR A 6
H83D H 0.6462 0.3369 0.5549 0.130 Uiso 0.58 1 calc PR A 6
C832 C 0.6026(5) 0.3287(3) 0.60471(19) 0.089(3) Uani 0.58 1 d PDU A 6
H832 H 0.5574 0.3577 0.6009 0.107 Uiso 0.58 1 calc PR A 6
C833 C 0.5560(5) 0.2526(3) 0.5878(4) 0.143(5) Uani 0.58 1 d PDU A 6
H83E H 0.5090 0.2409 0.6008 0.172 Uiso 0.58 1 calc PR A 6
H83F H 0.5289 0.2451 0.5601 0.172 Uiso 0.58 1 calc PR A 6
C834 C 0.6277(5) 0.2084(4) 0.5946(2) 0.140(5) Uani 0.58 1 d PDU A 6
H834 H 0.6004 0.1601 0.5838 0.168 Uiso 0.58 1 calc PR A 6
C835 C 0.7023(5) 0.2288(4) 0.5747(3) 0.105(4) Uani 0.58 1 d PDU A 6
H83G H 0.7472 0.2003 0.5787 0.126 Uiso 0.58 1 calc PR A 6
H83H H 0.6768 0.2209 0.5468 0.126 Uiso 0.58 1 calc PR A 6
C836 C 0.7475(5) 0.3038(4) 0.5906(2) 0.102(4) Uani 0.58 1 d PDU A 6
H836 H 0.7946 0.3154 0.5773 0.122 Uiso 0.58 1 calc PR A 6
C837 C 0.7886(5) 0.3160(6) 0.6347(2) 0.117(5) Uani 0.58 1 d PDU A 6
H83I H 0.8358 0.2896 0.6391 0.141 Uiso 0.58 1 calc PR A 6
H83J H 0.8150 0.3640 0.6453 0.141 Uiso 0.58 1 calc PR A 6
C838 C 0.7156(5) 0.2949(3) 0.6553(2) 0.119(4) Uani 0.58 1 d PDU A 6
H838 H 0.7421 0.3022 0.6833 0.143 Uiso 0.58 1 calc PR A 6
C839 C 0.6441(6) 0.3398(5) 0.6483(2) 0.114(5) Uani 0.58 1 d PDU A 6
H83K H 0.5973 0.3284 0.6615 0.137 Uiso 0.58 1 calc PR A 6
H83L H 0.6716 0.3876 0.6591 0.137 Uiso 0.58 1 calc PR A 6
C840 C 0.6690(8) 0.2204(4) 0.6386(2) 0.139(5) Uani 0.58 1 d PDU A 6
H84A H 0.6221 0.2092 0.6517 0.166 Uiso 0.58 1 calc PR A 6
H84B H 0.7123 0.1907 0.6431 0.166 Uiso 0.58 1 calc PR A 6
C841 C 0.6425(5) 0.3097(6) 0.6525(2) 0.149(9) Uiso 0.32 1 d PDU B 7
H84C H 0.6559 0.2894 0.6748 0.179 Uiso 0.32 1 calc PR B 7
H84D H 0.6255 0.3533 0.6612 0.179 Uiso 0.32 1 calc PR B 7
C842 C 0.7268(5) 0.3212(4) 0.6364(2) 0.151(8) Uiso 0.32 1 d PDU B 7
H842 H 0.7762 0.3517 0.6567 0.182 Uiso 0.32 1 calc PR B 7
C843 C 0.7040(7) 0.3538(4) 0.6013(2) 0.160(10) Uiso 0.32 1 d PDU B 7
H84E H 0.7567 0.3625 0.5911 0.192 Uiso 0.32 1 calc PR B 7
H84F H 0.6858 0.3971 0.6095 0.192 Uiso 0.32 1 calc PR B 7
C844 C 0.6270(5) 0.3051(4) 0.5694(2) 0.124(8) Uiso 0.32 1 d PDU B 7
H844 H 0.6136 0.3254 0.5468 0.149 Uiso 0.32 1 calc PR B 7
C845 C 0.5428(5) 0.2944(5) 0.5854(2) 0.185(10) Uiso 0.32 1 d PDU B 7
H84G H 0.4937 0.2643 0.5653 0.221 Uiso 0.32 1 calc PR B 7
H84H H 0.5245 0.3379 0.5929 0.221 Uiso 0.32 1 calc PR B 7
C846 C 0.5639(6) 0.2626(4) 0.6211(2) 0.156(8) Uiso 0.32 1 d PDU B 7
H846 H 0.5106 0.2561 0.6316 0.187 Uiso 0.32 1 calc PR B 7
C847 C 0.5914(5) 0.1937(4) 0.6087(3) 0.155(9) Uiso 0.32 1 d PDU B 7
H84I H 0.5423 0.1631 0.5889 0.186 Uiso 0.32 1 calc PR B 7
H84J H 0.6041 0.1731 0.6310 0.186 Uiso 0.32 1 calc PR B 7
C848 C 0.6757(5) 0.2038(4) 0.5924(2) 0.147(8) Uiso 0.32 1 d PDU B 7
H848 H 0.6928 0.1595 0.5844 0.176 Uiso 0.32 1 calc PR B 7
C849 C 0.7544(6) 0.2522(4) 0.6232(3) 0.128(9) Uiso 0.32 1 d PDU B 7
H84K H 0.8063 0.2591 0.6123 0.153 Uiso 0.32 1 calc PR B 7
H84L H 0.7708 0.2322 0.6455 0.153 Uiso 0.32 1 calc PR B 7
C850 C 0.6550(8) 0.2364(4) 0.5571(2) 0.152(9) Uiso 0.32 1 d PDU B 7
H85A H 0.7080 0.2431 0.5468 0.182 Uiso 0.32 1 calc PR B 7
H85B H 0.6068 0.2061 0.5366 0.182 Uiso 0.32 1 calc PR B 7
O215 O 0.4633(2) 0.33317(15) 0.73519(9) 0.0195(8) Uani 1 1 d U . .
C211 C 0.4448(3) 0.3998(2) 0.74297(13) 0.0167(10) Uani 1 1 d U D .
H102 H 0.3807 0.3986 0.7321 0.020 Uiso 1 1 calc R . .
C212 C 0.4687(3) 0.4294(2) 0.78709(13) 0.0170(11) Uani 1 1 d U . .
H103 H 0.4331 0.3993 0.7988 0.020 Uiso 1 1 calc R . .
C213 C 0.5686(3) 0.4306(2) 0.80413(13) 0.0180(11) Uani 1 1 d U . .
H104 H 0.6056 0.4612 0.7931 0.022 Uiso 1 1 calc R . .
C214 C 0.5868(3) 0.3588(2) 0.79335(13) 0.0144(10) Uani 1 1 d U . .
H105 H 0.5572 0.3293 0.8074 0.017 Uiso 1 1 calc R . .
C215 C 0.5548(3) 0.3284(2) 0.74928(13) 0.0185(11) Uani 1 1 d U . .
H106 H 0.5920 0.3542 0.7360 0.022 Uiso 1 1 calc R . .
O212 O 0.4476(2) 0.49536(16) 0.79615(9) 0.0225(8) Uani 1 1 d U . .
H107 H 0.4635 0.5178 0.7813 0.034 Uiso 1 1 calc R . .
O213 O 0.5918(2) 0.45279(17) 0.84531(9) 0.0254(9) Uani 1 1 d U . .
H108 H 0.5903 0.4936 0.8515 0.038 Uiso 1 1 calc R . .
O214 O 0.6826(2) 0.36270(15) 0.80425(9) 0.0175(8) Uani 1 1 d U . .
C216 C 0.5619(4) 0.2537(2) 0.73849(15) 0.0278(13) Uani 1 1 d U . .
H11A H 0.5330 0.2352 0.7110 0.033 Uiso 1 1 calc R . .
H11B H 0.6250 0.2501 0.7424 0.033 Uiso 1 1 calc R . .
O216 O 0.5213(3) 0.21388(18) 0.76098(12) 0.0418(11) Uani 1 1 d U . .
H111 H 0.4670 0.2135 0.7561 0.063 Uiso 1 1 calc R . .
O225 O 0.7554(2) 0.26890(15) 0.80522(9) 0.0163(7) Uani 1 1 d U . .
C221 C 0.7156(3) 0.3173(2) 0.82695(13) 0.0160(10) Uani 1 1 d U . .
H113 H 0.6658 0.2930 0.8350 0.019 Uiso 1 1 calc R . .
C222 C 0.7840(3) 0.3614(2) 0.86289(13) 0.0189(11) Uani 1 1 d U . .
H114 H 0.8079 0.3311 0.8790 0.023 Uiso 1 1 calc R . .
C223 C 0.8612(3) 0.3975(2) 0.85008(12) 0.0152(10) Uani 1 1 d U . .
H115 H 0.8390 0.4279 0.8337 0.018 Uiso 1 1 calc R . .
C224 C 0.9024(3) 0.3449(2) 0.82709(12) 0.0127(10) Uani 1 1 d U . .
H116 H 0.9296 0.3171 0.8440 0.015 Uiso 1 1 calc R . .
C225 C 0.8319(3) 0.2994(2) 0.79259(12) 0.0155(10) Uani 1 1 d U . .
H117 H 0.8106 0.3274 0.7745 0.019 Uiso 1 1 calc R . .
O222 O 0.7450(2) 0.40762(17) 0.88557(9) 0.0252(9) Uani 1 1 d U . .
H118 H 0.7164 0.4286 0.8716 0.038 Uiso 1 1 calc R . .
O223 O 0.9314(2) 0.43617(16) 0.88290(9) 0.0212(8) Uani 1 1 d U . .
H119 H 0.9094 0.4595 0.8984 0.032 Uiso 1 1 calc R . .
O224 O 0.9706(2) 0.38070(14) 0.81227(8) 0.0150(7) Uani 1 1 d U . .
C226 C 0.8648(3) 0.2409(2) 0.77055(12) 0.0168(11) Uani 1 1 d U . .
H12A H 0.8163 0.2145 0.7488 0.020 Uiso 1 1 calc R . .
H12B H 0.9137 0.2588 0.7601 0.020 Uiso 1 1 calc R . .
O226 O 0.8954(2) 0.19746(15) 0.79548(9) 0.0179(8) Uani 1 1 d U . .
H122 H 0.9482 0.1954 0.7958 0.027 Uiso 1 1 calc R . .
O235 O 1.0740(2) 0.33282(14) 0.78263(8) 0.0164(7) Uani 1 1 d U . .
C231 C 1.0562(3) 0.3611(2) 0.81875(13) 0.0177(11) Uani 1 1 d U . .
H124 H 1.0560 0.3267 0.8344 0.021 Uiso 1 1 calc R . .
C232 C 1.1274(3) 0.4238(2) 0.84120(12) 0.0163(11) Uani 1 1 d U . .
H125 H 1.1857 0.4093 0.8467 0.020 Uiso 1 1 calc R . .
C233 C 1.1334(3) 0.4758(2) 0.81641(12) 0.0139(9) Uani 1 1 d U . .
H126 H 1.0756 0.4909 0.8105 0.017 Uiso 1 1 calc R . .
C234 C 1.1540(3) 0.4422(2) 0.77865(12) 0.0128(9) Uani 1 1 d U . .
H127 H 1.2125 0.4280 0.7843 0.015 Uiso 1 1 calc R . .
C235 C 1.0807(3) 0.3802(2) 0.75726(12) 0.0169(11) Uani 1 1 d U . .
H128 H 1.0230 0.3951 0.7505 0.020 Uiso 1 1 calc R . .
O232 O 1.1098(2) 0.45249(16) 0.87736(8) 0.0211(8) Uani 1 1 d U . .
H129 H 1.0558 0.4528 0.8743 0.032 Uiso 1 1 calc R . .
O233 O 1.2029(2) 0.53361(16) 0.83596(9) 0.0222(9) Uani 1 1 d U . .
H130 H 1.2050 0.5609 0.8220 0.033 Uiso 1 1 calc R . .
O234 O 1.1563(2) 0.49044(14) 0.75455(8) 0.0153(7) Uani 1 1 d U . .
C236 C 1.0994(3) 0.3408(2) 0.72092(14) 0.0229(12) Uani 1 1 d U . .
H13A H 1.0549 0.2989 0.7108 0.027 Uiso 1 1 calc R . .
H13B H 1.0935 0.3676 0.7013 0.027 Uiso 1 1 calc R . .
O236 O 1.1872(2) 0.32414(16) 0.72764(9) 0.0251(9) Uani 1 1 d U . .
H133 H 1.1915 0.2995 0.7433 0.038 Uiso 1 1 calc R . .
O245 O 1.2188(2) 0.47684(15) 0.70045(8) 0.0154(7) Uani 1 1 d U . .
C241 C 1.2356(3) 0.5047(2) 0.74130(12) 0.0140(10) Uani 1 1 d U . .
H135 H 1.2830 0.4848 0.7552 0.017 Uiso 1 1 calc R . .
C242 C 1.2649(3) 0.5825(2) 0.75082(13) 0.0155(10) Uani 1 1 d U . .
H136 H 1.3181 0.5928 0.7407 0.019 Uiso 1 1 calc R . .
C243 C 1.1920(3) 0.6132(2) 0.73006(12) 0.0145(10) Uani 1 1 d U . .
H137 H 1.1378 0.6040 0.7397 0.017 Uiso 1 1 calc R . .
C244 C 1.1709(3) 0.5807(2) 0.68598(12) 0.0144(10) Uani 1 1 d U . .
H138 H 1.2215 0.5962 0.6754 0.017 Uiso 1 1 calc R . .
C245 C 1.1501(3) 0.5035(2) 0.67699(13) 0.0169(11) Uani 1 1 d U . .
H139 H 1.0923 0.4888 0.6828 0.020 Uiso 1 1 calc R . .
O242 O 1.2901(2) 0.60906(15) 0.79180(9) 0.0194(8) Uani 1 1 d U . .
H140 H 1.2706 0.5804 0.8027 0.029 Uiso 1 1 calc R . .
O243 O 1.2222(2) 0.68518(15) 0.73720(9) 0.0196(8) Uani 1 1 d U . .
H141 H 1.1916 0.7003 0.7205 0.029 Uiso 1 1 calc R . .
O244 O 1.0924(2) 0.60408(15) 0.66838(9) 0.0186(8) Uani 1 1 d U . .
C246 C 1.1455(3) 0.4696(2) 0.63518(13) 0.0209(12) Uani 1 1 d U . .
H14A H 1.1298 0.4204 0.6314 0.025 Uiso 1 1 calc R . .
H14B H 1.0987 0.4841 0.6178 0.025 Uiso 1 1 calc R . .
O246 O 1.2301(2) 0.48684(17) 0.62549(9) 0.0254(9) Uani 1 1 d U . .
H144 H 1.2635 0.4610 0.6323 0.038 Uiso 1 1 calc R . .
O255 O 1.0315(2) 0.59502(17) 0.60259(9) 0.0238(9) Uani 1 1 d U D .
C251 C 1.0942(3) 0.6354(2) 0.63739(12) 0.0177(11) Uani 1 1 d U . .
H146 H 1.1549 0.6403 0.6330 0.021 Uiso 1 1 calc R . .
C252 C 1.0709(3) 0.7061(2) 0.64789(13) 0.0169(11) Uani 1 1 d U . .
H147 H 1.0750 0.7295 0.6267 0.020 Uiso 1 1 calc R . .
C253 C 0.9760(3) 0.6992(2) 0.65354(13) 0.0138(10) Uani 1 1 d U . .
H148 H 0.9727 0.6778 0.6755 0.017 Uiso 1 1 calc R . .
C254 C 0.9116(3) 0.6546(2) 0.61670(13) 0.0168(11) Uani 1 1 d U D .
H149 H 0.9123 0.6770 0.5949 0.020 Uiso 1 1 calc R . .
C255 C 0.9409(3) 0.5850(2) 0.60736(12) 0.0254(13) Uani 1 1 d DU . .
H150 H 0.9392 0.5630 0.6292 0.031 Uiso 1 1 calc R C 1
O252 O 1.1328(2) 0.74416(16) 0.68263(9) 0.0205(8) Uani 1 1 d U . .
H151 H 1.1659 0.7748 0.6777 0.031 Uiso 1 1 calc R . .
O253 O 0.9497(2) 0.76446(16) 0.66104(9) 0.0214(8) Uani 1 1 d U . .
H152 H 0.9894 0.7915 0.6781 0.032 Uiso 1 1 calc R . .
O254 O 0.8235(2) 0.64415(15) 0.62263(8) 0.0172(8) Uani 1 1 d U . .
C256 C 0.8796(5) 0.5389(3) 0.57103(15) 0.054(2) Uani 0.842(6) 1 d PDU D 1
H15A H 0.9035 0.4976 0.5645 0.065 Uiso 0.842(6) 1 calc PR D 1
H15B H 0.8208 0.5259 0.5758 0.065 Uiso 0.842(6) 1 calc PR D 1
O256 O 0.8703(3) 0.5702(3) 0.53951(12) 0.0532(17) Uani 0.842(6) 1 d PDU D 1
H155 H 0.8711 0.5426 0.5197 0.080 Uiso 0.842(6) 1 calc PR D 1
C280 C 0.8879(7) 0.5292(6) 0.5728(4) 0.030 Uiso 0.158(6) 1 d PDU D 2
H18A H 0.8448 0.4997 0.5812 0.036 Uiso 0.158(6) 1 calc PR D 2
H18B H 0.8543 0.5498 0.5536 0.036 Uiso 0.158(6) 1 calc PR D 2
O281 O 0.9422(10) 0.4888(9) 0.5546(6) 0.060 Uiso 0.158(6) 1 d PDU D 2
H181 H 0.9221 0.4482 0.5522 0.090 Uiso 0.158(6) 1 calc PR D 2
O265 O 0.6915(2) 0.60205(15) 0.57329(8) 0.0180(8) Uani 1 1 d U . .
C261 C 0.7542(3) 0.6606(2) 0.59529(13) 0.0167(11) Uani 1 1 d U D .
H157 H 0.7808 0.6839 0.5777 0.020 Uiso 1 1 calc R . .
C262 C 0.7072(3) 0.7091(2) 0.61873(12) 0.0172(11) Uani 1 1 d U . .
H158 H 0.6587 0.7207 0.6003 0.021 Uiso 1 1 calc R D .
C263 C 0.6648(3) 0.6732(2) 0.64607(13) 0.0159(10) Uani 1 1 d U D .
H159 H 0.7118 0.6596 0.6643 0.019 Uiso 1 1 calc R . .
C264 C 0.5987(3) 0.6102(2) 0.62076(12) 0.0185(11) Uani 1 1 d U . .
H160 H 0.5485 0.6236 0.6042 0.022 Uiso 1 1 calc R D .
C265 C 0.6452(3) 0.5646(2) 0.59567(12) 0.0148(10) Uani 1 1 d U D .
H161 H 0.6885 0.5455 0.6125 0.018 Uiso 1 1 calc R . .
O262 O 0.7683(2) 0.77096(15) 0.63940(9) 0.0174(8) Uani 1 1 d U D .
H162 H 0.8163 0.7620 0.6499 0.026 Uiso 1 1 calc R . .
O263 O 0.6225(2) 0.71949(16) 0.66706(10) 0.0253(9) Uani 1 1 d U . .
H163 H 0.5830 0.6982 0.6745 0.038 Uiso 1 1 calc R D .
O264 O 0.5658(2) 0.57100(15) 0.64598(8) 0.0152(7) Uani 1 1 d U D .
C266 C 0.5794(3) 0.5070(2) 0.56590(13) 0.0210(12) Uani 1 1 d U . .
H16A H 0.6121 0.4797 0.5507 0.025 Uiso 1 1 calc R D .
H16B H 0.5486 0.4777 0.5793 0.025 Uiso 1 1 calc R . .
O266 O 0.5145(2) 0.53124(16) 0.54040(9) 0.0245(9) Uani 1 1 d U D .
H166 H 0.5355 0.5407 0.5225 0.037 Uiso 1 1 calc R . .
O275 O 0.4355(2) 0.48653(15) 0.63079(8) 0.0176(8) Uani 1 1 d U D .
C271 C 0.4709(3) 0.5580(2) 0.64190(13) 0.0181(11) Uani 1 1 d U . .
H168 H 0.4418 0.5802 0.6221 0.022 Uiso 1 1 calc R D .
C272 C 0.4536(3) 0.5885(2) 0.68110(13) 0.0148(10) Uani 1 1 d U D .
H169 H 0.3883 0.5816 0.6785 0.018 Uiso 1 1 calc R . .
C273 C 0.4947(3) 0.5535(2) 0.71197(12) 0.0153(10) Uani 1 1 d U . .
H170 H 0.5598 0.5589 0.7145 0.018 Uiso 1 1 calc R D .
C274 C 0.4527(3) 0.4792(2) 0.69935(13) 0.0182(11) Uani 1 1 d U D .
H171 H 0.3885 0.4733 0.6991 0.022 Uiso 1 1 calc R . .
C275 C 0.4642(3) 0.4484(2) 0.65833(12) 0.0148(10) Uani 1 1 d U . .
H172 H 0.5279 0.4463 0.6601 0.018 Uiso 1 1 calc R D .
O272 O 0.4882(2) 0.65900(15) 0.69191(9) 0.0200(8) Uani 1 1 d U . .
H173 H 0.4470 0.6800 0.6936 0.030 Uiso 1 1 calc R D .
O273 O 0.4779(2) 0.58168(16) 0.74849(8) 0.0183(8) Uani 1 1 d U D .
H174 H 0.4893 0.6235 0.7528 0.027 Uiso 1 1 calc R . .
O274 O 0.4979(2) 0.44338(15) 0.72617(8) 0.0169(8) Uani 1 1 d U . .
C276 C 0.4082(3) 0.3764(2) 0.64231(14) 0.0193(11) Uani 1 1 d U D .
H17A H 0.4170 0.3574 0.6168 0.023 Uiso 1 1 calc R . .
H17B H 0.4273 0.3471 0.6596 0.023 Uiso 1 1 calc R . .
O276 O 0.3165(2) 0.37903(16) 0.63939(9) 0.0224(8) Uani 1 1 d U . .
H177 H 0.2919 0.3454 0.6453 0.034 Uiso 1 1 calc R D .
C801 C 0.8216(6) 0.4865(3) 0.76079(17) 0.106(4) Uani 0.90 1 d PDU E 3
H80A H 0.8676 0.4619 0.7707 0.127 Uiso 0.90 1 calc PR E 3
H80B H 0.7634 0.4565 0.7547 0.127 Uiso 0.90 1 calc PR E 3
C802 C 0.8383(4) 0.5073(3) 0.72419(18) 0.079(3) Uani 0.90 1 d PDU E 3
H802 H 0.8350 0.4660 0.7042 0.094 Uiso 0.90 1 calc PR E 3
C803 C 0.7680(5) 0.5469(3) 0.7084(2) 0.106(4) Uani 0.90 1 d PDU E 3
H80C H 0.7088 0.5179 0.7008 0.127 Uiso 0.90 1 calc PR E 3
H80D H 0.7807 0.5607 0.6855 0.127 Uiso 0.90 1 calc PR E 3
C804 C 0.7689(4) 0.6108(3) 0.73989(17) 0.092(3) Uani 0.90 1 d PDU E 3
H804 H 0.7219 0.6350 0.7298 0.110 Uiso 0.90 1 calc PR E 3
C805 C 0.7513(4) 0.5893(4) 0.77632(18) 0.090(3) Uani 0.90 1 d PDU E 3
H80E H 0.6926 0.5600 0.7700 0.108 Uiso 0.90 1 calc PR E 3
H80F H 0.7516 0.6295 0.7961 0.108 Uiso 0.90 1 calc PR E 3
C806 C 0.8240(4) 0.5512(3) 0.7921(2) 0.113(3) Uani 0.90 1 d PDU E 3
H806 H 0.8143 0.5386 0.8160 0.135 Uiso 0.90 1 calc PR E 3
C807 C 0.9172(5) 0.5959(4) 0.80009(19) 0.128(4) Uani 0.90 1 d PDU E 3
H80G H 0.9629 0.5706 0.8094 0.153 Uiso 0.90 1 calc PR E 3
H80H H 0.9222 0.6362 0.8205 0.153 Uiso 0.90 1 calc PR E 3
C808 C 0.9343(4) 0.6178(3) 0.76348(19) 0.123(4) Uani 0.90 1 d PDU E 3
H808 H 0.9937 0.6473 0.7698 0.148 Uiso 0.90 1 calc PR E 3
C809 C 0.9319(4) 0.5520(4) 0.7329(3) 0.123(4) Uani 0.90 1 d PDU E 3
H80I H 0.9433 0.5635 0.7093 0.147 Uiso 0.90 1 calc PR E 3
H80J H 0.9778 0.5276 0.7431 0.147 Uiso 0.90 1 calc PR E 3
C810 C 0.8611(4) 0.6568(3) 0.7483(3) 0.116(4) Uani 0.90 1 d PDU E 3
H81A H 0.8643 0.6981 0.7676 0.139 Uiso 0.90 1 calc PR E 3
H81B H 0.8703 0.6696 0.7246 0.139 Uiso 0.90 1 calc PR E 3
O315 O 0.6431(2) 0.97205(15) 0.79823(9) 0.0176(8) Uani 1 1 d U . .
C311 C 0.5888(3) 0.9056(2) 0.78310(13) 0.0168(11) Uani 1 1 d U . .
H202 H 0.5253 0.9084 0.7810 0.020 Uiso 1 1 calc R . .
C312 C 0.6027(3) 0.8767(2) 0.74268(13) 0.0193(11) Uani 1 1 d U . .
H203 H 0.5864 0.9077 0.7258 0.023 Uiso 1 1 calc R . .
C313 C 0.7007(3) 0.8717(2) 0.74582(13) 0.0186(11) Uani 1 1 d U . .
H204 H 0.7186 0.8416 0.7631 0.022 Uiso 1 1 calc R . .
C314 C 0.7567(3) 0.9432(2) 0.76255(12) 0.0141(10) Uani 1 1 d U . .
H205 H 0.7422 0.9725 0.7443 0.017 Uiso 1 1 calc R . .
C315 C 0.7387(3) 0.9739(2) 0.80201(13) 0.0146(10) Uani 1 1 d U . .
H206 H 0.7602 0.9472 0.8208 0.018 Uiso 1 1 calc R . .
O312 O 0.5457(2) 0.81198(16) 0.72645(9) 0.0228(9) Uani 1 1 d U . .
H207 H 0.5172 0.8021 0.7421 0.034 Uiso 1 1 calc R . .
O313 O 0.7179(2) 0.84783(16) 0.70869(8) 0.0191(8) Uani 1 1 d U . .
H208 H 0.7007 0.8063 0.7016 0.029 Uiso 1 1 calc R . .
O314 O 0.8503(2) 0.93772(15) 0.76846(8) 0.0160(7) Uani 1 1 d U . .
C316 C 0.7843(3) 1.0482(2) 0.81805(12) 0.0165(11) Uani 1 1 d U . .
H21C H 0.7693 1.0656 0.8425 0.020 Uiso 1 1 calc R . .
H21D H 0.8491 1.0517 0.8232 0.020 Uiso 1 1 calc R . .
O316 O 0.7557(2) 1.08862(15) 0.79070(9) 0.0236(9) Uani 1 1 d U . .
H211 H 0.7975 1.1194 0.7921 0.035 Uiso 1 1 calc R . .
O325 O 0.9718(2) 1.02815(15) 0.78448(9) 0.0157(8) Uani 1 1 d U . .
C321 C 0.9062(3) 0.9822(2) 0.75336(13) 0.0184(11) Uani 1 1 d U . .
H213 H 0.8690 1.0082 0.7384 0.022 Uiso 1 1 calc R . .
C322 C 0.9499(3) 0.9380(2) 0.72630(12) 0.0139(10) Uani 1 1 d U . .
H214 H 0.9862 0.9686 0.7150 0.017 Uiso 1 1 calc R . .
C323 C 1.0134(3) 0.9015(2) 0.74915(13) 0.0167(11) Uani 1 1 d U . .
H215 H 0.9787 0.8693 0.7601 0.020 Uiso 1 1 calc R . .
C324 C 1.0806(3) 0.9545(2) 0.78247(13) 0.0164(11) Uani 1 1 d U . .
H216 H 1.1183 0.9851 0.7718 0.020 Uiso 1 1 calc R . .
C325 C 1.0316(3) 0.9949(2) 0.80709(12) 0.0136(10) Uani 1 1 d U . .
H217 H 0.9964 0.9640 0.8186 0.016 Uiso 1 1 calc R . .
O322 O 0.8862(2) 0.89189(16) 0.69515(9) 0.0198(8) Uani 1 1 d U . .
H218 H 0.8446 0.8749 0.7033 0.030 Uiso 1 1 calc R . .
O323 O 1.0592(2) 0.86472(16) 0.72392(9) 0.0201(8) Uani 1 1 d U . .
H219 H 1.1045 0.8560 0.7370 0.030 Uiso 1 1 calc R . .
O324 O 1.13594(19) 0.91862(15) 0.80558(9) 0.0149(7) Uani 1 1 d U . .
C326 C 1.0931(3) 1.0510(2) 0.83942(14) 0.0232(12) Uani 1 1 d U . .
H22A H 1.0578 1.0753 0.8547 0.028 Uiso 1 1 calc R . .
H22B H 1.1340 1.0314 0.8566 0.028 Uiso 1 1 calc R . .
O326 O 1.1431(2) 1.09710(17) 0.82309(10) 0.0289(10) Uani 1 1 d U . .
H222 H 1.1963 1.1053 0.8350 0.043 Uiso 1 1 calc R . .
O335 O 1.2718(2) 0.96446(15) 0.85213(9) 0.0174(8) Uani 1 1 d U . .
C331 C 1.2305(3) 0.9352(2) 0.81202(13) 0.0149(10) Uani 1 1 d U . .
H224 H 1.2459 0.9676 0.7964 0.018 Uiso 1 1 calc R . .
C332 C 1.2643(3) 0.8691(2) 0.79916(13) 0.0168(11) Uani 1 1 d U . .
H225 H 1.3301 0.8792 0.8043 0.020 Uiso 1 1 calc R . .
C333 C 1.2367(3) 0.8189(2) 0.82325(13) 0.0170(11) Uani 1 1 d U . .
H226 H 1.1709 0.8076 0.8181 0.020 Uiso 1 1 calc R . .
C334 C 1.2771(3) 0.8509(2) 0.86613(13) 0.0179(11) Uani 1 1 d U . .
H227 H 1.3427 0.8554 0.8714 0.021 Uiso 1 1 calc R . .
C335 C 1.2536(3) 0.9222(2) 0.87809(13) 0.0188(11) Uani 1 1 d U . .
H228 H 1.1891 0.9163 0.8772 0.023 Uiso 1 1 calc R . .
O332 O 1.2278(2) 0.83984(16) 0.75880(9) 0.0206(8) Uani 1 1 d U . .
H229 H 1.1747 0.8225 0.7551 0.031 Uiso 1 1 calc R . .
O333 O 1.2727(2) 0.75805(16) 0.81457(9) 0.0205(8) Uani 1 1 d U . .
H230 H 1.2380 0.7253 0.8167 0.031 Uiso 1 1 calc R . .
O334 O 1.2436(2) 0.80731(15) 0.88847(9) 0.0195(8) Uani 1 1 d U . .
C336 C 1.3050(3) 0.9607(2) 0.91849(14) 0.0220(12) Uani 1 1 d U . .
H23A H 1.2909 1.0062 0.9235 0.026 Uiso 1 1 calc R . .
H23B H 1.2863 0.9375 0.9374 0.026 Uiso 1 1 calc R . .
O336 O 1.4001(2) 0.96606(18) 0.92324(10) 0.0293(10) Uani 1 1 d U . .
H233 H 1.4101 0.9440 0.9035 0.044 Uiso 1 1 calc R . .
O345 O 1.3013(2) 0.81180(17) 0.95441(9) 0.0282(9) Uani 1 1 d U . .
C341 C 1.3084(3) 0.7865(2) 0.91626(14) 0.0223(12) Uani 1 1 d U . .
H235 H 1.3691 0.8036 0.9140 0.027 Uiso 1 1 calc R . .
C342 C 1.2909(3) 0.7087(2) 0.90687(14) 0.0236(12) Uani 1 1 d U . .
H236 H 1.3357 0.6951 0.9261 0.028 Uiso 1 1 calc R . .
C343 C 1.1995(3) 0.6816(2) 0.91202(13) 0.0185(11) Uani 1 1 d U . .
H237 H 1.1532 0.6954 0.8936 0.022 Uiso 1 1 calc R . .
C344 C 1.1940(3) 0.7104(2) 0.95293(13) 0.0196(11) Uani 1 1 d U . .
H238 H 1.2370 0.6938 0.9714 0.024 Uiso 1 1 calc R . .
C345 C 1.2160(4) 0.7896(2) 0.96215(14) 0.0276(13) Uani 1 1 d U . .
H239 H 1.1687 0.8067 0.9461 0.033 Uiso 1 1 calc R . .
O342 O 1.3027(2) 0.68011(16) 0.86920(9) 0.0221(8) Uani 1 1 d U . .
H240 H 1.2848 0.7033 0.8540 0.033 Uiso 1 1 calc R . .
O343 O 1.1840(2) 0.60796(15) 0.90478(10) 0.0239(9) Uani 1 1 d U . .
H241 H 1.1331 0.5937 0.9066 0.036 Uiso 1 1 calc R . .
O344 O 1.1049(2) 0.68919(16) 0.95670(9) 0.0208(8) Uani 1 1 d U . .
C346 C 1.2253(5) 0.8206(3) 1.00560(15) 0.0472(17) Uani 1 1 d U . .
H24A H 1.2472 0.8694 1.0109 0.057 Uiso 1 1 calc R . .
H24B H 1.1661 0.8138 1.0110 0.057 Uiso 1 1 calc R . .
O346 O 1.2826(4) 0.7929(2) 1.03063(12) 0.082(2) Uani 1 1 d U . .
H244 H 1.2995 0.7612 1.0179 0.124 Uiso 1 1 calc R . .
O355 O 1.0602(2) 0.69599(16) 1.01485(9) 0.0220(8) Uani 1 1 d U . .
C351 C 1.0963(3) 0.6558(2) 0.98711(13) 0.0228(12) Uani 1 1 d U . .
H246 H 1.1551 0.6476 0.9998 0.027 Uiso 1 1 calc R . .
C352 C 1.0305(3) 0.5876(2) 0.96887(13) 0.0198(11) Uani 1 1 d U . .
H247 H 1.0224 0.5645 0.9898 0.024 Uiso 1 1 calc R . .
C353 C 0.9399(3) 0.6003(2) 0.94906(13) 0.0211(11) Uani 1 1 d U . .
H248 H 0.9465 0.6237 0.9281 0.025 Uiso 1 1 calc R . .
C354 C 0.9058(3) 0.6449(2) 0.97949(12) 0.0174(11) Uani 1 1 d U . .
H249 H 0.8936 0.6195 0.9989 0.021 Uiso 1 1 calc R . .
C355 C 0.9729(3) 0.7109(2) 0.99978(13) 0.0197(11) Uani 1 1 d U . .
H250 H 0.9781 0.7387 0.9807 0.024 Uiso 1 1 calc R . .
O352 O 1.0673(2) 0.54492(16) 0.94218(9) 0.0238(9) Uani 1 1 d U . .
H251 H 1.1041 0.5687 0.9345 0.036 Uiso 1 1 calc R . .
O353 O 0.8803(2) 0.53589(17) 0.93314(10) 0.0275(9) Uani 1 1 d U . .
H252 H 0.8299 0.5421 0.9236 0.041 Uiso 1 1 calc R . .
O354 O 0.8233(2) 0.66098(16) 0.95951(9) 0.0206(8) Uani 1 1 d U . .
C356 C 0.9483(4) 0.7527(3) 1.03375(14) 0.0279(13) Uani 1 1 d U . .
H25A H 0.9920 0.7950 1.0440 0.034 Uiso 1 1 calc R . .
H25B H 0.8897 0.7641 1.0251 0.034 Uiso 1 1 calc R . .
O356 O 0.9460(3) 0.71659(18) 1.06368(10) 0.0344(10) Uani 1 1 d U . .
H255 H 0.8952 0.6942 1.0600 0.052 Uiso 1 1 calc R . .
O365 O 0.7128(2) 0.70670(18) 0.98609(9) 0.0257(9) Uani 1 1 d U G .
C361 C 0.7442(3) 0.6453(2) 0.97316(14) 0.0232(11) Uani 1 1 d U . .
H257 H 0.7575 0.6223 0.9947 0.028 Uiso 1 1 calc R . .
C362 C 0.6718(3) 0.5991(2) 0.93970(14) 0.0232(12) Uani 1 1 d U . .
H258 H 0.6180 0.5880 0.9493 0.028 Uiso 1 1 calc R . .
C363 C 0.6470(3) 0.6334(2) 0.90693(13) 0.0226(12) Uani 1 1 d U . .
H259 H 0.6993 0.6437 0.8962 0.027 Uiso 1 1 calc R . .
C364 C 0.6159(3) 0.6990(2) 0.92162(12) 0.0177(11) Uani 1 1 d U G .
H260 H 0.5600 0.6886 0.9298 0.021 Uiso 1 1 calc R . .
C365 C 0.6906(3) 0.7440(2) 0.95640(13) 0.0256(13) Uani 1 1 d DU . .
H261 H 0.7442 0.7595 0.9476 0.031 Uiso 1 1 calc R F 1
O362 O 0.7007(2) 0.53682(16) 0.92653(10) 0.0280(9) Uani 1 1 d U . .
H262 H 0.7559 0.5438 0.9310 0.042 Uiso 1 1 calc R . .
O363 O 0.5758(2) 0.58728(17) 0.87755(10) 0.0266(9) Uani 1 1 d U . .
H263 H 0.5494 0.6086 0.8631 0.040 Uiso 1 1 calc R . .
O364 O 0.6024(2) 0.73556(16) 0.89167(9) 0.0187(8) Uani 1 1 d U . .
C366 C 0.6568(4) 0.8047(3) 0.97659(15) 0.0191(16) Uani 0.740(6) 1 d PDU G 1
H26A H 0.6330 0.8297 0.9576 0.023 Uiso 0.740(6) 1 calc PR G 1
H26B H 0.6085 0.7886 0.9879 0.023 Uiso 0.740(6) 1 calc PR G 1
O366 O 0.7284(3) 0.8489(2) 1.00652(11) 0.0194(12) Uani 0.740(6) 1 d PDU G 1
H266 H 0.7322 0.8356 1.0268 0.029 Uiso 0.740(6) 1 calc PR G 1
C380 C 0.6725(6) 0.8157(4) 0.9678(5) 0.050 Uiso 0.260(6) 1 d PDU G 2
H28A H 0.7232 0.8439 0.9878 0.060 Uiso 0.260(6) 1 calc PR G 2
H28B H 0.6647 0.8360 0.9453 0.060 Uiso 0.260(6) 1 calc PR G 2
O381 O 0.5932(7) 0.8131(8) 0.9821(5) 0.070 Uiso 0.260(6) 1 d PDU G 2
H281 H 0.6072 0.8264 1.0059 0.105 Uiso 0.260(6) 1 calc PR G 2
O375 O 0.5202(2) 0.82339(15) 0.88806(9) 0.0179(8) Uani 1 1 d U . .
C371 C 0.5155(3) 0.7523(2) 0.87955(13) 0.0187(11) Uani 1 1 d U G .
H268 H 0.4746 0.7316 0.8933 0.022 Uiso 1 1 calc R . .
C372 C 0.4807(3) 0.7221(2) 0.83615(12) 0.0150(10) Uani 1 1 d U . .
H269 H 0.4209 0.7330 0.8276 0.018 Uiso 1 1 calc R G .
C373 C 0.5427(3) 0.7534(2) 0.81430(12) 0.0170(11) Uani 1 1 d U G .
H270 H 0.6028 0.7427 0.8222 0.020 Uiso 1 1 calc R . .
C374 C 0.5478(3) 0.8301(2) 0.82466(13) 0.0181(11) Uani 1 1 d U . .
H271 H 0.4889 0.8408 0.8142 0.022 Uiso 1 1 calc R G .
C375 C 0.5766(3) 0.8586(2) 0.86882(13) 0.0187(11) Uani 1 1 d U G .
H272 H 0.6387 0.8527 0.8783 0.022 Uiso 1 1 calc R . .
O372 O 0.4724(2) 0.64953(15) 0.82833(9) 0.0194(8) Uani 1 1 d U G .
H273 H 0.4228 0.6315 0.8139 0.029 Uiso 1 1 calc R . .
O373 O 0.5056(2) 0.72519(17) 0.77374(9) 0.0244(9) Uani 1 1 d U . .
H274 H 0.5311 0.7476 0.7611 0.037 Uiso 1 1 calc R G .
O374 O 0.6141(2) 0.86088(15) 0.80695(9) 0.0182(8) Uani 1 1 d U G .
C376 C 0.5727(3) 0.9346(2) 0.88017(14) 0.0228(12) Uani 1 1 d U . .
H27A H 0.5853 0.9491 0.9084 0.027 Uiso 1 1 calc R G .
H27B H 0.6191 0.9608 0.8716 0.027 Uiso 1 1 calc R . .
O376 O 0.4880(2) 0.94872(16) 0.86360(9) 0.0236(8) Uani 1 1 d U G .
H277 H 0.4541 0.9436 0.8780 0.035 Uiso 1 1 calc R . .
C811 C 0.8404(4) 0.8638(4) 0.9152(2) 0.066(4) Uani 0.50 1 d PDU H 4
H81C H 0.7969 0.8920 0.9077 0.079 Uiso 0.50 1 calc PR H 4
H81D H 0.8340 0.8536 0.9398 0.079 Uiso 0.50 1 calc PR H 4
C812 C 0.9359(4) 0.9028(3) 0.92005(18) 0.032(2) Uani 0.50 1 d PDU H 4
H812 H 0.9485 0.9446 0.9408 0.039 Uiso 0.50 1 calc PR H 4
C813 C 0.9438(8) 0.9212(3) 0.88123(19) 0.070(4) Uani 0.50 1 d PDU H 4
H81E H 0.9020 0.9510 0.8745 0.084 Uiso 0.50 1 calc PR H 4
H81F H 1.0043 0.9452 0.8838 0.084 Uiso 0.50 1 calc PR H 4
C814 C 0.9223(4) 0.8554(3) 0.8489(2) 0.070(4) Uani 0.50 1 d PDU H 4
H814 H 0.9258 0.8672 0.8241 0.084 Uiso 0.50 1 calc PR H 4
C815 C 0.8275(5) 0.8162(5) 0.8451(2) 0.064(4) Uani 0.50 1 d PDU H 4
H81G H 0.7835 0.8444 0.8385 0.077 Uiso 0.50 1 calc PR H 4
H81H H 0.8142 0.7752 0.8244 0.077 Uiso 0.50 1 calc PR H 4
C816 C 0.8214(5) 0.7968(3) 0.8836(2) 0.062(4) Uani 0.50 1 d PDU H 4
H816 H 0.7608 0.7716 0.8811 0.075 Uiso 0.50 1 calc PR H 4
C817 C 0.8909(4) 0.7521(4) 0.8937(3) 0.072(4) Uani 0.50 1 d PDU H 4
H81I H 0.8786 0.7107 0.8732 0.086 Uiso 0.50 1 calc PR H 4
H81J H 0.8871 0.7390 0.9179 0.086 Uiso 0.50 1 calc PR H 4
C818 C 0.9855(5) 0.7919(4) 0.89788(19) 0.086(4) Uani 0.50 1 d PDU H 4
H818 H 1.0301 0.7635 0.9046 0.103 Uiso 0.50 1 calc PR H 4
C819 C 1.0038(6) 0.8571(4) 0.9304(2) 0.082(4) Uani 0.50 1 d PDU H 4
H81K H 0.9992 0.8448 0.9548 0.099 Uiso 0.50 1 calc PR H 4
H81L H 1.0645 0.8818 0.9340 0.099 Uiso 0.50 1 calc PR H 4
C820 C 0.9922(5) 0.8113(5) 0.8595(2) 0.094(5) Uani 0.50 1 d PDU H 4
H82A H 0.9815 0.7703 0.8389 0.113 Uiso 0.50 1 calc PR H 4
H82B H 1.0522 0.8365 0.8622 0.113 Uiso 0.50 1 calc PR H 4
C821 C 0.9040(7) 0.7758(3) 0.90133(18) 0.048(3) Uani 0.50 1 d PDU I 5
H82C H 0.9519 0.7512 0.9086 0.058 Uiso 0.50 1 calc PR I 5
H82D H 0.8469 0.7443 0.8952 0.058 Uiso 0.50 1 calc PR I 5
C822 C 0.9148(4) 0.8033(3) 0.8654(2) 0.047(3) Uani 0.50 1 d PDU I 5
H822 H 0.9113 0.7652 0.8434 0.057 Uiso 0.50 1 calc PR I 5
C823 C 1.0058(5) 0.8515(4) 0.8751(2) 0.057(4) Uani 0.50 1 d PDU I 5
H82E H 1.0130 0.8690 0.8525 0.068 Uiso 0.50 1 calc PR I 5
H82F H 1.0539 0.8266 0.8817 0.068 Uiso 0.50 1 calc PR I 5
C824 C 1.0117(5) 0.9109(4) 0.90952(19) 0.065(4) Uani 0.50 1 d PDU I 5
H824 H 1.0705 0.9413 0.9158 0.078 Uiso 0.50 1 calc PR I 5
C825 C 0.9980(5) 0.8844(5) 0.9457(2) 0.072(4) Uani 0.50 1 d PDU I 5
H82G H 1.0462 0.8607 0.9542 0.087 Uiso 0.50 1 calc PR I 5
H82H H 0.9997 0.9226 0.9669 0.087 Uiso 0.50 1 calc PR I 5
C826 C 0.9073(4) 0.8357(3) 0.9355(2) 0.048(3) Uani 0.50 1 d PDU I 5
H826 H 0.9001 0.8178 0.9583 0.058 Uiso 0.50 1 calc PR I 5
C827 C 0.8322(5) 0.8763(4) 0.9249(2) 0.060(4) Uani 0.50 1 d PDU I 5
H82I H 0.7736 0.8470 0.9192 0.072 Uiso 0.50 1 calc PR I 5
H82J H 0.8359 0.9143 0.9465 0.072 Uiso 0.50 1 calc PR I 5
C828 C 0.8442(5) 0.9031(3) 0.88893(19) 0.052(3) Uani 0.50 1 d PDU I 5
H828 H 0.7962 0.9283 0.8814 0.063 Uiso 0.50 1 calc PR I 5
C829 C 0.8390(5) 0.8425(4) 0.8550(2) 0.061(4) Uani 0.50 1 d PDU I 5
H82K H 0.7812 0.8120 0.8493 0.073 Uiso 0.50 1 calc PR I 5
H82L H 0.8437 0.8591 0.8319 0.073 Uiso 0.50 1 calc PR I 5
C830 C 0.9361(5) 0.9512(4) 0.8990(3) 0.067(4) Uani 0.50 1 d PDU I 5
H83A H 0.9396 0.9887 0.9209 0.080 Uiso 0.50 1 calc PR I 5
H83B H 0.9432 0.9702 0.8768 0.080 Uiso 0.50 1 calc PR I 5
O415 O -0.1730(2) 0.01067(18) 0.06296(10) 0.0283(9) Uani 1 1 d U K .
C411 C -0.1916(3) 0.0777(2) 0.07166(14) 0.0240(12) Uani 1 1 d U K .
H302 H -0.2557 0.0765 0.0609 0.029 Uiso 1 1 calc R . .
C412 C -0.1687(3) 0.1040(3) 0.11587(14) 0.0258(12) Uani 1 1 d U . .
H303 H -0.2054 0.0732 0.1269 0.031 Uiso 1 1 calc R . .
C413 C -0.0702(3) 0.1052(3) 0.13317(14) 0.0249(12) Uani 1 1 d U . .
H304 H -0.0326 0.1370 0.1231 0.030 Uiso 1 1 calc R . .
C414 C -0.0514(3) 0.0320(2) 0.12100(14) 0.0239(12) Uani 1 1 d U K .
H305 H -0.0837 0.0012 0.1336 0.029 Uiso 1 1 calc R . .
C415 C -0.0814(3) 0.0060(2) 0.07704(14) 0.0282(13) Uani 1 1 d DU . .
H306 H -0.0416 0.0290 0.0637 0.034 Uiso 1 1 calc R J 3
O412 O -0.1897(2) 0.17067(17) 0.12506(10) 0.0293(9) Uani 1 1 d U . .
H307 H -0.2280 0.1700 0.1377 0.044 Uiso 1 1 calc R . .
O413 O -0.0501(3) 0.12584(18) 0.17463(9) 0.0312(10) Uani 1 1 d U . .
H308 H -0.0491 0.1670 0.1812 0.047 Uiso 1 1 calc R . .
O414 O 0.0437(2) 0.03584(16) 0.13435(9) 0.0250(9) Uani 1 1 d U . .
C416 C -0.0856(10) -0.0703(3) 0.0681(3) 0.050 Uiso 0.332(6) 1 d PDU K 3
H31A H -0.1225 -0.0888 0.0418 0.060 Uiso 0.332(6) 1 calc PR K 3
H31B H -0.0251 -0.0780 0.0679 0.060 Uiso 0.332(6) 1 calc PR K 3
O416 O -0.1180(10) -0.1095(5) 0.0923(3) 0.070 Uiso 0.332(6) 1 d PDU K 3
H311 H -0.1633 -0.1372 0.0795 0.105 Uiso 0.332(6) 1 calc PR K 3
C480 C -0.0656(5) -0.0651(3) 0.06227(16) 0.0230(18) Uani 0.668(6) 1 d PDU K 4
H38A H -0.0032 -0.0673 0.0728 0.028 Uiso 0.668(6) 1 calc PR K 4
H38B H -0.1032 -0.0977 0.0714 0.028 Uiso 0.668(6) 1 calc PR K 4
O481 O -0.0853(4) -0.0834(2) 0.02082(12) 0.0263(14) Uani 0.668(6) 1 d PDU K 4
H381 H -0.1256 -0.1172 0.0126 0.040 Uiso 0.668(6) 1 calc PR K 4
O425 O 0.1129(2) -0.05789(16) 0.14023(9) 0.0229(8) Uani 1 1 d U . .
C421 C 0.0724(3) -0.0068(2) 0.15890(14) 0.0207(11) Uani 1 1 d U K .
H313 H 0.0210 -0.0284 0.1670 0.025 Uiso 1 1 calc R . .
C422 C 0.1416(3) 0.0378(2) 0.19458(14) 0.0234(12) Uani 1 1 d U . .
H314 H 0.1629 0.0083 0.2117 0.028 Uiso 1 1 calc R K .
C423 C 0.2222(3) 0.0719(2) 0.18253(14) 0.0229(12) Uani 1 1 d U K .
H315 H 0.2022 0.1013 0.1651 0.027 Uiso 1 1 calc R . .
C424 C 0.2620(3) 0.0167(2) 0.16117(13) 0.0206(11) Uani 1 1 d U . .
H316 H 0.2869 -0.0104 0.1792 0.025 Uiso 1 1 calc R K .
C425 C 0.1895(3) -0.0301(2) 0.12684(13) 0.0195(11) Uani 1 1 d U K .
H317 H 0.1695 -0.0039 0.1075 0.023 Uiso 1 1 calc R . .
O422 O 0.1011(2) 0.08727(18) 0.21581(10) 0.0305(10) Uani 1 1 d U K .
H318 H 0.0578 0.0950 0.2009 0.046 Uiso 1 1 calc R . .
O423 O 0.2860(2) 0.11184(17) 0.21605(9) 0.0268(9) Uani 1 1 d U . .
H319 H 0.2599 0.1280 0.2322 0.040 Uiso 1 1 calc R K .
O424 O 0.3318(2) 0.04810(16) 0.14640(9) 0.0235(8) Uani 1 1 d U K .
C426 C 0.2223(4) -0.0922(2) 0.10718(13) 0.0240(12) Uani 1 1 d U . .
H32C H 0.1747 -0.1195 0.0854 0.029 Uiso 1 1 calc R K .
H32D H 0.2733 -0.0771 0.0971 0.029 Uiso 1 1 calc R . .
O426 O 0.2484(2) -0.13309(16) 0.13439(9) 0.0226(8) Uani 1 1 d U K .
H322 H 0.2991 -0.1404 0.1340 0.034 Uiso 1 1 calc R . .
O435 O 0.4402(2) -0.00119(17) 0.12039(11) 0.0328(10) Uani 1 1 d U K .
C431 C 0.4177(4) 0.0287(2) 0.15487(15) 0.0262(12) Uani 1 1 d U . .
H324 H 0.4161 -0.0043 0.1714 0.031 Uiso 1 1 calc R K .
C432 C 0.4879(3) 0.0920(2) 0.17688(14) 0.0237(12) Uani 1 1 d U K .
H325 H 0.5468 0.0788 0.1837 0.028 Uiso 1 1 calc R . .
C433 C 0.4931(3) 0.1431(2) 0.15170(14) 0.0205(11) Uani 1 1 d U . .
H326 H 0.4353 0.1582 0.1456 0.025 Uiso 1 1 calc R K .
C434 C 0.5157(3) 0.1090(2) 0.11404(14) 0.0233(12) Uani 1 1 d U K .
H327 H 0.5759 0.0979 0.1206 0.028 Uiso 1 1 calc R . .
C435 C 0.4471(4) 0.0422(2) 0.09388(15) 0.0295(13) Uani 1 1 d U . .
H328 H 0.3880 0.0532 0.0843 0.035 Uiso 1 1 calc R K .
O432 O 0.4640(2) 0.12168(17) 0.21213(10) 0.0273(9) Uani 1 1 d U . .
H329 H 0.4597 0.0932 0.2253 0.041 Uiso 1 1 calc R K .
O433 O 0.5638(2) 0.20073(17) 0.17124(10) 0.0295(10) Uani 1 1 d U K .
H330 H 0.5608 0.2308 0.1590 0.044 Uiso 1 1 calc R . .
O434 O 0.5155(2) 0.15361(16) 0.08889(9) 0.0206(8) Uani 1 1 d U . .
C436 C 0.4764(4) 0.0027(3) 0.06005(17) 0.0467(17) Uani 1 1 d U K .
H33A H 0.4360 -0.0412 0.0497 0.056 Uiso 1 1 calc R . .
H33B H 0.4716 0.0276 0.0395 0.056 Uiso 1 1 calc R . .
O436 O 0.5648(3) -0.0081(3) 0.07056(16) 0.0722(16) Uani 1 1 d U . .
H333 H 0.5706 -0.0259 0.0893 0.108 Uiso 1 1 calc R K .
O445 O 0.5756(2) 0.14075(17) 0.03393(10) 0.0267(9) Uani 1 1 d U . .
C441 C 0.5931(3) 0.1680(3) 0.07443(15) 0.0248(12) Uani 1 1 d U K .
H335 H 0.6410 0.1478 0.0878 0.030 Uiso 1 1 calc R . .
C442 C 0.6231(3) 0.2447(2) 0.08429(14) 0.0237(12) Uani 1 1 d U . .
H336 H 0.6767 0.2548 0.0744 0.028 Uiso 1 1 calc R K .
C443 C 0.5504(3) 0.2767(2) 0.06337(14) 0.0224(12) Uani 1 1 d U K .
H337 H 0.4958 0.2671 0.0727 0.027 Uiso 1 1 calc R . .
C444 C 0.5295(3) 0.2462(2) 0.01977(15) 0.0221(12) Uani 1 1 d U . .
H338 H 0.5812 0.2610 0.0096 0.027 Uiso 1 1 calc R K .
C445 C 0.5072(3) 0.1685(2) 0.01055(14) 0.0227(12) Uani 1 1 d U K .
H339 H 0.4489 0.1540 0.0160 0.027 Uiso 1 1 calc R . .
O442 O 0.6474(2) 0.27218(17) 0.12521(10) 0.0275(9) Uani 1 1 d U K .
H340 H 0.6113 0.2531 0.1353 0.041 Uiso 1 1 calc R . .
O443 O 0.5793(2) 0.34850(17) 0.07068(10) 0.0268(9) Uani 1 1 d U . .
H341 H 0.5414 0.3648 0.0576 0.040 Uiso 1 1 calc R K .
O444 O 0.4539(2) 0.27109(17) 0.00206(10) 0.0242(9) Uani 1 1 d U K .
C446 C 0.5040(4) 0.1358(3) -0.03142(16) 0.0350(15) Uani 1 1 d U . .
H34A H 0.4901 0.0864 -0.0354 0.042 Uiso 1 1 calc R K .
H34B H 0.4561 0.1495 -0.0486 0.042 Uiso 1 1 calc R . .
O446 O 0.5882(3) 0.1550(2) -0.04143(11) 0.0418(11) Uani 1 1 d U K .
H344 H 0.6243 0.1322 -0.0330 0.063 Uiso 1 1 calc R . .
O455 O 0.4017(2) 0.26643(18) -0.06404(10) 0.0277(9) Uani 1 1 d U K .
C451 C 0.4596(3) 0.3041(3) -0.02921(15) 0.0268(12) Uani 1 1 d U . .
H346 H 0.5215 0.3094 -0.0323 0.032 Uiso 1 1 calc R K .
C452 C 0.4357(3) 0.3756(3) -0.01859(15) 0.0263(13) Uani 1 1 d U K .
H347 H 0.4406 0.3987 -0.0398 0.032 Uiso 1 1 calc R . .
C453 C 0.3391(3) 0.3683(2) -0.01439(13) 0.0211(11) Uani 1 1 d U . .
H348 H 0.3326 0.3457 0.0069 0.025 Uiso 1 1 calc R K .
C454 C 0.2793(3) 0.3250(3) -0.05299(14) 0.0224(12) Uani 1 1 d U K .
H349 H 0.2820 0.3496 -0.0737 0.027 Uiso 1 1 calc R . .
C455 C 0.3076(3) 0.2565(2) -0.06372(14) 0.0209(11) Uani 1 1 d U . .
H350 H 0.2969 0.2292 -0.0449 0.025 Uiso 1 1 calc R K .
O452 O 0.4971(2) 0.41527(18) 0.01654(10) 0.0307(10) Uani 1 1 d U . .
H351 H 0.4877 0.3999 0.0351 0.046 Uiso 1 1 calc R K .
O453 O 0.3178(2) 0.43425(17) -0.00643(10) 0.0303(10) Uani 1 1 d U K .
H352 H 0.3579 0.4596 0.0112 0.045 Uiso 1 1 calc R . .
O454 O 0.1885(2) 0.31308(15) -0.04846(8) 0.0168(8) Uani 1 1 d U . .
C456 C 0.2563(4) 0.2175(3) -0.10472(16) 0.0315(14) Uani 1 1 d U K .
H35A H 0.1922 0.2135 -0.1068 0.038 Uiso 1 1 calc R . .
H35B H 0.2715 0.2429 -0.1234 0.038 Uiso 1 1 calc R . .
O456 O 0.2765(2) 0.15257(19) -0.11382(11) 0.0345(10) Uani 1 1 d U . .
H355 H 0.3164 0.1536 -0.1256 0.052 Uiso 1 1 calc R K .
O465 O 0.0560(2) 0.27599(16) -0.09773(8) 0.0187(8) Uani 1 1 d U . .
C461 C 0.1202(3) 0.3330(2) -0.07451(13) 0.0171(11) Uani 1 1 d U K .
H357 H 0.1478 0.3569 -0.0915 0.020 Uiso 1 1 calc R . .
C462 C 0.0744(3) 0.3820(2) -0.05077(13) 0.0176(11) Uani 1 1 d U . .
H358 H 0.0268 0.3955 -0.0687 0.021 Uiso 1 1 calc R K .
C463 C 0.0326(3) 0.3460(2) -0.02394(13) 0.0168(11) Uani 1 1 d U K .
H359 H 0.0790 0.3318 -0.0057 0.020 Uiso 1 1 calc R . .
C464 C -0.0352(3) 0.2834(2) -0.04999(12) 0.0138(10) Uani 1 1 d U . .
H360 H -0.0842 0.2985 -0.0664 0.017 Uiso 1 1 calc R K .
C465 C 0.0093(3) 0.2375(2) -0.07581(13) 0.0194(11) Uani 1 1 d U K .
H361 H 0.0528 0.2180 -0.0593 0.023 Uiso 1 1 calc R . .
O462 O 0.1388(2) 0.44152(16) -0.02904(9) 0.0222(9) Uani 1 1 d U K .
H362 H 0.1227 0.4754 -0.0354 0.033 Uiso 1 1 calc R . .
O463 O -0.0112(2) 0.39259(16) -0.00318(9) 0.0242(8) Uani 1 1 d U . .
H363 H -0.0467 0.3715 0.0064 0.036 Uiso 1 1 calc R K .
O464 O -0.0710(2) 0.24579(16) -0.02482(9) 0.0190(8) Uani 1 1 d U K .
C466 C -0.0591(3) 0.1802(2) -0.10446(14) 0.0208(12) Uani 1 1 d U . .
H36A H -0.0292 0.1546 -0.1219 0.025 Uiso 1 1 calc R K .
H36B H -0.0842 0.1493 -0.0903 0.025 Uiso 1 1 calc R . .
O466 O -0.1307(2) 0.20395(17) -0.12707(9) 0.0243(9) Uani 1 1 d U K .
H366 H -0.1205 0.2059 -0.1483 0.036 Uiso 1 1 calc R . .
O475 O -0.1993(2) 0.16050(16) -0.04125(9) 0.0212(8) Uani 1 1 d U K .
C471 C -0.1665(3) 0.2315(2) -0.03058(13) 0.0160(10) Uani 1 1 d U . .
H368 H -0.1945 0.2526 -0.0511 0.019 Uiso 1 1 calc R K .
C472 C -0.1883(3) 0.2629(2) 0.00813(13) 0.0196(11) Uani 1 1 d U K .
H369 H -0.2538 0.2536 0.0046 0.024 Uiso 1 1 calc R . .
C473 C -0.1466(3) 0.2294(2) 0.03957(13) 0.0188(11) Uani 1 1 d U . .
H370 H -0.0810 0.2372 0.0432 0.023 Uiso 1 1 calc R K .
C474 C -0.1844(3) 0.1537(2) 0.02674(13) 0.0192(11) Uani 1 1 d U K .
H371 H -0.2490 0.1459 0.0255 0.023 Uiso 1 1 calc R . .
C475 C -0.1697(4) 0.1229(2) -0.01292(14) 0.0245(12) Uani 1 1 d U . .
H372 H -0.1051 0.1234 -0.0102 0.029 Uiso 1 1 calc R K .
O472 O -0.1584(2) 0.33406(16) 0.01772(10) 0.0263(9) Uani 1 1 d U . .
H373 H -0.1077 0.3428 0.0143 0.039 Uiso 1 1 calc R K .
O473 O -0.1684(2) 0.25651(17) 0.07534(9) 0.0231(8) Uani 1 1 d U K .
H374 H -0.1534 0.2983 0.0809 0.035 Uiso 1 1 calc R . .
O474 O -0.1393(2) 0.12229(16) 0.05542(9) 0.0203(8) Uani 1 1 d U . .
C476 C -0.2202(4) 0.0501(3) -0.02959(15) 0.0362(14) Uani 1 1 d U K .
H37A H -0.2111 0.0337 -0.0554 0.043 Uiso 1 1 calc R . .
H37B H -0.1969 0.0209 -0.0131 0.043 Uiso 1 1 calc R . .
O476 O -0.3159(3) 0.04662(19) -0.03207(11) 0.0411(11) Uani 1 1 d U . .
H377 H -0.3255 0.0464 -0.0105 0.062 Uiso 1 1 calc R K .
C871 C 0.1403(7) 0.0469(4) 0.03511(19) 0.071(4) Uani 0.45 1 d PDU L 11
H87C H 0.1783 0.0162 0.0443 0.085 Uiso 0.45 1 calc PR L 11
H87D H 0.0781 0.0235 0.0285 0.085 Uiso 0.45 1 calc PR L 11
C872 C 0.1643(4) 0.0663(3) -0.0012(2) 0.040(3) Uani 0.45 1 d PDU L 11
H872 H 0.1561 0.0249 -0.0217 0.048 Uiso 0.45 1 calc PR L 11
C873 C 0.1008(6) 0.1135(4) -0.0154(2) 0.072(4) Uani 0.45 1 d PDU L 11
H87E H 0.1145 0.1262 -0.0384 0.086 Uiso 0.45 1 calc PR L 11
H87F H 0.0389 0.0893 -0.0223 0.086 Uiso 0.45 1 calc PR L 11
C874 C 0.1122(5) 0.1784(4) 0.0170(2) 0.072(4) Uani 0.45 1 d PDU L 11
H874 H 0.0712 0.2077 0.0078 0.086 Uiso 0.45 1 calc PR L 11
C875 C 0.0903(5) 0.1578(4) 0.0532(2) 0.085(5) Uani 0.45 1 d PDU L 11
H87G H 0.0968 0.1983 0.0737 0.102 Uiso 0.45 1 calc PR L 11
H87H H 0.0285 0.1335 0.0468 0.102 Uiso 0.45 1 calc PR L 11
C876 C 0.1543(5) 0.1121(4) 0.0674(2) 0.070(4) Uani 0.45 1 d PDU L 11
H876 H 0.1414 0.0998 0.0910 0.084 Uiso 0.45 1 calc PR L 11
C877 C 0.2518(5) 0.1505(5) 0.0767(2) 0.094(5) Uani 0.45 1 d PDU L 11
H87I H 0.2603 0.1913 0.0972 0.113 Uiso 0.45 1 calc PR L 11
H87J H 0.2924 0.1217 0.0861 0.113 Uiso 0.45 1 calc PR L 11
C878 C 0.2741(5) 0.1704(4) 0.0406(2) 0.086(4) Uani 0.45 1 d PDU L 11
H878 H 0.3365 0.1950 0.0471 0.103 Uiso 0.45 1 calc PR L 11
C879 C 0.2617(5) 0.1046(4) 0.0087(3) 0.082(5) Uani 0.45 1 d PDU L 11
H87K H 0.2759 0.1163 -0.0145 0.098 Uiso 0.45 1 calc PR L 11
H87L H 0.3025 0.0757 0.0178 0.098 Uiso 0.45 1 calc PR L 11
C880 C 0.2094(5) 0.2162(4) 0.0260(4) 0.095(5) Uani 0.45 1 d PDU L 11
H88A H 0.2181 0.2581 0.0458 0.114 Uiso 0.45 1 calc PR L 11
H88B H 0.2221 0.2283 0.0027 0.114 Uiso 0.45 1 calc PR L 11
C881 C 0.2183(7) 0.1190(3) 0.0696(2) 0.065(4) Uani 0.55 1 d PDU M 12
H88C H 0.1820 0.1119 0.0879 0.079 Uiso 0.55 1 calc PR M 12
H88D H 0.2803 0.1360 0.0842 0.079 Uiso 0.55 1 calc PR M 12
C882 C 0.1851(4) 0.1715(4) 0.04746(19) 0.067(3) Uani 0.55 1 d PDU M 12
H882 H 0.1918 0.2152 0.0661 0.081 Uiso 0.55 1 calc PR M 12
C883 C 0.2400(6) 0.1818(3) 0.0176(2) 0.074(4) Uani 0.55 1 d PDU M 12
H88E H 0.3031 0.1981 0.0307 0.088 Uiso 0.55 1 calc PR M 12
H88F H 0.2193 0.2156 0.0039 0.088 Uiso 0.55 1 calc PR M 12
C884 C 0.2282(5) 0.1127(3) -0.0118(2) 0.087(4) Uani 0.55 1 d PDU M 12
H884 H 0.2616 0.1190 -0.0316 0.105 Uiso 0.55 1 calc PR M 12
C885 C 0.2663(5) 0.0619(4) 0.0108(2) 0.087(4) Uani 0.55 1 d PDU M 12
C886 C 0.2117(4) 0.0506(4) 0.0406(2) 0.068(3) Uani 0.55 1 d PDU M 12
H886 H 0.2354 0.0179 0.0549 0.081 Uiso 0.55 1 calc PR M 12
C887 C 0.1118(5) 0.0225(4) 0.0197(3) 0.100(5) Uani 0.55 1 d PDU M 12
H88G H 0.1063 -0.0200 0.0008 0.120 Uiso 0.55 1 calc PR M 12
H88H H 0.0779 0.0133 0.0386 0.120 Uiso 0.55 1 calc PR M 12
C888 C 0.0745(5) 0.0752(3) -0.0009(2) 0.095(4) Uani 0.55 1 d PDU M 12
H888 H 0.0107 0.0581 -0.0139 0.113 Uiso 0.55 1 calc PR M 12
C889 C 0.0851(5) 0.1446(4) 0.0277(3) 0.091(5) Uani 0.55 1 d PDU M 12
H88I H 0.0610 0.1769 0.0137 0.109 Uiso 0.55 1 calc PR M 12
H88J H 0.0518 0.1391 0.0473 0.109 Uiso 0.55 1 calc PR M 12
C890 C 0.1285(5) 0.0863(6) -0.0316(2) 0.113(5) Uani 0.55 1 d PDU M 12
H89A H 0.1215 0.0435 -0.0504 0.135 Uiso 0.55 1 calc PR M 12
H89B H 0.1052 0.1190 -0.0455 0.135 Uiso 0.55 1 calc PR M 12
O515 O 0.6634(2) 0.47902(17) 0.29023(10) 0.0280(8) Uani 1 1 d U O .
C511 C 0.6705(3) 0.4528(2) 0.25199(14) 0.0221(10) Uani 1 1 d U . .
H402 H 0.7311 0.4692 0.2493 0.026 Uiso 1 1 calc R . .
C512 C 0.6507(3) 0.3755(3) 0.24278(15) 0.0266(11) Uani 1 1 d U . .
H403 H 0.6948 0.3605 0.2616 0.032 Uiso 1 1 calc R . .
C513 C 0.5580(3) 0.3486(2) 0.24686(14) 0.0228(10) Uani 1 1 d U . .
H404 H 0.5127 0.3634 0.2285 0.027 Uiso 1 1 calc R . .
C514 C 0.5540(3) 0.3785(2) 0.28826(14) 0.0231(10) Uani 1 1 d U O .
H405 H 0.5941 0.3591 0.3063 0.028 Uiso 1 1 calc R . .
C515 C 0.5813(3) 0.4564(2) 0.29948(11) 0.0248(10) Uani 1 1 d DU . .
H406 H 0.5334 0.4768 0.2862 0.030 Uiso 1 1 calc R N 2
O512 O 0.6613(2) 0.34810(18) 0.20423(10) 0.0302(9) Uani 1 1 d U . .
H407 H 0.7149 0.3548 0.2043 0.045 Uiso 1 1 calc R . .
O513 O 0.5423(2) 0.27603(17) 0.23902(11) 0.0315(9) Uani 1 1 d U . .
H408 H 0.4940 0.2620 0.2434 0.047 Uiso 1 1 calc R . .
O514 O 0.4630(2) 0.36011(15) 0.29143(9) 0.0187(7) Uani 1 1 d U . .
C516 C 0.6000(4) 0.4833(3) 0.34338(13) 0.0200(12) Uani 0.792(6) 1 d PDU O 2
H41A H 0.6234 0.5321 0.3501 0.024 Uiso 0.792(6) 1 calc PR O 2
H41B H 0.5444 0.4758 0.3517 0.024 Uiso 0.792(6) 1 calc PR O 2
O516 O 0.6638(3) 0.4491(2) 0.36308(12) 0.0313(11) Uani 0.792(6) 1 d PDU O 2
H411 H 0.7091 0.4771 0.3755 0.047 Uiso 0.792(6) 1 calc PR O 2
C580 C 0.5610(9) 0.4861(7) 0.3381(2) 0.022(2) Uani 0.208(6) 1 d PDU O 3
H48A H 0.5783 0.5355 0.3441 0.026 Uiso 0.208(6) 1 calc PR O 3
H48B H 0.4967 0.4749 0.3357 0.026 Uiso 0.208(6) 1 calc PR O 3
O581 O 0.6072(12) 0.4610(8) 0.3693(3) 0.050(6) Uiso 0.208(6) 1 d PDU O 3
H481 H 0.6574 0.4565 0.3664 0.074 Uiso 0.208(6) 1 calc PR O 3
O525 O 0.6338(2) 0.62654(16) 0.18509(9) 0.0208(8) Uani 1 1 d U . .
C521 C 0.5929(3) 0.5959(3) 0.14552(14) 0.0252(11) Uani 1 1 d U . .
H413 H 0.6108 0.6268 0.1295 0.030 Uiso 1 1 calc R . .
C522 C 0.6225(3) 0.5285(2) 0.13326(13) 0.0216(10) Uani 1 1 d U . .
H414 H 0.6883 0.5368 0.1384 0.026 Uiso 1 1 calc R . .
C523 C 0.5930(3) 0.4807(2) 0.15809(14) 0.0214(10) Uani 1 1 d U . .
H415 H 0.5274 0.4728 0.1542 0.026 Uiso 1 1 calc R . .
C524 C 0.6391(3) 0.5148(2) 0.20056(13) 0.0195(10) Uani 1 1 d U . .
H416 H 0.7045 0.5184 0.2048 0.023 Uiso 1 1 calc R . .
C525 C 0.6163(3) 0.5855(2) 0.21196(13) 0.0203(10) Uani 1 1 d U . .
H417 H 0.5523 0.5803 0.2119 0.024 Uiso 1 1 calc R . .
O522 O 0.5859(2) 0.49947(18) 0.09307(10) 0.0294(9) Uani 1 1 d U . .
H418 H 0.5324 0.5019 0.0874 0.044 Uiso 1 1 calc R . .
O523 O 0.6224(2) 0.41775(16) 0.14698(9) 0.0226(8) Uani 1 1 d U . .
H419 H 0.6225 0.3966 0.1642 0.034 Uiso 1 1 calc R . .
O524 O 0.6052(2) 0.47308(16) 0.22468(9) 0.0217(8) Uani 1 1 d U . .
C526 C 0.6721(3) 0.6251(3) 0.25235(14) 0.0222(10) Uani 1 1 d U . .
H42A H 0.6624 0.6719 0.2565 0.027 Uiso 1 1 calc R . .
H42B H 0.6515 0.6048 0.2720 0.027 Uiso 1 1 calc R . .
O526 O 0.7654(2) 0.62517(18) 0.25696(10) 0.0278(8) Uani 1 1 d U . .
H422 H 0.7843 0.6458 0.2419 0.042 Uiso 1 1 calc R . .
O535 O 0.3404(2) 0.69814(16) 0.11912(10) 0.0261(8) Uani 1 1 d U . .
C531 C 0.2734(3) 0.6545(2) 0.08752(13) 0.0221(10) Uani 1 1 d U . .
H424 H 0.2368 0.6817 0.0734 0.027 Uiso 1 1 calc R . .
C532 C 0.3194(3) 0.6116(2) 0.05968(13) 0.0213(10) Uani 1 1 d U . .
H425 H 0.3576 0.6426 0.0494 0.026 Uiso 1 1 calc R . .
C533 C 0.3775(3) 0.5706(2) 0.08153(13) 0.0198(10) Uani 1 1 d U . .
H426 H 0.3401 0.5382 0.0913 0.024 Uiso 1 1 calc R . .
C534 C 0.4471(3) 0.6204(2) 0.11566(13) 0.0222(10) Uani 1 1 d U . .
H427 H 0.4872 0.6506 0.1057 0.027 Uiso 1 1 calc R . .
C535 C 0.3997(3) 0.6630(2) 0.14200(14) 0.0230(10) Uani 1 1 d U . .
H428 H 0.3646 0.6333 0.1542 0.028 Uiso 1 1 calc R . .
O532 O 0.2514(2) 0.56783(16) 0.02789(9) 0.0216(8) Uani 1 1 d U . .
H429 H 0.2065 0.5564 0.0355 0.032 Uiso 1 1 calc R . .
O533 O 0.4252(2) 0.53450(18) 0.05645(10) 0.0283(9) Uani 1 1 d U . .
H430 H 0.4482 0.5066 0.0670 0.043 Uiso 1 1 calc R . .
O534 O 0.4977(2) 0.58211(16) 0.13812(9) 0.0219(8) Uani 1 1 d U . .
C536 C 0.4655(4) 0.7184(3) 0.17305(15) 0.0372(16) Uani 1 1 d U . .
H43C H 0.4330 0.7468 0.1878 0.045 Uiso 1 1 calc R . .
H43D H 0.5035 0.6981 0.1909 0.045 Uiso 1 1 calc R . .
O536 O 0.5196(4) 0.7592(2) 0.15574(13) 0.0675(16) Uani 1 1 d U . .
H433 H 0.5680 0.7763 0.1714 0.101 Uiso 1 1 calc R . .
O545 O 0.0057(2) 0.63894(16) 0.12749(9) 0.0226(8) Uani 1 1 d U . .
C541 C -0.0464(3) 0.5733(2) 0.11190(13) 0.0209(11) Uani 1 1 d U . .
H435 H -0.1105 0.5756 0.1084 0.025 Uiso 1 1 calc R . .
C542 C -0.0278(3) 0.5430(2) 0.07230(13) 0.0217(12) Uani 1 1 d U . .
H436 H -0.0431 0.5731 0.0547 0.026 Uiso 1 1 calc R . .
C543 C 0.0703(3) 0.5402(2) 0.07769(12) 0.0201(11) Uani 1 1 d U . .
H437 H 0.0873 0.5109 0.0956 0.024 Uiso 1 1 calc R . .
C544 C 0.1243(3) 0.6122(2) 0.09453(13) 0.0201(11) Uani 1 1 d U . .
H438 H 0.1097 0.6410 0.0760 0.024 Uiso 1 1 calc R . .
C545 C 0.1018(3) 0.6419(2) 0.13316(13) 0.0220(11) Uani 1 1 d U . .
H439 H 0.1229 0.6163 0.1526 0.026 Uiso 1 1 calc R . .
O542 O -0.0841(3) 0.47794(17) 0.05611(10) 0.0311(10) Uani 1 1 d U . .
H440 H -0.0629 0.4495 0.0667 0.047 Uiso 1 1 calc R . .
O543 O 0.0894(2) 0.51454(17) 0.04107(9) 0.0265(9) Uani 1 1 d U . .
H441 H 0.0582 0.4766 0.0310 0.040 Uiso 1 1 calc R . .
O544 O 0.2184(2) 0.60924(15) 0.10178(9) 0.0196(8) Uani 1 1 d U . .
C546 C 0.1428(3) 0.7168(2) 0.14857(13) 0.0190(11) Uani 1 1 d U . .
H44A H 0.1247 0.7342 0.1722 0.023 Uiso 1 1 calc R . .
H44B H 0.2080 0.7225 0.1549 0.023 Uiso 1 1 calc R . .
O546 O 0.1143(3) 0.75423(17) 0.12019(10) 0.0328(10) Uani 1 1 d U . .
H444 H 0.1456 0.7926 0.1265 0.049 Uiso 1 1 calc R . .
O555 O -0.1207(2) 0.49501(16) 0.21756(9) 0.0196(8) Uani 1 1 d U . .
C551 C -0.1275(3) 0.4231(2) 0.20966(13) 0.0172(11) Uani 1 1 d U . .
H446 H -0.1679 0.4032 0.2239 0.021 Uiso 1 1 calc R . .
C552 C -0.1639(3) 0.3931(2) 0.16571(13) 0.0185(11) Uani 1 1 d U . .
H447 H -0.2235 0.4044 0.1573 0.022 Uiso 1 1 calc R . .
C553 C -0.1013(3) 0.4232(2) 0.14384(13) 0.0187(11) Uani 1 1 d U . .
H448 H -0.0421 0.4111 0.1519 0.022 Uiso 1 1 calc R . .
C554 C -0.0917(3) 0.5009(2) 0.15386(13) 0.0179(11) Uani 1 1 d U . .
H449 H -0.1490 0.5136 0.1430 0.021 Uiso 1 1 calc R . .
C555 C -0.0630(3) 0.5301(2) 0.19803(13) 0.0184(11) Uani 1 1 d U . .
H450 H -0.0012 0.5241 0.2077 0.022 Uiso 1 1 calc R . .
O552 O -0.1719(2) 0.32061(16) 0.15799(9) 0.0205(8) Uani 1 1 d U . .
H451 H -0.2252 0.3025 0.1496 0.031 Uiso 1 1 calc R . .
O553 O -0.1360(3) 0.39668(17) 0.10312(9) 0.0294(10) Uani 1 1 d U . .
H452 H -0.1142 0.4227 0.0913 0.044 Uiso 1 1 calc R . .
O554 O -0.0232(2) 0.52905(16) 0.13687(9) 0.0197(8) Uani 1 1 d U . .
C556 C -0.0665(3) 0.6053(2) 0.20916(13) 0.0206(12) Uani 1 1 d U . .
H45A H -0.0473 0.6215 0.2373 0.025 Uiso 1 1 calc R . .
H45B H -0.0256 0.6310 0.1978 0.025 Uiso 1 1 calc R . .
O556 O -0.1556(2) 0.61646(17) 0.19576(10) 0.0263(9) Uani 1 1 d U . .
H455 H -0.1898 0.5961 0.2062 0.040 Uiso 1 1 calc R . .
O565 O 0.0735(2) 0.38848(18) 0.31705(9) 0.0277(9) Uani 1 1 d U . .
C561 C 0.1008(3) 0.3249(3) 0.30616(14) 0.0274(12) Uani 1 1 d U . .
H457 H 0.1140 0.3050 0.3290 0.033 Uiso 1 1 calc R . .
C562 C 0.0259(3) 0.2750(3) 0.27389(15) 0.0276(12) Uani 1 1 d U . .
H458 H -0.0275 0.2673 0.2842 0.033 Uiso 1 1 calc R . .
C563 C 0.0018(3) 0.3064(2) 0.23965(14) 0.0209(11) Uani 1 1 d U . .
H459 H 0.0544 0.3141 0.2288 0.025 Uiso 1 1 calc R . .
C564 C -0.0259(3) 0.3745(2) 0.25277(13) 0.0191(11) Uani 1 1 d U . .
H460 H -0.0808 0.3673 0.2621 0.023 Uiso 1 1 calc R . .
C565 C 0.0513(3) 0.4222(2) 0.28562(13) 0.0221(12) Uani 1 1 d U . .
H461 H 0.1044 0.4311 0.2752 0.026 Uiso 1 1 calc R . .
O562 O 0.0522(2) 0.21152(17) 0.26342(11) 0.0318(9) Uani 1 1 d U . .
H462 H 0.1054 0.2180 0.2629 0.048 Uiso 1 1 calc R . .
O563 O -0.0700(2) 0.26050(17) 0.21059(10) 0.0260(9) Uani 1 1 d U . .
H463 H -0.0921 0.2808 0.1944 0.039 Uiso 1 1 calc R . .
O564 O -0.0406(2) 0.40673(16) 0.22095(9) 0.0177(8) Uani 1 1 d U . .
C566 C 0.0275(3) 0.4903(3) 0.30214(14) 0.0257(13) Uani 1 1 d U . .
H46A H 0.0767 0.5159 0.3238 0.031 Uiso 1 1 calc R . .
H46B H 0.0211 0.5165 0.2822 0.031 Uiso 1 1 calc R . .
O566 O -0.0525(3) 0.4834(2) 0.31509(12) 0.0423(11) Uani 1 1 d U . .
H466 H -0.0432 0.5069 0.3373 0.063 Uiso 1 1 calc R . .
O575 O 0.4124(2) 0.36828(16) 0.34885(9) 0.0222(8) Uani 1 1 d U . .
C571 C 0.4491(3) 0.3268(2) 0.32109(13) 0.0186(11) Uani 1 1 d U O .
H468 H 0.5067 0.3179 0.3346 0.022 Uiso 1 1 calc R . .
C572 C 0.3844(3) 0.2596(2) 0.30318(14) 0.0209(11) Uani 1 1 d U . .
H469 H 0.3757 0.2367 0.3241 0.025 Uiso 1 1 calc R O .
C573 C 0.2946(3) 0.2725(2) 0.28299(13) 0.0210(11) Uani 1 1 d U O .
H470 H 0.3019 0.2953 0.2619 0.025 Uiso 1 1 calc R . .
C574 C 0.2591(3) 0.3176(2) 0.31254(13) 0.0183(11) Uani 1 1 d U . .
H471 H 0.2450 0.2927 0.3320 0.022 Uiso 1 1 calc R O .
C575 C 0.3262(3) 0.3828(2) 0.33271(13) 0.0190(11) Uani 1 1 d U O .
H472 H 0.3328 0.4101 0.3135 0.023 Uiso 1 1 calc R . .
O572 O 0.4215(2) 0.21688(16) 0.27656(10) 0.0256(9) Uani 1 1 d U O .
H473 H 0.4651 0.2396 0.2724 0.038 Uiso 1 1 calc R . .
O573 O 0.2328(2) 0.20823(16) 0.26722(9) 0.0228(9) Uani 1 1 d U . .
H474 H 0.1810 0.2147 0.2650 0.034 Uiso 1 1 calc R O .
O574 O 0.1783(2) 0.33392(17) 0.29138(9) 0.0213(8) Uani 1 1 d U O .
C576 C 0.2985(4) 0.4253(2) 0.36584(14) 0.0239(12) Uani 1 1 d U . .
H47A H 0.3446 0.4658 0.3780 0.029 Uiso 1 1 calc R O .
H47B H 0.2430 0.4401 0.3557 0.029 Uiso 1 1 calc R . .
O576 O 0.2857(2) 0.38752(19) 0.39421(10) 0.0308(9) Uani 1 1 d U O .
H477 H 0.3345 0.3810 0.4056 0.046 Uiso 1 1 calc R . .
C851 C 0.3113(6) 0.4803(4) 0.1649(2) 0.107(4) Uani 0.65 1 d PDU P 8
H85C H 0.3740 0.5009 0.1767 0.128 Uiso 0.65 1 calc PR P 8
H85D H 0.2829 0.5126 0.1523 0.128 Uiso 0.65 1 calc PR P 8
C852 C 0.2644(4) 0.4645(4) 0.1964(2) 0.103(4) Uani 0.65 1 d PDU P 8
H852 H 0.2703 0.5068 0.2161 0.123 Uiso 0.65 1 calc PR P 8
C853 C 0.1643(5) 0.4353(4) 0.1778(3) 0.116(5) Uani 0.65 1 d PDU P 8
H85E H 0.1362 0.4685 0.1659 0.140 Uiso 0.65 1 calc PR P 8
H85F H 0.1339 0.4251 0.1976 0.140 Uiso 0.65 1 calc PR P 8
C854 C 0.1566(5) 0.3695(4) 0.1465(2) 0.149(5) Uani 0.65 1 d PDU P 8
H854 H 0.0930 0.3499 0.1342 0.179 Uiso 0.65 1 calc PR P 8
C855 C 0.2053(5) 0.3863(6) 0.1155(2) 0.129(5) Uani 0.65 1 d PDU P 8
H85G H 0.1988 0.3453 0.0953 0.154 Uiso 0.65 1 calc PR P 8
H85H H 0.1786 0.4198 0.1034 0.154 Uiso 0.65 1 calc PR P 8
C856 C 0.3053(5) 0.4144(3) 0.1344(2) 0.101(4) Uani 0.65 1 d PDU P 8
H856 H 0.3363 0.4249 0.1145 0.121 Uiso 0.65 1 calc PR P 8
C857 C 0.3468(5) 0.3609(4) 0.1532(2) 0.097(4) Uani 0.65 1 d PDU P 8
H85I H 0.3392 0.3190 0.1336 0.117 Uiso 0.65 1 calc PR P 8
H85J H 0.4109 0.3776 0.1642 0.117 Uiso 0.65 1 calc PR P 8
C858 C 0.3011(5) 0.3466(4) 0.1853(2) 0.106(4) Uani 0.65 1 d PDU P 8
H858 H 0.3285 0.3133 0.1979 0.127 Uiso 0.65 1 calc PR P 8
C859 C 0.3101(7) 0.4134(4) 0.2158(2) 0.112(5) Uani 0.65 1 d PDU P 8
H85K H 0.2824 0.4039 0.2364 0.134 Uiso 0.65 1 calc PR P 8
H85L H 0.3733 0.4328 0.2273 0.134 Uiso 0.65 1 calc PR P 8
C860 C 0.2016(5) 0.3178(4) 0.1661(3) 0.140(5) Uani 0.65 1 d PDU P 8
H86A H 0.1710 0.3068 0.1857 0.168 Uiso 0.65 1 calc PR P 8
H86B H 0.1959 0.2760 0.1467 0.168 Uiso 0.65 1 calc PR P 8
C861 C 0.3577(5) 0.4481(4) 0.1882(3) 0.112(8) Uiso 0.35 1 d PDU Q 10
H86C H 0.3970 0.4423 0.2117 0.134 Uiso 0.35 1 calc PR Q 10
H86D H 0.3874 0.4863 0.1801 0.134 Uiso 0.35 1 calc PR Q 10
C862 C 0.2682(5) 0.4628(4) 0.1966(2) 0.056(5) Uiso 0.35 1 d PDU Q 10
H862 H 0.2798 0.5044 0.2173 0.067 Uiso 0.35 1 calc PR Q 10
C863 C 0.2212(8) 0.4027(4) 0.2096(2) 0.099(7) Uiso 0.35 1 d PDU Q 10
H86E H 0.2585 0.3972 0.2337 0.119 Uiso 0.35 1 calc PR Q 10
H86F H 0.1642 0.4118 0.2145 0.119 Uiso 0.35 1 calc PR Q 10
C864 C 0.2051(5) 0.3369(4) 0.1778(2) 0.154(8) Uiso 0.35 1 d PDU Q 10
H864 H 0.1759 0.2986 0.1864 0.185 Uiso 0.35 1 calc PR Q 10
C865 C 0.2941(5) 0.3218(4) 0.1688(3) 0.147(9) Uiso 0.35 1 d PDU Q 10
H86G H 0.2826 0.2805 0.1483 0.177 Uiso 0.35 1 calc PR Q 10
H86H H 0.3335 0.3147 0.1919 0.177 Uiso 0.35 1 calc PR Q 10
C866 C 0.3396(6) 0.3826(4) 0.1557(2) 0.156(8) Uiso 0.35 1 d PDU Q 10
H866 H 0.3967 0.3735 0.1501 0.187 Uiso 0.35 1 calc PR Q 10
C867 C 0.2775(5) 0.3924(7) 0.1186(2) 0.168(10) Uiso 0.35 1 d PDU Q 10
C868 C 0.1880(5) 0.4073(4) 0.1273(2) 0.173(8) Uiso 0.35 1 d PDU Q 10
C869 C 0.2066(8) 0.4730(4) 0.1595(2) 0.110(8) Uiso 0.35 1 d PDU Q 10
H86I H 0.2354 0.5111 0.1511 0.132 Uiso 0.35 1 calc PR Q 10
H86J H 0.1503 0.4832 0.1649 0.132 Uiso 0.35 1 calc PR Q 10
C870 C 0.1432(7) 0.3459(5) 0.1402(3) 0.188(10) Uiso 0.35 1 d PDU Q 10
H87A H 0.1327 0.3048 0.1197 0.225 Uiso 0.35 1 calc PR Q 10
H87B H 0.0855 0.3536 0.1450 0.225 Uiso 0.35 1 calc PR Q 10
O615 O 0.7202(3) 0.93134(19) 0.27254(10) 0.0336(8) Uani 1 1 d U S .
C611 C 0.7804(4) 0.9707(3) 0.30733(14) 0.0265(9) Uani 1 1 d U S .
H502 H 0.8417 0.9760 0.3035 0.032 Uiso 1 1 calc R . .
C612 C 0.7558(3) 1.0416(3) 0.31707(14) 0.0242(8) Uani 1 1 d U . .
H503 H 0.7593 1.0635 0.2953 0.029 Uiso 1 1 calc R . .
C613 C 0.6609(3) 1.0340(2) 0.32169(14) 0.0243(9) Uani 1 1 d U . .
H504 H 0.6562 1.0130 0.3437 0.029 Uiso 1 1 calc R . .
C614 C 0.5977(3) 0.9894(3) 0.28440(14) 0.0245(8) Uani 1 1 d U S .
H505 H 0.5992 1.0124 0.2629 0.029 Uiso 1 1 calc R . .
C615 C 0.6277(4) 0.9210(2) 0.27479(12) 0.0360(9) Uani 1 1 d DU . .
H506 H 0.6220 0.8971 0.2956 0.043 Uiso 1 1 calc R R 1
O612 O 0.8184(2) 1.08284(18) 0.35140(10) 0.0291(8) Uani 1 1 d U . .
H507 H 0.8222 1.0622 0.3690 0.044 Uiso 1 1 calc R . .
O613 O 0.6359(2) 1.10017(17) 0.32853(10) 0.0258(7) Uani 1 1 d U . .
H508 H 0.6649 1.1228 0.3501 0.039 Uiso 1 1 calc R . .
O614 O 0.5095(2) 0.97806(16) 0.28924(9) 0.0238(7) Uani 1 1 d U . .
C616 C 0.5659(7) 0.8781(4) 0.23652(19) 0.0344(12) Uani 0.48 1 d PDU S 1
H51A H 0.5885 0.8366 0.2289 0.041 Uiso 0.48 1 calc PR S 1
H51B H 0.5063 0.8651 0.2405 0.041 Uiso 0.48 1 calc PR S 1
O616 O 0.5593(6) 0.9129(4) 0.2061(2) 0.0514(13) Uani 0.48 1 d PDU S 1
H511 H 0.6093 0.9336 0.2068 0.077 Uiso 0.48 1 calc PR S 1
C680 C 0.5984(9) 0.8860(4) 0.2317(2) 0.021(4) Uiso 0.29 1 d PDU S 2
H58A H 0.5334 0.8802 0.2229 0.025 Uiso 0.29 1 calc PR S 2
H58B H 0.6253 0.9148 0.2169 0.025 Uiso 0.29 1 calc PR S 2
O683 O 0.6244(9) 0.8209(5) 0.2244(4) 0.054(4) Uiso 0.29 1 d PDU S 2
H583 H 0.6689 0.8208 0.2414 0.081 Uiso 0.29 1 calc PR S 2
C681 C 0.5736(9) 0.8606(4) 0.2431(4) 0.0210(12) Uiso 0.23 1 d PDU S 3
H58C H 0.5106 0.8566 0.2435 0.025 Uiso 0.23 1 calc PR S 3
H58D H 0.5793 0.8686 0.2180 0.025 Uiso 0.23 1 calc PR S 3
O682 O 0.6017(11) 0.7981(5) 0.2474(5) 0.053(5) Uiso 0.23 1 d PDU S 3
H582 H 0.5832 0.7851 0.2650 0.080 Uiso 0.23 1 calc PR S 3
O625 O 0.3778(2) 0.93854(17) 0.23972(9) 0.0235(7) Uani 1 1 d U . .
C621 C 0.4398(3) 0.9968(2) 0.26266(14) 0.0220(8) Uani 1 1 d U S .
H513 H 0.4668 1.0209 0.2456 0.026 Uiso 1 1 calc R . .
C622 C 0.3945(3) 1.0438(2) 0.28601(14) 0.0233(8) Uani 1 1 d U . .
H514 H 0.3457 1.0554 0.2677 0.028 Uiso 1 1 calc R S .
C623 C 0.3525(3) 1.0080(2) 0.31284(14) 0.0247(9) Uani 1 1 d U S .
H515 H 0.3993 0.9935 0.3307 0.030 Uiso 1 1 calc R . .
C624 C 0.2840(3) 0.9452(2) 0.28740(14) 0.0233(8) Uani 1 1 d U . .
H516 H 0.2342 0.9598 0.2713 0.028 Uiso 1 1 calc R S .
C625 C 0.3290(3) 0.8997(3) 0.26120(14) 0.0251(9) Uani 1 1 d U S .
H517 H 0.3708 0.8784 0.2773 0.030 Uiso 1 1 calc R . .
O622 O 0.4539(2) 1.10627(17) 0.30721(10) 0.0258(7) Uani 1 1 d U S .
H518 H 0.5032 1.0981 0.3167 0.039 Uiso 1 1 calc R . .
O623 O 0.3101(3) 1.05419(18) 0.33474(10) 0.0324(8) Uani 1 1 d U . .
H519 H 0.2554 1.0413 0.3278 0.049 Uiso 1 1 calc R S .
O624 O 0.2501(2) 0.90567(16) 0.31201(9) 0.0230(7) Uani 1 1 d U S .
C626 C 0.2599(4) 0.8442(3) 0.23067(14) 0.0258(9) Uani 1 1 d U . .
H52A H 0.2910 0.8178 0.2141 0.031 Uiso 1 1 calc R S .
H52B H 0.2305 0.8136 0.2438 0.031 Uiso 1 1 calc R . .
O626 O 0.1942(2) 0.86931(17) 0.20714(10) 0.0285(8) Uani 1 1 d U S .
H522 H 0.2117 0.8772 0.1882 0.043 Uiso 1 1 calc R . .
O635 O 0.1196(2) 0.82163(17) 0.29678(9) 0.0253(7) Uani 1 1 d U S .
C631 C 0.1563(3) 0.8918(2) 0.30752(14) 0.0236(8) Uani 1 1 d U . .
H524 H 0.1279 0.9135 0.2873 0.028 Uiso 1 1 calc R S .
C632 C 0.1347(4) 0.9239(2) 0.34692(14) 0.0252(8) Uani 1 1 d U S .
H525 H 0.0692 0.9159 0.3436 0.030 Uiso 1 1 calc R . .
C633 C 0.1761(3) 0.8892(2) 0.37768(13) 0.0204(8) Uani 1 1 d U . .
H526 H 0.2413 0.8951 0.3804 0.024 Uiso 1 1 calc R S .
C634 C 0.1343(3) 0.8134(2) 0.36465(14) 0.0225(8) Uani 1 1 d U S .
H527 H 0.0697 0.8072 0.3635 0.027 Uiso 1 1 calc R . .
C635 C 0.1488(3) 0.7833(2) 0.32470(14) 0.0228(8) Uani 1 1 d U . .
H528 H 0.2128 0.7818 0.3271 0.027 Uiso 1 1 calc R S .
O632 O 0.1680(2) 0.99466(17) 0.35693(10) 0.0264(7) Uani 1 1 d U . .
H529 H 0.2160 1.0023 0.3508 0.040 Uiso 1 1 calc R S .
O633 O 0.1586(2) 0.91747(17) 0.41356(10) 0.0262(7) Uani 1 1 d U S .
H530 H 0.1688 0.9593 0.4175 0.039 Uiso 1 1 calc R . .
O634 O 0.1775(2) 0.77943(16) 0.39254(9) 0.0214(7) Uani 1 1 d U . .
C636 C 0.0930(3) 0.7108(3) 0.30816(15) 0.0251(9) Uani 1 1 d U S .
H53A H 0.1033 0.6921 0.2829 0.030 Uiso 1 1 calc R . .
H53B H 0.1113 0.6815 0.3255 0.030 Uiso 1 1 calc R . .
O636 O 0.0001(2) 0.71286(17) 0.30424(10) 0.0258(7) Uani 1 1 d U . .
H533 H -0.0210 0.6871 0.3164 0.039 Uiso 1 1 calc R S .
O645 O 0.1390(2) 0.67000(18) 0.40146(10) 0.0299(7) Uani 1 1 d U . .
C641 C 0.1237(4) 0.7371(2) 0.40967(14) 0.0253(8) Uani 1 1 d U S .
H535 H 0.0599 0.7372 0.3990 0.030 Uiso 1 1 calc R . .
C642 C 0.1481(3) 0.7667(2) 0.45357(14) 0.0236(8) Uani 1 1 d U . .
H536 H 0.1125 0.7364 0.4653 0.028 Uiso 1 1 calc R S .
C643 C 0.2467(3) 0.7664(2) 0.46988(14) 0.0210(8) Uani 1 1 d U S .
H537 H 0.2836 0.7960 0.4583 0.025 Uiso 1 1 calc R . .
C644 C 0.2636(3) 0.6944(2) 0.45950(14) 0.0245(8) Uani 1 1 d U . .
H538 H 0.2339 0.6661 0.4741 0.029 Uiso 1 1 calc R S .
C645 C 0.2306(4) 0.6628(2) 0.41648(15) 0.0350(9) Uani 1 1 d DU S .
H539 H 0.2700 0.6844 0.4024 0.042 Uiso 1 1 calc R T 2
O642 O 0.1259(2) 0.83199(17) 0.46254(10) 0.0269(7) Uani 1 1 d U S .
H540 H 0.1569 0.8588 0.4540 0.040 Uiso 1 1 calc R . .
O643 O 0.2719(2) 0.78987(18) 0.51064(10) 0.0268(8) Uani 1 1 d U . .
H541 H 0.2684 0.8304 0.5165 0.040 Uiso 1 1 calc R S .
O644 O 0.3588(2) 0.69695(16) 0.47017(9) 0.0205(7) Uani 1 1 d U S .
C646 C 0.2294(4) 0.5855(2) 0.40797(17) 0.0354(10) Uani 0.851(5) 1 d PDU S 2
H54C H 0.2027 0.5664 0.3804 0.043 Uiso 0.851(5) 1 calc PR S 2
H54D H 0.2911 0.5783 0.4133 0.043 Uiso 0.851(5) 1 calc PR S 2
O646 O 0.1821(4) 0.5495(2) 0.42963(14) 0.0543(11) Uani 0.851(5) 1 d PDU S 2
H544 H 0.1289 0.5530 0.4242 0.081 Uiso 0.851(5) 1 calc PR S 2
C683 C 0.2576(12) 0.5986(6) 0.3971(3) 0.0537(7) Uani 0.149(5) 1 d PDU S 3
H58E H 0.3199 0.5992 0.4095 0.064 Uiso 0.149(5) 1 calc PR S 3
H58F H 0.2211 0.5595 0.4017 0.064 Uiso 0.149(5) 1 calc PR S 3
O684 O 0.2487(17) 0.5897(12) 0.3565(3) 0.0543(7) Uani 0.149(5) 1 d PDU S 3
H584 H 0.2513 0.5501 0.3470 0.081 Uiso 0.149(5) 1 calc PR S 3
O655 O 0.4329(2) 0.60479(15) 0.47446(9) 0.0174(6) Uani 1 1 d U S .
C651 C 0.3927(3) 0.6545(2) 0.49414(13) 0.0209(8) Uani 1 1 d U . .
H546 H 0.3435 0.6316 0.5031 0.025 Uiso 1 1 calc R S .
C652 C 0.4627(3) 0.7005(2) 0.52922(13) 0.0194(8) Uani 1 1 d U S .
H547 H 0.4872 0.6714 0.5460 0.023 Uiso 1 1 calc R . .
C653 C 0.5387(3) 0.7358(2) 0.51617(13) 0.0182(8) Uani 1 1 d U . .
H548 H 0.5158 0.7643 0.4987 0.022 Uiso 1 1 calc R S .
C654 C 0.5795(3) 0.6806(2) 0.49428(13) 0.0163(8) Uani 1 1 d U S .
H549 H 0.6062 0.6540 0.5122 0.020 Uiso 1 1 calc R . .
C655 C 0.5072(3) 0.6333(2) 0.46027(12) 0.0147(8) Uani 1 1 d U . .
H550 H 0.4852 0.6594 0.4413 0.018 Uiso 1 1 calc R S .
O652 O 0.4213(2) 0.74804(17) 0.55149(10) 0.0249(7) Uani 1 1 d U . .
H551 H 0.3900 0.7663 0.5368 0.037 Uiso 1 1 calc R S .
O653 O 0.6057(2) 0.77704(16) 0.54886(9) 0.0198(7) Uani 1 1 d U S .
H552 H 0.5814 0.7939 0.5656 0.030 Uiso 1 1 calc R . .
O654 O 0.6472(2) 0.71420(15) 0.47950(8) 0.0155(6) Uani 1 1 d U . .
C656 C 0.5413(3) 0.5737(2) 0.44022(13) 0.0178(8) Uani 1 1 d U S .
H55A H 0.4931 0.5453 0.4190 0.021 Uiso 1 1 calc R . .
H55B H 0.5897 0.5904 0.4292 0.021 Uiso 1 1 calc R . .
O656 O 0.5736(2) 0.53322(15) 0.46693(9) 0.0190(7) Uani 1 1 d U . .
H555 H 0.6288 0.5418 0.4732 0.029 Uiso 1 1 calc R S .
O665 O 0.7501(2) 0.66540(15) 0.44933(9) 0.0194(7) Uani 1 1 d U . .
C661 C 0.7321(3) 0.6923(2) 0.48522(13) 0.0168(8) Uani 1 1 d U S .
H557 H 0.7305 0.6568 0.5002 0.020 Uiso 1 1 calc R . .
C662 C 0.8045(3) 0.7538(2) 0.50877(12) 0.0158(8) Uani 1 1 d U . .
H558 H 0.8620 0.7383 0.5149 0.019 Uiso 1 1 calc R S .
C663 C 0.8147(3) 0.8073(2) 0.48572(13) 0.0187(8) Uani 1 1 d U S .
H559 H 0.7586 0.8251 0.4805 0.022 Uiso 1 1 calc R . .
C664 C 0.8332(3) 0.7740(2) 0.44710(13) 0.0182(8) Uani 1 1 d U . .
H560 H 0.8906 0.7581 0.4522 0.022 Uiso 1 1 calc R S .
C665 C 0.7576(3) 0.7136(2) 0.42482(13) 0.0190(8) Uani 1 1 d U S .
H561 H 0.7008 0.7302 0.4191 0.023 Uiso 1 1 calc R . .
O662 O 0.7830(2) 0.78086(16) 0.54447(9) 0.0180(7) Uani 1 1 d U S .
H562 H 0.7808 0.7515 0.5572 0.027 Uiso 1 1 calc R . .
O663 O 0.8877(2) 0.86254(16) 0.50499(9) 0.0219(7) Uani 1 1 d U . .
H563 H 0.8853 0.8759 0.5277 0.033 Uiso 1 1 calc R S .
O664 O 0.8381(2) 0.82352(15) 0.42424(8) 0.0169(6) Uani 1 1 d U S .
C666 C 0.7735(3) 0.6760(3) 0.38706(14) 0.0240(9) Uani 1 1 d U . .
H56A H 0.7273 0.6352 0.3763 0.029 Uiso 1 1 calc R S .
H56B H 0.7681 0.7049 0.3685 0.029 Uiso 1 1 calc R . .
O666 O 0.8589(2) 0.65716(18) 0.39202(10) 0.0313(8) Uani 1 1 d U S .
H566 H 0.8696 0.6421 0.4117 0.047 Uiso 1 1 calc R . .
O675 O 0.8999(2) 0.80938(15) 0.36996(9) 0.0188(7) Uani 1 1 d U S .
C671 C 0.9166(3) 0.8361(2) 0.41080(13) 0.0158(8) Uani 1 1 d U . .
H568 H 0.9633 0.8153 0.4245 0.019 Uiso 1 1 calc R S .
C672 C 0.9484(3) 0.9142(2) 0.42041(13) 0.0168(8) Uani 1 1 d U S .
H569 H 1.0023 0.9240 0.4106 0.020 Uiso 1 1 calc R . .
C673 C 0.8764(3) 0.9455(2) 0.39977(13) 0.0181(8) Uani 1 1 d U . .
H570 H 0.8223 0.9369 0.4095 0.022 Uiso 1 1 calc R S .
C674 C 0.8542(3) 0.9149(2) 0.35611(13) 0.0193(8) Uani 1 1 d U S .
H571 H 0.9053 0.9297 0.3456 0.023 Uiso 1 1 calc R . .
C675 C 0.8322(3) 0.8367(2) 0.34687(13) 0.0194(8) Uani 1 1 d U . .
H572 H 0.7743 0.8225 0.3527 0.023 Uiso 1 1 calc R S .
O672 O 0.9718(2) 0.93985(16) 0.46132(9) 0.0213(7) Uani 1 1 d U . .
H573 H 0.9431 0.9144 0.4715 0.032 Uiso 1 1 calc R S .
O673 O 0.9067(2) 1.01810(16) 0.40623(9) 0.0247(7) Uani 1 1 d U S .
H574 H 0.8660 1.0351 0.3955 0.037 Uiso 1 1 calc R . .
O674 O 0.7777(2) 0.93973(17) 0.33862(9) 0.0241(7) Uani 1 1 d U . .
C676 C 0.8267(3) 0.8034(3) 0.30478(14) 0.0245(9) Uani 1 1 d U S .
H57A H 0.8120 0.7541 0.3009 0.029 Uiso 1 1 calc R . .
H57B H 0.7791 0.8176 0.2877 0.029 Uiso 1 1 calc R . .
O676 O 0.9108(3) 0.82193(19) 0.29486(10) 0.0329(8) Uani 1 1 d U . .
H577 H 0.9456 0.7975 0.3023 0.049 Uiso 1 1 calc R S .
C891 C 0.4286(5) 0.9569(7) 0.4426(2) 0.244(7) Uani 0.45 1 d PDU U 13
H89C H 0.3943 0.9145 0.4446 0.293 Uiso 0.45 1 calc PR U 13
H89D H 0.3866 0.9834 0.4315 0.293 Uiso 0.45 1 calc PR U 13
C892 C 0.4922(5) 0.9414(4) 0.4161(2) 0.225(6) Uani 0.45 1 d PDU U 13
H892 H 0.4568 0.9155 0.3902 0.271 Uiso 0.45 1 calc PR U 13
C893 C 0.5453(8) 1.0084(5) 0.4123(2) 0.229(7) Uani 0.45 1 d PDU U 13
H89E H 0.5850 0.9987 0.3952 0.274 Uiso 0.45 1 calc PR U 13
H89F H 0.5041 1.0353 0.4011 0.274 Uiso 0.45 1 calc PR U 13
C894 C 0.6009(5) 1.0488(4) 0.4528(2) 0.231(6) Uani 0.45 1 d PDU U 13
H894 H 0.6346 1.0918 0.4505 0.277 Uiso 0.45 1 calc PR U 13
C895 C 0.5372(6) 1.0643(4) 0.4796(3) 0.224(7) Uani 0.45 1 d PDU U 13
H89G H 0.5720 1.0903 0.5052 0.268 Uiso 0.45 1 calc PR U 13
H89H H 0.4960 1.0916 0.4688 0.268 Uiso 0.45 1 calc PR U 13
C896 C 0.4838(5) 0.9974(4) 0.4834(2) 0.238(6) Uani 0.45 1 d PDU U 13
H896 H 0.4434 1.0075 0.5005 0.285 Uiso 0.45 1 calc PR U 13
C897 C 0.5490(5) 0.9543(5) 0.5002(2) 0.221(7) Uani 0.45 1 d PDU U 13
H89I H 0.5152 0.9116 0.5022 0.265 Uiso 0.45 1 calc PR U 13
H89J H 0.5831 0.9787 0.5263 0.265 Uiso 0.45 1 calc PR U 13
C898 C 0.6136(6) 0.9395(4) 0.4740(2) 0.232(6) Uani 0.45 1 d PDU U 13
H898 H 0.6554 0.9123 0.4851 0.279 Uiso 0.45 1 calc PR U 13
C899 C 0.5595(7) 0.8996(5) 0.4330(3) 0.237(7) Uani 0.45 1 d PDU U 13
H89K H 0.6000 0.8910 0.4161 0.285 Uiso 0.45 1 calc PR U 13
H89L H 0.5274 0.8559 0.4345 0.285 Uiso 0.45 1 calc PR U 13
C900 C 0.6670(6) 1.0068(4) 0.4706(4) 0.228(7) Uani 0.45 1 d PDU U 13
H90A H 0.7081 0.9973 0.4541 0.273 Uiso 0.45 1 calc PR U 13
H90B H 0.7021 1.0325 0.4962 0.273 Uiso 0.45 1 calc PR U 13
C901 C 0.5127(5) 1.0178(6) 0.5075(2) 0.174(7) Uani 0.45 1 d PDU V 14
H90C H 0.4969 1.0623 0.5147 0.209 Uiso 0.45 1 calc PR V 14
H90D H 0.5044 0.9931 0.5274 0.209 Uiso 0.45 1 calc PR V 14
C902 C 0.6110(5) 1.0265(4) 0.5051(2) 0.167(6) Uani 0.45 1 d PDU V 14
H902 H 0.6498 1.0523 0.5304 0.200 Uiso 0.45 1 calc PR V 14
C903 C 0.6364(7) 0.9561(4) 0.4948(3) 0.182(7) Uani 0.45 1 d PDU V 14
H90E H 0.6286 0.9313 0.5147 0.218 Uiso 0.45 1 calc PR V 14
H90F H 0.6990 0.9613 0.4937 0.218 Uiso 0.45 1 calc PR V 14
C904 C 0.5758(5) 0.9161(4) 0.4550(2) 0.187(6) Uani 0.45 1 d PDU V 14
H904 H 0.5915 0.8709 0.4483 0.224 Uiso 0.45 1 calc PR V 14
C905 C 0.4769(5) 0.9079(4) 0.4574(4) 0.182(7) Uani 0.45 1 d PDU V 14
H90G H 0.4382 0.8820 0.4325 0.219 Uiso 0.45 1 calc PR V 14
H90H H 0.4682 0.8828 0.4771 0.219 Uiso 0.45 1 calc PR V 14
C906 C 0.4511(6) 0.9783(4) 0.4678(2) 0.189(6) Uani 0.45 1 d PDU V 14
H906 H 0.3880 0.9728 0.4694 0.227 Uiso 0.45 1 calc PR V 14
C907 C 0.4646(5) 1.0178(5) 0.4365(3) 0.170(7) Uani 0.45 1 d PDU V 14
H90I H 0.4255 0.9933 0.4114 0.204 Uiso 0.45 1 calc PR V 14
H90J H 0.4490 1.0626 0.4431 0.204 Uiso 0.45 1 calc PR V 14
C908 C 0.5631(5) 1.0258(4) 0.4339(2) 0.170(6) Uani 0.45 1 d PDU V 14
H908 H 0.5716 1.0509 0.4139 0.204 Uiso 0.45 1 calc PR V 14
C909 C 0.6244(8) 1.0652(5) 0.4736(2) 0.184(7) Uani 0.45 1 d PDU V 14
H90K H 0.6868 1.0706 0.4721 0.221 Uiso 0.45 1 calc PR V 14
H90L H 0.6101 1.1104 0.4804 0.221 Uiso 0.45 1 calc PR V 14
C910 C 0.5880(8) 0.9551(4) 0.4233(3) 0.167(7) Uani 0.45 1 d PDU V 14
H91A H 0.6500 0.9602 0.4213 0.200 Uiso 0.45 1 calc PR V 14
H91B H 0.5497 0.9296 0.3983 0.200 Uiso 0.45 1 calc PR V 14
C911 C 0.4873(4) 0.6420(5) 0.3505(2) 0.133(5) Uani 0.55 1 d PDU W 15
H91C H 0.4792 0.5929 0.3476 0.159 Uiso 0.55 1 calc PR W 15
H91D H 0.5300 0.6636 0.3752 0.159 Uiso 0.55 1 calc PR W 15
C912 C 0.5250(5) 0.6612(4) 0.3169(2) 0.117(4) Uani 0.55 1 d PDU W 15
H912 H 0.5817 0.6448 0.3168 0.140 Uiso 0.55 1 calc PR W 15
C913 C 0.4542(4) 0.6258(5) 0.2788(2) 0.115(5) Uani 0.55 1 d PDU W 15
H91E H 0.4766 0.6352 0.2567 0.137 Uiso 0.55 1 calc PR W 15
H91F H 0.4441 0.5767 0.2763 0.137 Uiso 0.55 1 calc PR W 15
C914 C 0.3649(5) 0.6509(3) 0.2780(2) 0.141(5) Uani 0.55 1 d PDU W 15
H914 H 0.3215 0.6291 0.2531 0.169 Uiso 0.55 1 calc PR W 15
C915 C 0.3274(6) 0.6334(6) 0.3118(2) 0.157(6) Uani 0.55 1 d PDU W 15
H91G H 0.3129 0.5842 0.3081 0.189 Uiso 0.55 1 calc PR W 15
H91H H 0.2726 0.6515 0.3122 0.189 Uiso 0.55 1 calc PR W 15
C916 C 0.3980(5) 0.6646(4) 0.3506(2) 0.144(5) Uani 0.55 1 d PDU W 15
H916 H 0.3753 0.6525 0.3723 0.173 Uiso 0.55 1 calc PR W 15
C917 C 0.4125(7) 0.7431(4) 0.3549(2) 0.158(6) Uani 0.55 1 d PDU W 15
H91I H 0.3556 0.7583 0.3546 0.190 Uiso 0.55 1 calc PR W 15
H91J H 0.4541 0.7657 0.3798 0.190 Uiso 0.55 1 calc PR W 15
C918 C 0.4499(5) 0.7625(4) 0.3219(2) 0.155(5) Uani 0.55 1 d PDU W 15
H918 H 0.4591 0.8123 0.3253 0.186 Uiso 0.55 1 calc PR W 15
C919 C 0.5411(5) 0.7388(4) 0.3222(4) 0.122(5) Uani 0.55 1 d PDU W 15
H91K H 0.5650 0.7514 0.3012 0.146 Uiso 0.55 1 calc PR W 15
H91L H 0.5843 0.7605 0.3467 0.146 Uiso 0.55 1 calc PR W 15
C920 C 0.3852(8) 0.7286(4) 0.2821(3) 0.151(6) Uani 0.55 1 d PDU W 15
H92A H 0.4123 0.7388 0.2613 0.181 Uiso 0.55 1 calc PR W 15
H92B H 0.3297 0.7463 0.2799 0.181 Uiso 0.55 1 calc PR W 15
C921 C 0.4069(5) 0.7131(7) 0.3651(2) 0.164(7) Uani 0.40 1 d PDU X 16
H92C H 0.3911 0.7553 0.3771 0.196 Uiso 0.40 1 calc PR X 16
H92D H 0.4034 0.6816 0.3821 0.196 Uiso 0.40 1 calc PR X 16
C922 C 0.3407(6) 0.6818(4) 0.3251(2) 0.130(5) Uani 0.40 1 d PDU X 16
H922 H 0.2791 0.6732 0.3284 0.156 Uiso 0.40 1 calc PR X 16
C923 C 0.3476(5) 0.7316(5) 0.2984(3) 0.129(6) Uani 0.40 1 d PDU X 16
H92E H 0.3321 0.7743 0.3099 0.155 Uiso 0.40 1 calc PR X 16
H92F H 0.3052 0.7125 0.2733 0.155 Uiso 0.40 1 calc PR X 16
C924 C 0.4437(5) 0.7452(4) 0.2926(2) 0.141(5) Uani 0.40 1 d PDU X 16
H924 H 0.4474 0.7765 0.2752 0.169 Uiso 0.40 1 calc PR X 16
C925 C 0.5093(8) 0.7770(4) 0.3328(2) 0.179(7) Uani 0.40 1 d PDU X 16
H92G H 0.5704 0.7863 0.3298 0.215 Uiso 0.40 1 calc PR X 16
H92H H 0.4942 0.8199 0.3443 0.215 Uiso 0.40 1 calc PR X 16
C926 C 0.5028(5) 0.7273(4) 0.3597(3) 0.164(6) Uani 0.40 1 d PDU X 16
H926 H 0.5448 0.7474 0.3852 0.196 Uiso 0.40 1 calc PR X 16
C927 C 0.5275(6) 0.6600(5) 0.3416(3) 0.173(7) Uani 0.40 1 d PDU X 16
H92I H 0.5250 0.6289 0.3589 0.208 Uiso 0.40 1 calc PR X 16
H92J H 0.5885 0.6685 0.3384 0.208 Uiso 0.40 1 calc PR X 16
C928 C 0.4616(5) 0.6273(4) 0.3017(2) 0.154(6) Uani 0.40 1 d PDU X 16
H928 H 0.4775 0.5842 0.2901 0.185 Uiso 0.40 1 calc PR X 16
C929 C 0.3659(5) 0.6139(4) 0.3075(4) 0.142(6) Uani 0.40 1 d PDU X 16
H92K H 0.3625 0.5830 0.3248 0.171 Uiso 0.40 1 calc PR X 16
H92L H 0.3237 0.5925 0.2826 0.171 Uiso 0.40 1 calc PR X 16
C930 C 0.4693(8) 0.6779(4) 0.2754(3) 0.113(5) Uani 0.40 1 d PDU X 16
H93A H 0.5307 0.6867 0.2726 0.136 Uiso 0.40 1 calc PR X 16
H93B H 0.4299 0.6581 0.2497 0.136 Uiso 0.40 1 calc PR X 16
O1W O 0.8393(3) 0.7222(2) 0.16221(12) 0.0501(12) Uani 1 1 d DU Y 17
H1X H 0.7927(12) 0.6928(12) 0.1399(5) 0.075 Uiso 1 1 d D Z 17
H1Y H 0.854(2) 0.6954(7) 0.1819(4) 0.075 Uiso 1 1 d D A 17
O2W O 0.7920(3) 0.6744(2) 0.08357(14) 0.0633(15) Uani 1 1 d DU B 17
H2X H 0.7352(6) 0.6919(10) 0.079(2) 0.095 Uiso 1 1 d D C 17
H2Y H 0.8422(8) 0.7134(8) 0.090(2) 0.095 Uiso 1 1 d D D 17
O3W O 0.3334(3) 0.3587(2) 0.85573(14) 0.0677(15) Uani 1 1 d DU E 17
H3X H 0.3859(11) 0.3839(11) 0.8767(7) 0.102 Uiso 1 1 d D F 17
H3Y H 0.3393(19) 0.3104(5) 0.8491(14) 0.102 Uiso 1 1 d D G 17
O4W O 0.3690(3) 0.5034(2) 0.85809(13) 0.0621(14) Uani 1 1 d DU H 17
H4X H 0.3811(19) 0.5494(6) 0.8756(7) 0.093 Uiso 1 1 d D I 17
H4Y H 0.4176(7) 0.5012(19) 0.8444(5) 0.093 Uiso 1 1 d D J 17
O5W O 0.3108(3) 0.5702(2) 0.96006(14) 0.0733(17) Uani 1 1 d DU K 17
H5X H 0.3357(10) 0.5473(12) 0.9390(4) 0.110 Uiso 1 1 d D L 17
H5Y H 0.2890(16) 0.5349(8) 0.9731(5) 0.110 Uiso 1 1 d D M 17
O6W O 0.9948(3) 0.8323(3) 0.18794(14) 0.0817(18) Uani 1 1 d DU N 17
H6X H 0.992(2) 0.819(3) 0.1600(3) 0.123 Uiso 1 1 d D O 17
H6Y H 1.0550(8) 0.8582(18) 0.2022(8) 0.123 Uiso 1 1 d D P 17
O7W O 0.7049(3) 0.3963(2) 0.03070(15) 0.0747(16) Uani 1 1 d DU Q 17
H7X H 0.732(2) 0.4150(16) 0.0585(3) 0.112 Uiso 1 1 d D R 17
H7Y H 0.7403(9) 0.3646(10) 0.0196(8) 0.112 Uiso 1 1 d D S 17
O8W O 0.7318(4) 0.8056(3) 0.07406(15) 0.100(2) Uani 1 1 d DU T 17
H8X H 0.6767(7) 0.8253(10) 0.0689(15) 0.150 Uiso 1 1 d D U 17
H8Y H 0.7787(11) 0.8409(11) 0.0932(9) 0.150 Uiso 1 1 d D V 17
O9W O 0.9376(3) 0.9021(2) 0.24669(13) 0.0646(15) Uani 1 1 d DU W 17
H9X H 0.942(3) 0.9519(4) 0.2532(14) 0.097 Uiso 1 1 d D X 17
H9Y H 0.8843(10) 0.8816(16) 0.2252(6) 0.097 Uiso 1 1 d D Y 17
O10W O 0.8891(2) 0.60805(17) 0.31944(9) 0.0260(9) Uani 1 1 d DU Z 17
H10X H 0.8328(8) 0.5740(9) 0.3115(8) 0.039 Uiso 1 1 d D A 17
H10Y H 0.901(2) 0.6281(15) 0.3474(3) 0.039 Uiso 1 1 d D B 17
O11W O 0.6276(4) 0.1561(2) 0.26393(13) 0.0643(15) Uani 1 1 d DU C 17
H11X H 0.641(5) 0.2062(4) 0.2732(8) 0.096 Uiso 1 1 d D D 17
H11Y H 0.641(4) 0.1359(7) 0.2867(4) 0.096 Uiso 1 1 d D E 17
O12W O -0.0005(4) 0.4972(3) 0.39833(16) 0.101(2) Uani 1 1 d DU F 17
H12X H 0.034(2) 0.5044(16) 0.4255(4) 0.152 Uiso 1 1 d D G 17
H12Y H -0.016(5) 0.4476(5) 0.3868(10) 0.152 Uiso 1 1 d D H 17
O13W O 0.2596(3) 0.5595(2) 0.57177(12) 0.0624(14) Uani 1 1 d DU I 17
H13X H 0.225(2) 0.5440(19) 0.5445(3) 0.094 Uiso 1 1 d D J 17
H13Y H 0.2352(15) 0.5307(10) 0.5874(5) 0.094 Uiso 1 1 d D K 17
O14W O 0.7238(2) 0.5058(2) 0.44253(11) 0.0436(11) Uani 1 1 d DU L 17
H14X H 0.7487(15) 0.512(2) 0.4708(3) 0.065 Uiso 1 1 d D M 17
H14Y H 0.6598(6) 0.5084(19) 0.4379(9) 0.065 Uiso 1 1 d D N 17
O15W O 0.9443(3) 0.81982(18) 0.59713(11) 0.0408(11) Uani 1 1 d DU O 17
H15X H 0.9476(15) 0.8685(5) 0.6087(11) 0.061 Uiso 1 1 d D P 17
H15Y H 1.0023(6) 0.8150(14) 0.5909(8) 0.061 Uiso 1 1 d D Q 17
O16W O 0.0896(4) 0.9315(2) 0.63675(16) 0.095(2) Uani 1 1 d DU R 17
H16X H 0.0953(17) 0.9168(15) 0.6099(3) 0.143 Uiso 1 1 d D S 17
H16Y H 0.075(3) 0.8911(7) 0.6471(6) 0.143 Uiso 1 1 d D T 17
O17W O 0.0833(3) 0.9159(2) 0.55735(14) 0.0739(16) Uani 1 1 d DU U 17
H17X H 0.078(3) 0.9625(5) 0.5545(7) 0.111 Uiso 1 1 d D V 17
H17Y H 0.088(4) 0.9135(12) 0.5847(3) 0.111 Uiso 1 1 d D W 17
O18W O 0.9951(4) 0.6437(3) 0.51303(14) 0.0866(19) Uani 1 1 d DU X 17
H18X H 1.005(3) 0.6883(7) 0.5317(6) 0.130 Uiso 1 1 d D Y 17
H18Y H 1.0161(14) 0.6533(15) 0.4902(4) 0.130 Uiso 1 1 d D Z 17
O19W O 0.8925(3) 0.5726(2) 0.43915(13) 0.0653(14) Uani 1 1 d DU A 17
H19X H 0.920(3) 0.6186(6) 0.4554(7) 0.098 Uiso 1 1 d D B 17
H19Y H 0.890(4) 0.5402(6) 0.4560(4) 0.098 Uiso 1 1 d D C 17
O20W O 0.0310(3) 0.0580(2) 0.36239(12) 0.0524(13) Uani 1 1 d DU D 17
H20X H 0.015(2) 0.0315(13) 0.3353(3) 0.079 Uiso 1 1 d D E 17
H20Y H -0.0117(9) 0.0416(16) 0.3766(4) 0.079 Uiso 1 1 d D F 17
O21W O 0.3506(2) 0.72565(19) 0.69667(11) 0.0386(11) Uani 1 1 d DU G 17
H21X H 0.3329(19) 0.6989(13) 0.6695(3) 0.058 Uiso 1 1 d D H 17
H21Y H 0.4164(6) 0.737(3) 0.7052(10) 0.058 Uiso 1 1 d D I 17
O22W O 0.4777(3) 0.7994(2) 0.65031(13) 0.0759(16) Uani 1 1 d DU J 17
H22X H 0.4836(13) 0.7607(8) 0.6306(6) 0.114 Uiso 1 1 d D K 17
H22Y H 0.4232(8) 0.8166(9) 0.6407(10) 0.114 Uiso 1 1 d D L 17
O23W O 0.1548(4) 0.3789(3) 0.49071(15) 0.0839(18) Uani 1 1 d DU M 17
H23X H 0.1794(11) 0.3605(16) 0.4686(4) 0.126 Uiso 1 1 d D N 17
H23Y H 0.164(3) 0.3499(7) 0.5096(4) 0.126 Uiso 1 1 d D O 17
O24W O 0.2123(2) 0.27033(17) 0.65481(9) 0.0232(9) Uani 1 1 d DU P 17
H24X H 0.1492(6) 0.255(2) 0.6405(6) 0.035 Uiso 1 1 d D Q 17
H24Y H 0.2178(19) 0.2963(12) 0.6813(3) 0.035 Uiso 1 1 d D R 17
O25W O 0.4361(3) 0.0053(2) 0.74143(11) 0.0493(13) Uani 1 1 d DU S 17
H25X H 0.422(2) 0.0429(6) 0.7293(5) 0.074 Uiso 1 1 d D T 17
H25Y H 0.451(4) 0.0210(16) 0.7699(2) 0.074 Uiso 1 1 d D U 17
O26W O 0.2092(3) 0.8466(2) 0.65633(13) 0.0538(13) Uani 1 1 d DU V 17
H26X H 0.2109(19) 0.8922(5) 0.6509(7) 0.081 Uiso 1 1 d D W 17
H26Y H 0.2697(7) 0.8432(13) 0.6702(10) 0.081 Uiso 1 1 d D X 17
O27W O 0.3536(3) 0.8713(2) 0.71748(12) 0.0503(12) Uani 1 1 d DU Y 17
H27X H 0.3785(10) 0.8734(15) 0.6946(3) 0.075 Uiso 1 1 d D Z 17
H27Y H 0.3433(15) 0.9171(6) 0.7283(8) 0.075 Uiso 1 1 d D A 17
O28W O 0.4703(3) 0.8988(2) 0.97481(14) 0.0666(16) Uani 1 1 d DU B 17
H28X H 0.4956(10) 0.8695(9) 0.9565(5) 0.100 Uiso 1 1 d D C 17
H28Y H 0.4563(18) 0.9385(6) 0.9644(6) 0.100 Uiso 1 1 d D D 17
O29W O 0.6421(3) 0.9603(2) 1.01089(12) 0.0495(13) Uani 1 1 d DU B 17
H29X H 0.645(2) 0.9880(7) 0.9913(4) 0.074 Uiso 1 1 d D E 17
H29Y H 0.6102(9) 0.9813(13) 1.0296(4) 0.074 Uiso 1 1 d D F 17
O30W O 0.0545(2) 0.17579(15) 0.77928(9) 0.0219(8) Uani 1 1 d DU G 17
H30X H 0.1036(9) 0.2153(6) 0.7864(11) 0.033 Uiso 1 1 d D H 17
H30Y H 0.0755(15) 0.1385(6) 0.7898(7) 0.033 Uiso 1 1 d D I 17
O31W O 0.3612(3) 0.1894(3) 0.78207(12) 0.0594(14) Uani 1 1 d DU J 17
H31X H 0.4030(8) 0.176(2) 0.7660(4) 0.089 Uiso 1 1 d D K 17
H31Y H 0.3944(17) 0.201(3) 0.8097(3) 0.089 Uiso 1 1 d D L 17
O32W O 0.8144(4) 0.4718(3) 0.98703(15) 0.090(2) Uani 1 1 d DU M 17
H32X H 0.8571(14) 0.4786(16) 1.0125(4) 0.136 Uiso 1 1 d D N 17
H32Y H 0.804(4) 0.4235(6) 0.9734(8) 0.136 Uiso 1 1 d D O 17
O33W O 0.6139(3) 0.1507(2) 0.81757(13) 0.0601(13) Uani 1 1 d DU P 17
H33X H 0.5727(16) 0.1189(14) 0.7948(4) 0.090 Uiso 1 1 d D Q 17
H33Y H 0.6022(19) 0.1403(16) 0.8417(3) 0.090 Uiso 1 1 d D R 17
O34W O 0.2288(3) 0.2623(2) 0.78818(12) 0.0475(12) Uani 1 1 d DU S 17
H34X H 0.220(2) 0.2264(9) 0.7645(4) 0.071 Uiso 1 1 d D T 17
H34Y H 0.2855(8) 0.2620(17) 0.8065(5) 0.071 Uiso 1 1 d D U 17
O35W O 0.4764(2) 0.04636(18) 0.82183(10) 0.0359(10) Uani 1 1 d DU V 17
H35X H 0.5412(6) 0.0648(13) 0.8308(10) 0.054 Uiso 1 1 d D W 17
H35Y H 0.4621(17) 0.0116(7) 0.8363(5) 0.054 Uiso 1 1 d D X 17
O36W O 0.4211(2) 0.16196(19) 0.85484(11) 0.0406(11) Uani 1 1 d DU Y 17
H36X H 0.4790(8) 0.1905(9) 0.8699(10) 0.061 Uiso 1 1 d D Z 17
H36Y H 0.417(2) 0.1161(5) 0.8599(7) 0.061 Uiso 1 1 d D A 17
O37W O 0.5979(3) 0.2198(2) 0.89915(15) 0.0745(17) Uani 1 1 d DU B 17
H37X H 0.5672(9) 0.2585(7) 0.9043(10) 0.112 Uiso 1 1 d D C 17
H37Y H 0.6428(11) 0.2200(15) 0.9229(5) 0.112 Uiso 1 1 d D D 17
O38W O 0.2146(4) 0.7793(3) 0.58627(13) 0.0794(17) Uani 1 1 d DU E 17
H38X H 0.1730(16) 0.7398(10) 0.5680(6) 0.119 Uiso 1 1 d D F 17
H38Y H 0.226(4) 0.7709(12) 0.6126(3) 0.119 Uiso 1 1 d D G 17
O41W O 0.1204(3) 0.3353(3) 0.41020(16) 0.0663(18) Uani 0.85 1 d PDU H 17
H41X H 0.1742(7) 0.3496(18) 0.4012(5) 0.099 Uiso 0.85 1 d PD I 17
H41Y H 0.1197(16) 0.3690(11) 0.4337(5) 0.099 Uiso 0.85 1 d PD J 17
O42W O 0.7051(4) 0.5419(3) 0.05114(16) 0.0720(19) Uani 0.85 1 d PDU K 17
H42X H 0.7309(18) 0.5297(10) 0.0756(4) 0.108 Uiso 0.85 1 d PD L 17
H42Y H 0.6762(11) 0.5815(7) 0.0569(10) 0.108 Uiso 0.85 1 d PD M 17
O43W O 0.4632(4) 0.6789(3) 0.98484(18) 0.069(2) Uani 0.75 1 d PDU . 17
H43X H 0.4403(12) 0.7033(10) 1.0059(5) 0.103 Uiso 0.75 1 d PD N 17
H43Y H 0.443(3) 0.6295(4) 0.9803(14) 0.103 Uiso 0.75 1 d PD O 17
O44W O -0.1392(4) -0.1190(3) 0.13724(17) 0.067(2) Uani 0.75 1 d PDU P 17
H44X H -0.1070(9) -0.1566(7) 0.1409(11) 0.100 Uiso 0.75 1 d PD Q 17
H44Y H -0.1833(8) -0.1178(19) 0.1533(5) 0.100 Uiso 0.75 1 d PD R 17
O45W O 0.8082(4) 0.3974(3) 0.33688(19) 0.074(2) Uani 0.75 1 d PDU S 17
H45X H 0.7660(9) 0.3733(14) 0.3490(6) 0.111 Uiso 0.75 1 d PD T 17
H45Y H 0.8683(7) 0.406(3) 0.3548(7) 0.111 Uiso 0.75 1 d PD U 17
O46W O 0.1207(4) 0.5627(3) 0.51040(17) 0.070(2) Uani 0.72 1 d PDU V 17
H46X H 0.0925(12) 0.560(2) 0.5322(3) 0.105 Uiso 0.72 1 d PD W 17
H46Y H 0.090(3) 0.5247(10) 0.4880(5) 0.105 Uiso 0.72 1 d PD X 17
O47W O 0.4488(4) 0.8036(3) 0.02222(18) 0.073(2) Uani 0.70 1 d PDU . 17
H47X H 0.4836(11) 0.7716(7) 0.0328(8) 0.109 Uiso 0.70 1 d PD Y 17
H47Y H 0.4302(12) 0.8320(11) 0.0433(5) 0.109 Uiso 0.70 1 d PD Z 17
O48W O 0.6672(5) 0.3510(4) 0.93918(17) 0.076(2) Uani 0.70 1 d PDU A 17
H48X H 0.6756(17) 0.340(3) 0.9126(3) 0.113 Uiso 0.70 1 d PD B 17
H48Y H 0.7120(12) 0.3343(12) 0.9568(6) 0.113 Uiso 0.70 1 d PD C 17
O49W O 0.7051(5) 0.7865(4) 0.19312(18) 0.070(2) Uani 0.65 1 d PDU . 17
H49X H 0.7598(10) 0.8217(11) 0.2036(9) 0.105 Uiso 0.65 1 d PD D 17
H49Y H 0.687(3) 0.780(3) 0.1647(3) 0.105 Uiso 0.65 1 d PD E 17
O50W O 0.3863(4) 0.8349(4) 0.10799(17) 0.046(2) Uani 0.579(7) 1 d PDU F 17
H50X H 0.4518(6) 0.839(4) 0.1143(9) 0.068 Uiso 0.579(7) 1 d PD F 17
H50Y H 0.361(2) 0.820(5) 0.0797(3) 0.068 Uiso 0.579(7) 1 d PD F 17
O51W O 0.8878(4) 0.1873(3) 0.3247(2) 0.074(2) Uani 0.711(9) 1 d PDU G 17
H51X H 0.8801(14) 0.2349(5) 0.3265(16) 0.111 Uiso 0.711(9) 1 d PD G 17
H51Y H 0.9422(8) 0.1811(16) 0.3156(8) 0.111 Uiso 0.711(9) 1 d PD G 17
O52W O 0.1528(4) 0.1425(3) 0.32025(18) 0.038(2) Uani 0.511(8) 1 d PDU H 17
H52X H 0.128(2) 0.1056(8) 0.2967(5) 0.057 Uiso 0.511(8) 1 d PD H 17
H52Y H 0.1034(8) 0.1591(16) 0.3300(9) 0.057 Uiso 0.511(8) 1 d PD H 17
O53W O 0.3229(6) 0.4970(4) 0.5195(3) 0.084(4) Uani 0.497(8) 1 d PDU I 17
H53X H 0.302(2) 0.4476(5) 0.5154(12) 0.126 Uiso 0.497(8) 1 d PD I 17
H53Y H 0.3641(11) 0.5055(19) 0.5029(6) 0.126 Uiso 0.497(8) 1 d PD I 17
O54W O 0.1375(4) 0.0608(4) 0.67627(18) 0.068(2) Uani 0.646(7) 1 d PDU J 17
H54X H 0.1438(14) 0.0616(19) 0.6498(3) 0.102 Uiso 0.646(7) 1 d PD J 17
H54Y H 0.0948(9) 0.0899(10) 0.6829(8) 0.102 Uiso 0.646(7) 1 d PD J 17
O55W O 0.4431(5) 0.5092(3) 0.93417(16) 0.050(2) Uani 0.60 1 d PDU K 17
H55X H 0.451(4) 0.4923(9) 0.9582(3) 0.076 Uiso 0.60 1 d PD L 17
H55Y H 0.4026(18) 0.4735(12) 0.9127(6) 0.076 Uiso 0.60 1 d PD M 17
O56W O 0.2985(5) 0.0939(3) 0.71697(19) 0.049(2) Uani 0.555(6) 1 d PDU J 17
H56X H 0.3339(18) 0.1391(7) 0.7312(8) 0.074 Uiso 0.555(6) 1 d PD J 17
H56Y H 0.3298(11) 0.0735(14) 0.6978(6) 0.074 Uiso 0.555(6) 1 d PD J 17
O57W O 0.7621(5) 0.2575(3) 0.22826(17) 0.053(2) Uani 0.597(6) 1 d PDU . 17
H57X H 0.797(2) 0.2962(11) 0.2492(5) 0.079 Uiso 0.597(6) 1 d PD . 17
H57Y H 0.760(4) 0.2693(14) 0.2030(3) 0.079 Uiso 0.597(6) 1 d PD . 17
O58W O 0.7659(5) 0.2708(4) 0.3031(2) 0.080(3) Uani 0.58 1 d PDU . 17
H58X H 0.7192(10) 0.2321(9) 0.3021(10) 0.120 Uiso 0.58 1 d PD N 17
H58Y H 0.8091(13) 0.282(2) 0.3287(5) 0.120 Uiso 0.58 1 d PD O 17
O59W O 0.8915(6) 0.1163(4) 0.2518(2) 0.080(3) Uani 0.55 1 d PDU P 17
H59X H 0.902(3) 0.129(2) 0.2803(3) 0.120 Uiso 0.55 1 d PD Q 17
H59Y H 0.9135(15) 0.0739(8) 0.2443(11) 0.120 Uiso 0.55 1 d PD R 17
O60W O 0.2865(5) 0.4862(4) 0.48857(19) 0.046(2) Uani 0.503(8) 1 d PDU I 17
H60X H 0.3233(9) 0.484(2) 0.4694(4) 0.070 Uiso 0.503(8) 1 d PD I 17
H60Y H 0.314(3) 0.5257(9) 0.5104(5) 0.070 Uiso 0.503(8) 1 d PD I 17
O61W O 0.0474(5) 0.7704(3) 0.5459(3) 0.059(3) Uani 0.55 1 d PDU U 17
H61X H 0.0104(10) 0.8037(7) 0.5533(15) 0.089 Uiso 0.55 1 d PD S 17
H61Y H 0.0135(18) 0.7237(5) 0.541(2) 0.089 Uiso 0.55 1 d PD T 17
O62W O 0.3147(4) 0.6909(4) 0.6172(2) 0.058(2) Uani 0.55 1 d PDU U 17
H62X H 0.2783(11) 0.7045(12) 0.5952(5) 0.087 Uiso 0.55 1 d PD V 17
H62Y H 0.3709(7) 0.6812(17) 0.6107(8) 0.087 Uiso 0.55 1 d PD W 17
O63W O 0.2751(5) 0.0483(5) 0.7433(2) 0.049(3) Uani 0.445(6) 1 d PDU J 17
H63X H 0.3295(7) 0.0302(14) 0.7401(8) 0.073 Uiso 0.445(6) 1 d PD J 17
H63Y H 0.2713(17) 0.052(3) 0.7705(3) 0.073 Uiso 0.445(6) 1 d PD J 17
O64W O 0.7922(6) 0.9168(4) 0.1949(2) 0.082(3) Uani 0.50 1 d PDU . 17
H64X H 0.7933(18) 0.8869(12) 0.1702(5) 0.122 Uiso 0.50 1 d PD X 17
H64Y H 0.7592(13) 0.9532(8) 0.1898(11) 0.122 Uiso 0.50 1 d PD Y 17
O65W O 0.6214(5) 0.4486(4) 0.9634(3) 0.083(3) Uani 0.50 1 d PDU Z 17
H65X H 0.5698(7) 0.4705(11) 0.9557(15) 0.125 Uiso 0.50 1 d PD A 17
H65Y H 0.6737(8) 0.4715(16) 0.9563(9) 0.125 Uiso 0.50 1 d PD B 17
O66W O 0.5420(5) 0.5685(4) 0.0071(2) 0.062(3) Uani 0.50 1 d PDU C 17
H66X H 0.543(2) 0.5201(6) -0.0027(12) 0.093 Uiso 0.50 1 d PD D 17
H66Y H 0.5961(11) 0.5890(17) 0.0282(7) 0.093 Uiso 0.50 1 d PD E 17
O67W O 0.5826(7) 0.9084(4) 0.1120(3) 0.101(4) Uani 0.50 1 d PDU F 17
H67X H 0.6126(13) 0.8689(7) 0.1121(16) 0.152 Uiso 0.50 1 d PD G 17
H67Y H 0.617(3) 0.9465(9) 0.1335(8) 0.152 Uiso 0.50 1 d PD H 17
O68W O 0.0347(5) 0.2031(3) 0.3885(2) 0.053(2) Uani 0.50 1 d PDU I 17
H68X H 0.0760(11) 0.2232(10) 0.3747(6) 0.079 Uiso 0.50 1 d PD J 17
H68Y H 0.0566(17) 0.1651(7) 0.3982(7) 0.079 Uiso 0.50 1 d PD K 17
O69W O 0.4219(7) 0.8550(5) 0.1390(3) 0.045(3) Uani 0.421(7) 1 d PU F 17
O70W O 0.5143(7) 0.3937(6) 0.8959(3) 0.063(3) Uani 0.47 1 d PU Z 17
O71W O 0.7426(8) 0.1891(6) 0.1903(3) 0.053(3) Uani 0.403(6) 1 d PU . 17
O72W O 0.1057(7) 0.0397(5) 0.6906(3) 0.036(3) Uani 0.354(7) 1 d PU J 17
O73W O -0.0033(7) 0.4350(6) 0.4785(3) 0.063(3) Uani 0.44 1 d PU V 17
O74W O 0.5234(9) 0.3536(6) 0.8897(4) 0.068(3) Uani 0.42 1 d PU Z 17
O75W O 0.8725(11) 0.2160(8) 0.3419(5) 0.056(4) Uani 0.289(9) 1 d PU G 17
O76W O 0.0135(8) 0.4429(5) 0.5060(4) 0.056(3) Uani 0.41 1 d PU V 17
O77W O 0.0046(10) 0.0306(7) 0.2852(4) 0.072(4) Uani 0.39 1 d PU L 17
O78W O 0.0698(10) 0.0194(7) 0.2677(4) 0.072(4) Uani 0.38 1 d PU L 17
O79W O 0.1818(8) 0.1102(6) 0.3064(3) 0.075(3) Uani 0.489(8) 1 d PU H 17
O80W O 0.7813(9) 0.2608(7) 0.2787(4) 0.067(4) Uani 0.38 1 d PU . 17
O81W O 0.5554(12) 0.9088(9) 0.1251(5) 0.089(5) Uani 0.36 1 d PU F 17
O82W O 0.0546(9) 0.7921(7) 0.5236(4) 0.062(4) Uani 0.36 1 d PU U 17
O83W O 0.2244(8) 0.4440(6) 0.4534(3) 0.046(3) Uani 0.37 1 d PU I 17
O84W O 0.9136(13) 0.3621(10) 0.3982(6) 0.089(6) Uiso 0.33 1 d P M 17
O85W O 0.3435(11) 0.6871(8) 0.5994(4) 0.064(4) Uiso 0.33 1 d P U 17
O86W O 0.1074(9) 0.3464(7) 0.4704(4) 0.045(3) Uiso 0.32 1 d P M 17
O87W O 0.7254(11) 0.1356(8) 0.1806(4) 0.060(4) Uiso 0.32 1 d P . 17
O88W O 0.0118(9) 0.2574(7) 0.4022(4) 0.047(3) Uiso 0.32 1 d P I 17
O89W O 0.5755(9) 0.7866(7) 0.0852(4) 0.049(4) Uiso 0.32 1 d P F 17
O90W O 0.0551(11) 0.8433(8) 0.5252(4) 0.063(4) Uiso 0.32 1 d P U 17
O91W O 0.0859(11) 0.1944(8) 0.3519(5) 0.063(4) Uiso 0.30 1 d P I 17
O92W O 0.6997(11) 0.1885(8) 0.8726(5) 0.058(4) Uiso 0.30 1 d P N 17
O93W O 0.5492(11) 0.9421(8) 0.9831(4) 0.054(4) Uiso 0.30 1 d P B 17
O94W O 0.3296(12) 0.4803(8) 0.5274(5) 0.055(5) Uiso 0.28 1 d P I 17
O95W O 0.9353(17) 0.3427(13) 0.3913(7) 0.096(7) Uiso 0.27 1 d P M 17
O96W O 0.5725(12) 0.6083(9) 0.0300(5) 0.058(5) Uiso 0.27 1 d P C 17
O97W O 0.7347(12) 0.0996(9) 0.2193(5) 0.061(5) Uiso 0.27 1 d P . 17
O98W O 0.6700(14) 0.9911(11) 0.1906(6) 0.069(6) Uiso 0.26 1 d P . 17
O99W O 0.9569(13) 0.1223(10) 0.3019(6) 0.064(5) Uiso 0.26 1 d P P 17
O900 O 0.8529(14) 0.0791(10) 0.2253(6) 0.071(6) Uiso 0.26 1 d P P 17
O901 O 0.2857(13) 0.4875(9) 0.9261(5) 0.055(5) Uiso 0.25 1 d P K 17
O902 O 0.0471(17) 0.1918(12) 0.4101(7) 0.081(7) Uiso 0.24 1 d P I 17
O903 O 0.8444(16) 0.4471(12) 0.9752(7) 0.070(7) Uiso 0.23 1 d P M 17
O904 O 0.4568(17) 0.7406(13) 0.9987(7) 0.081(7) Uiso 0.23 1 d P . 17
O905 O 0.7803(19) 0.8375(14) 0.1946(8) 0.090(8) Uiso 0.23 1 d P . 17
O906 O 0.9776(16) 0.3893(12) 0.4135(7) 0.064(6) Uiso 0.22 1 d P M 17
O907 O 0.6292(18) 0.0846(13) -0.0956(7) 0.079(7) Uiso 0.22 1 d P O 17
O908 O 0.3210(19) 0.1633(14) 0.7295(8) 0.086(8) Uiso 0.22 1 d P J 17
O909 O 0.5810(18) 0.8677(13) 0.0948(7) 0.078(7) Uiso 0.22 1 d P F 17
O910 O 0.6330(15) 0.4936(11) 0.9978(6) 0.060(6) Uiso 0.22 1 d P Z 17
O911 O 0.9208(15) 0.1190(12) 0.2684(6) 0.049(6) Uiso 0.20 1 d P P 17
O912 O 0.946(2) 0.7984(17) 0.1336(9) 0.095(10) Uiso 0.20 1 d P P 17
O913 O 0.562(2) 0.4543(15) 0.9307(8) 0.081(8) Uiso 0.20 1 d P Z 17
O914 O 0.0348(18) 0.5221(13) 0.4488(7) 0.068(7) Uiso 0.20 1 d P F 17
O915 O 0.011(2) 0.0285(18) 0.2647(10) 0.095(10) Uiso 0.20 1 d P L 17
O916 O 0.435(2) 0.5966(14) 0.9465(8) 0.078(8) Uiso 0.20 1 d P K 17
O917 O 0.2062(19) 0.5212(14) 0.4659(8) 0.076(8) Uiso 0.20 1 d P I 17
O918 O 0.700(2) 0.9529(18) 0.1789(10) 0.098(10) Uiso 0.20 1 d P . 17
O919 O 0.0826(18) 0.4955(14) 0.5197(8) 0.081(8) Uiso 0.22 1 d P V 17
O920 O 0.668(3) 0.9919(19) 0.1710(10) 0.103(11) Uiso 0.20 1 d P . 17
O921 O 0.729(2) 0.0485(17) 0.2091(9) 0.095(10) Uiso 0.20 1 d P . 17
O922 O 0.357(2) 0.8006(17) 0.7368(9) 0.098(10) Uiso 0.20 1 d P Y 17
O923 O 0.635(3) 0.2300(19) 0.3023(11) 0.120(12) Uiso 0.20 1 d P C 17
O924 O 0.748(2) 0.1208(15) 0.1951(9) 0.078(8) Uiso 0.20 1 d P . 17

loop_
_atom_site_aniso_label
_atom_site_aniso_U_11
_atom_site_aniso_U_22
_atom_site_aniso_U_33
_atom_site_aniso_U_23
_atom_site_aniso_U_13
_atom_site_aniso_U_12
O115 0.0263(17) 0.0121(15) 0.0231(16) -0.0036(13) 0.0000(14) 0.0061(13)
C111 0.021(2) 0.011(2) 0.019(2) 0.0020(16) 0.0003(17) 0.0018(17)
C112 0.021(2) 0.014(2) 0.019(2) -0.0014(17) 0.0021(17) 0.0016(18)
C113 0.022(2) 0.014(2) 0.018(2) -0.0047(17) -0.0034(18) 0.0036(18)
C114 0.021(2) 0.017(2) 0.017(2) 0.0002(16) 0.0010(17) -0.0007(18)
C115 0.024(2) 0.022(2) 0.013(2) 0.0001(17) 0.0001(18) 0.0063(18)
O112 0.0187(16) 0.0202(16) 0.0184(15) 0.0000(13) -0.0019(13) 0.0055(13)
O113 0.0254(17) 0.0293(18) 0.0187(16) -0.0063(14) 0.0006(14) 0.0124(14)
O114 0.0170(15) 0.0182(16) 0.0194(15) 0.0027(13) -0.0020(13) -0.0005(13)
C116 0.037(3) 0.019(2) 0.022(2) -0.0113(19) 0.002(2) 0.008(2)
O116 0.033(2) 0.0259(19) 0.0334(19) -0.0081(16) 0.0091(16) -0.0033(16)
O125 0.0212(17) 0.0089(14) 0.0186(15) -0.0016(12) -0.0016(13) -0.0022(13)
C121 0.020(2) 0.013(2) 0.017(2) 0.0007(16) -0.0002(18) 0.0009(18)
C122 0.016(2) 0.022(2) 0.0142(19) -0.0029(17) 0.0010(18) -0.0009(18)
C123 0.014(2) 0.0092(19) 0.025(2) -0.0036(16) 0.0058(18) 0.0036(17)
C124 0.010(2) 0.0159(19) 0.0218(19) 0.0031(15) 0.0079(17) 0.0001(17)
C125 0.013(2) 0.015(2) 0.0170(19) 0.0005(16) 0.0009(17) 0.0017(18)
O122 0.0297(18) 0.0227(17) 0.0131(14) -0.0075(13) 0.0032(13) 0.0066(14)
O123 0.0283(18) 0.0154(15) 0.0174(15) -0.0074(13) 0.0004(14) 0.0057(14)
O124 0.0127(15) 0.0152(14) 0.0268(15) 0.0065(12) 0.0050(12) 0.0025(12)
C126 0.019(2) 0.013(2) 0.020(2) -0.0021(17) 0.0011(19) 0.0034(19)
O126 0.0141(15) 0.0292(18) 0.0250(17) -0.0027(14) 0.0015(13) 0.0037(14)
O135 0.0218(16) 0.0142(15) 0.0211(15) -0.0021(12) 0.0058(13) -0.0031(13)
C131 0.013(2) 0.015(2) 0.023(2) 0.0006(17) 0.0028(17) -0.0005(17)
C132 0.025(2) 0.015(2) 0.022(2) 0.0010(17) 0.0075(18) 0.0042(19)
C133 0.024(2) 0.0069(19) 0.018(2) -0.0021(16) 0.0025(17) -0.0015(18)
C134 0.016(2) 0.0092(19) 0.021(2) -0.0002(16) 0.0034(17) 0.0031(17)
C135 0.023(2) 0.010(2) 0.020(2) -0.0014(17) 0.0024(18) -0.0009(18)
O132 0.0262(17) 0.0189(16) 0.0189(15) 0.0032(12) 0.0079(13) 0.0073(14)
O133 0.0345(18) 0.0104(15) 0.0284(16) -0.0039(13) 0.0169(14) 0.0002(14)
O134 0.0174(15) 0.0141(14) 0.0137(13) 0.0035(11) 0.0017(12) 0.0048(12)
C136 0.038(3) 0.018(2) 0.021(2) -0.0007(19) 0.007(2) -0.002(2)
O136 0.055(3) 0.036(2) 0.0252(19) 0.0055(16) -0.0081(18) 0.0038(19)
O145 0.0113(14) 0.0152(15) 0.0117(13) -0.0021(11) 0.0006(11) 0.0020(12)
C141 0.016(2) 0.0104(19) 0.0151(19) 0.0013(15) 0.0027(16) 0.0010(16)
C142 0.015(2) 0.0084(19) 0.0135(19) 0.0011(15) 0.0003(16) 0.0034(16)
C143 0.020(2) 0.010(2) 0.013(2) -0.0026(16) -0.0004(17) 0.0015(17)
C144 0.0126(19) 0.015(2) 0.0113(19) -0.0006(16) 0.0003(16) 0.0007(17)
C145 0.016(2) 0.0083(19) 0.016(2) -0.0016(16) 0.0014(17) 0.0047(16)
O142 0.0196(16) 0.0125(15) 0.0175(15) -0.0028(12) -0.0004(13) 0.0029(13)
O143 0.0127(15) 0.0186(16) 0.0261(17) -0.0090(14) 0.0026(13) -0.0054(13)
O144 0.0137(14) 0.0199(16) 0.0176(15) 0.0033(12) 0.0004(12) 0.0031(12)
C146 0.019(2) 0.017(2) 0.020(2) -0.0002(17) 0.0066(18) 0.0049(18)
O146 0.0244(18) 0.0230(17) 0.0205(16) -0.0005(13) 0.0025(14) 0.0039(14)
O155 0.0254(17) 0.0196(16) 0.0155(15) -0.0051(12) 0.0004(13) 0.0082(14)
C151 0.018(2) 0.019(2) 0.018(2) -0.0026(18) 0.0018(17) 0.0040(18)
C152 0.015(2) 0.016(2) 0.029(2) -0.0022(18) 0.0061(19) -0.0002(18)
C153 0.011(2) 0.013(2) 0.019(2) -0.0068(16) -0.0003(17) -0.0014(17)
C154 0.010(2) 0.018(2) 0.0142(19) -0.0049(16) 0.0026(16) -0.0002(17)
C155 0.013(2) 0.025(2) 0.019(2) -0.0029(18) 0.0021(17) 0.0045(18)
O152 0.0182(17) 0.0179(16) 0.0375(19) 0.0022(14) 0.0031(15) 0.0042(13)
O153 0.0100(16) 0.0219(17) 0.0334(18) -0.0127(15) -0.0025(14) -0.0036(14)
O154 0.0133(15) 0.0180(15) 0.0152(14) -0.0028(12) 0.0029(12) 0.0018(12)
C156 0.024(3) 0.020(2) 0.024(2) -0.0027(19) -0.003(2) -0.002(2)
O156 0.057(2) 0.033(2) 0.044(2) 0.0031(17) 0.0304(18) 0.0171(18)
O165 0.0178(16) 0.0192(15) 0.0194(15) -0.0041(13) 0.0046(13) 0.0016(13)
C161 0.018(2) 0.019(2) 0.0138(19) -0.0034(17) 0.0027(17) 0.0042(18)
C162 0.011(2) 0.022(2) 0.019(2) -0.0035(18) 0.0002(17) -0.0028(19)
C163 0.028(3) 0.012(2) 0.014(2) -0.0068(17) 0.0013(18) -0.0017(19)
C164 0.016(2) 0.012(2) 0.023(2) -0.0049(16) 0.0069(18) 0.0011(18)
C165 0.009(2) 0.023(2) 0.018(2) -0.0067(18) 0.0009(17) -0.0029(18)
O162 0.0257(17) 0.0187(16) 0.0175(15) 0.0002(13) 0.0031(13) 0.0030(14)
O163 0.0320(19) 0.0179(16) 0.0126(14) -0.0052(13) 0.0018(14) -0.0053(15)
O164 0.0197(16) 0.0157(15) 0.0191(15) -0.0018(12) 0.0022(13) 0.0006(13)
C166 0.019(2) 0.019(2) 0.024(2) -0.0097(19) 0.001(2) -0.002(2)
O166 0.0206(17) 0.0200(17) 0.039(2) -0.0077(15) 0.0065(15) 0.0003(14)
O175 0.0176(16) 0.0153(15) 0.0245(16) -0.0018(13) 0.0009(13) 0.0008(13)
C171 0.020(2) 0.022(2) 0.025(2) 0.0005(18) 0.0027(19) 0.0015(19)
C172 0.026(2) 0.021(2) 0.016(2) -0.0034(18) -0.0045(19) -0.006(2)
C173 0.029(2) 0.016(2) 0.0129(19) 0.0004(17) 0.0069(18) -0.0011(19)
C174 0.019(2) 0.012(2) 0.022(2) 0.0013(17) 0.0009(18) 0.0045(18)
C175 0.023(2) 0.016(2) 0.016(2) -0.0017(17) 0.0008(18) 0.0026(19)
O172 0.033(2) 0.0199(17) 0.0204(16) -0.0044(14) -0.0041(15) -0.0104(15)
O173 0.0362(19) 0.0194(17) 0.0148(15) -0.0076(13) 0.0053(14) -0.0071(15)
O174 0.0217(16) 0.0150(15) 0.0148(14) -0.0012(12) 0.0001(12) 0.0035(13)
C176 0.028(3) 0.016(2) 0.016(2) -0.0024(17) 0.0023(19) 0.0056(19)
O176 0.041(2) 0.0155(16) 0.0279(18) 0.0060(14) -0.0127(16) -0.0103(16)
C831 0.104(7) 0.111(7) 0.137(8) 0.047(7) 0.043(7) 0.071(6)
C832 0.088(6) 0.100(6) 0.117(7) 0.063(5) 0.041(6) 0.070(5)
C833 0.124(8) 0.129(8) 0.172(9) 0.020(8) 0.015(8) 0.064(7)
C834 0.151(8) 0.119(7) 0.163(8) 0.046(7) 0.055(7) 0.024(7)
C835 0.089(6) 0.115(8) 0.150(7) 0.043(7) 0.091(6) 0.032(6)
C836 0.087(6) 0.115(7) 0.140(7) 0.035(6) 0.076(5) 0.062(6)
C837 0.096(7) 0.141(8) 0.138(8) 0.041(8) 0.059(7) 0.037(7)
C838 0.127(7) 0.135(7) 0.121(7) 0.049(7) 0.045(7) 0.058(7)
C839 0.111(8) 0.139(8) 0.118(8) 0.032(7) 0.046(7) 0.076(7)
C840 0.173(9) 0.114(8) 0.141(8) 0.060(7) 0.044(8) 0.015(8)
O215 0.0184(16) 0.0128(15) 0.0237(16) -0.0016(12) 0.0030(13) 0.0021(13)
C211 0.014(2) 0.017(2) 0.020(2) 0.0030(16) 0.0074(17) 0.0020(17)
C212 0.018(2) 0.016(2) 0.0172(19) 0.0016(17) 0.0057(17) 0.0049(18)
C213 0.024(2) 0.015(2) 0.0158(19) 0.0011(17) 0.0069(18) 0.0056(17)
C214 0.015(2) 0.0086(19) 0.021(2) 0.0037(16) 0.0084(17) 0.0011(16)
C215 0.015(2) 0.016(2) 0.021(2) 0.0003(17) 0.0024(18) 0.0014(18)
O212 0.0268(17) 0.0175(16) 0.0217(16) -0.0010(13) 0.0031(14) 0.0114(13)
O213 0.0310(18) 0.0267(18) 0.0170(15) -0.0032(13) 0.0047(14) 0.0137(15)
O214 0.0145(15) 0.0145(15) 0.0228(15) 0.0042(12) 0.0032(12) 0.0028(12)
C216 0.034(3) 0.013(2) 0.027(3) -0.0074(19) 0.001(2) 0.003(2)
O216 0.041(2) 0.0243(19) 0.062(2) 0.0080(17) 0.0178(19) 0.0034(17)
O225 0.0173(15) 0.0109(14) 0.0203(15) 0.0015(12) 0.0059(12) 0.0022(12)
C221 0.013(2) 0.019(2) 0.018(2) 0.0040(16) 0.0062(16) 0.0080(17)
C222 0.025(2) 0.018(2) 0.016(2) 0.0039(16) 0.0076(17) 0.0111(18)
C223 0.015(2) 0.014(2) 0.015(2) -0.0004(16) 0.0012(16) 0.0054(17)
C224 0.0151(19) 0.0105(19) 0.0135(18) 0.0026(15) 0.0075(16) -0.0006(16)
C225 0.020(2) 0.015(2) 0.0113(19) 0.0006(16) 0.0062(16) 0.0025(17)
O222 0.0279(17) 0.0228(17) 0.0266(17) -0.0012(14) 0.0111(14) 0.0130(14)
O223 0.0228(16) 0.0201(16) 0.0175(15) -0.0036(13) 0.0021(13) 0.0088(13)
O224 0.0212(15) 0.0079(14) 0.0161(14) 0.0004(11) 0.0082(12) 0.0008(12)
C226 0.023(2) 0.011(2) 0.013(2) -0.0033(16) 0.0038(17) 0.0024(18)
O226 0.0184(16) 0.0160(15) 0.0196(15) 0.0016(12) 0.0059(13) 0.0056(13)
O235 0.0215(16) 0.0080(14) 0.0201(14) 0.0017(11) 0.0075(12) 0.0030(12)
C231 0.017(2) 0.012(2) 0.026(2) 0.0030(17) 0.0089(18) 0.0053(17)
C232 0.019(2) 0.013(2) 0.0157(19) 0.0002(16) 0.0051(17) 0.0003(18)
C233 0.0140(17) 0.0092(15) 0.0148(15) -0.0026(12) 0.0035(13) -0.0022(13)
C234 0.0122(16) 0.0116(15) 0.0141(14) 0.0025(12) 0.0034(13) 0.0009(13)
C235 0.021(2) 0.012(2) 0.0155(19) 0.0023(16) 0.0036(17) -0.0008(18)
O232 0.0195(16) 0.0247(17) 0.0160(14) -0.0014(13) 0.0073(13) -0.0018(14)
O233 0.0286(18) 0.0113(15) 0.0193(15) -0.0019(12) 0.0024(14) -0.0085(14)
O234 0.0182(15) 0.0112(14) 0.0159(14) 0.0025(11) 0.0055(12) -0.0003(12)
C236 0.033(3) 0.008(2) 0.023(2) -0.0084(17) 0.013(2) -0.0017(19)
O236 0.0386(19) 0.0174(16) 0.0198(15) 0.0024(13) 0.0077(14) 0.0091(14)
O245 0.0171(15) 0.0144(14) 0.0161(14) 0.0013(11) 0.0048(12) 0.0101(12)
C241 0.012(2) 0.0107(19) 0.0152(19) -0.0037(16) 0.0009(16) 0.0020(17)
C242 0.017(2) 0.0093(19) 0.018(2) -0.0012(16) 0.0023(17) 0.0039(17)
C243 0.021(2) 0.0051(18) 0.0141(19) -0.0036(15) 0.0042(17) 0.0013(17)
C244 0.014(2) 0.0139(19) 0.0158(19) 0.0030(15) 0.0009(17) 0.0089(17)
C245 0.015(2) 0.013(2) 0.017(2) -0.0038(17) -0.0012(17) -0.0008(17)
O242 0.0226(17) 0.0119(15) 0.0171(15) -0.0014(12) -0.0018(13) -0.0017(13)
O243 0.0227(17) 0.0107(14) 0.0182(15) -0.0011(12) -0.0045(13) -0.0001(13)
O244 0.0187(15) 0.0169(15) 0.0206(15) 0.0003(12) 0.0057(12) 0.0095(13)
C246 0.026(2) 0.014(2) 0.016(2) -0.0037(18) -0.0016(19) 0.002(2)
O246 0.0316(18) 0.0234(17) 0.0215(16) 0.0004(14) 0.0089(14) 0.0090(15)
O255 0.0187(16) 0.0227(17) 0.0206(16) -0.0136(14) -0.0019(13) 0.0094(14)
C251 0.013(2) 0.024(2) 0.0122(19) 0.0019(17) -0.0047(17) 0.0063(18)
C252 0.017(2) 0.016(2) 0.014(2) 0.0011(16) -0.0012(17) -0.0002(18)
C253 0.0134(19) 0.0073(19) 0.017(2) -0.0024(16) 0.0014(17) 0.0018(16)
C254 0.015(2) 0.018(2) 0.015(2) -0.0019(17) 0.0023(17) 0.0031(17)
C255 0.020(2) 0.022(2) 0.026(2) -0.010(2) 0.000(2) 0.0040(19)
O252 0.0170(16) 0.0167(16) 0.0222(16) 0.0005(13) -0.0017(13) 0.0004(13)
O253 0.0206(17) 0.0140(15) 0.0224(16) -0.0061(13) -0.0009(14) 0.0032(13)
O254 0.0147(15) 0.0195(15) 0.0136(14) 0.0010(12) -0.0022(12) 0.0036(12)
C256 0.038(4) 0.044(4) 0.051(4) -0.041(3) -0.019(3) 0.026(3)
O256 0.025(3) 0.087(4) 0.029(2) -0.024(2) 0.000(2) 0.010(3)
O265 0.0210(16) 0.0131(15) 0.0146(14) -0.0015(12) 0.0008(12) -0.0027(13)
C261 0.015(2) 0.015(2) 0.018(2) 0.0022(17) 0.0013(17) 0.0016(17)
C262 0.019(2) 0.013(2) 0.013(2) 0.0014(16) -0.0060(17) 0.0001(17)
C263 0.017(2) 0.012(2) 0.016(2) -0.0004(16) 0.0047(17) -0.0008(17)
C264 0.022(2) 0.018(2) 0.0123(19) 0.0006(16) 0.0036(17) 0.0002(18)
C265 0.010(2) 0.012(2) 0.016(2) -0.0005(16) -0.0039(16) -0.0025(17)
O262 0.0131(15) 0.0089(14) 0.0225(16) -0.0064(12) -0.0009(13) -0.0017(12)
O263 0.0186(16) 0.0177(17) 0.0329(18) -0.0073(14) 0.0095(14) -0.0053(14)
O264 0.0178(15) 0.0104(14) 0.0140(14) -0.0001(11) 0.0017(12) -0.0012(12)
C266 0.019(2) 0.021(2) 0.015(2) -0.0055(18) -0.0015(18) -0.0024(19)
O266 0.0294(19) 0.0189(17) 0.0150(15) -0.0010(13) -0.0081(14) -0.0012(14)
O275 0.0169(16) 0.0163(15) 0.0154(14) 0.0002(12) 0.0010(12) -0.0009(13)
C271 0.015(2) 0.016(2) 0.019(2) 0.0008(17) 0.0027(18) -0.0018(18)
C272 0.012(2) 0.0066(18) 0.024(2) 0.0000(16) 0.0041(17) -0.0009(17)
C273 0.014(2) 0.0152(19) 0.0127(19) -0.0045(16) 0.0011(17) 0.0053(18)
C274 0.016(2) 0.019(2) 0.019(2) 0.0032(16) 0.0030(18) 0.0039(18)
C275 0.017(2) 0.0117(19) 0.0133(18) -0.0005(15) 0.0026(17) -0.0005(17)
O272 0.0178(16) 0.0146(15) 0.0255(16) -0.0015(13) 0.0059(13) 0.0037(13)
O273 0.0200(16) 0.0165(15) 0.0152(14) -0.0044(12) 0.0037(13) 0.0048(13)
O274 0.0187(16) 0.0156(14) 0.0159(14) 0.0015(12) 0.0035(12) 0.0051(13)
C276 0.015(2) 0.012(2) 0.025(2) -0.0043(18) 0.0014(19) 0.0002(18)
O276 0.0187(16) 0.0171(16) 0.0266(17) 0.0008(13) 0.0030(14) -0.0032(13)
C801 0.137(7) 0.088(6) 0.091(6) 0.032(5) 0.020(6) 0.010(6)
C802 0.072(5) 0.072(5) 0.088(5) 0.019(4) 0.008(4) 0.018(4)
C803 0.088(6) 0.105(6) 0.109(7) 0.007(5) -0.016(5) 0.051(5)
C804 0.064(5) 0.107(5) 0.115(5) 0.058(5) 0.011(5) 0.021(4)
C805 0.082(5) 0.120(6) 0.086(5) 0.046(5) 0.029(4) 0.037(5)
C806 0.142(7) 0.118(6) 0.085(5) 0.050(5) 0.004(5) 0.044(6)
C807 0.099(6) 0.140(7) 0.112(7) 0.020(6) -0.054(6) 0.047(6)
C808 0.044(5) 0.136(7) 0.157(7) -0.004(6) -0.002(5) 0.001(5)
C809 0.061(6) 0.125(7) 0.154(8) -0.018(7) 0.017(6) 0.009(6)
C810 0.072(6) 0.123(7) 0.160(7) 0.056(6) 0.024(6) 0.017(6)
O315 0.0163(15) 0.0093(14) 0.0209(15) -0.0053(12) -0.0013(13) 0.0030(12)
C311 0.019(2) 0.0070(19) 0.017(2) -0.0035(16) -0.0031(17) -0.0034(17)
C312 0.021(2) 0.014(2) 0.0145(19) -0.0010(17) -0.0042(18) -0.0053(18)
C313 0.026(2) 0.013(2) 0.0120(19) -0.0039(17) 0.0017(18) 0.0029(18)
C314 0.014(2) 0.0100(19) 0.0122(19) -0.0014(15) -0.0056(16) 0.0007(17)
C315 0.016(2) 0.0092(18) 0.018(2) 0.0024(16) 0.0022(17) 0.0018(17)
O312 0.0247(17) 0.0202(16) 0.0173(15) -0.0013(13) 0.0052(13) -0.0081(14)
O313 0.0287(17) 0.0137(15) 0.0095(13) -0.0052(12) 0.0056(12) -0.0042(13)
O314 0.0113(14) 0.0168(15) 0.0178(14) 0.0024(12) 0.0001(12) 0.0034(12)
C316 0.026(2) 0.0084(19) 0.0116(19) -0.0043(16) 0.0035(18) 0.0042(18)
O316 0.0256(18) 0.0114(15) 0.0269(17) 0.0041(13) -0.0034(14) -0.0034(14)
O325 0.0099(14) 0.0105(14) 0.0218(15) 0.0009(12) -0.0027(12) -0.0003(12)
C321 0.012(2) 0.017(2) 0.018(2) -0.0007(17) -0.0067(17) -0.0008(17)
C322 0.008(2) 0.013(2) 0.0134(19) -0.0011(16) -0.0060(15) -0.0014(16)
C323 0.015(2) 0.015(2) 0.015(2) -0.0060(17) 0.0010(16) 0.0018(17)
C324 0.011(2) 0.019(2) 0.016(2) 0.0015(16) -0.0001(16) 0.0033(17)
C325 0.009(2) 0.014(2) 0.0141(19) 0.0018(16) -0.0013(16) -0.0007(16)
O322 0.0183(16) 0.0198(16) 0.0157(15) 0.0020(12) -0.0028(13) -0.0011(13)
O323 0.0156(15) 0.0221(16) 0.0187(15) -0.0009(13) -0.0039(13) 0.0105(13)
O324 0.0061(13) 0.0139(14) 0.0236(15) 0.0050(12) -0.0002(12) 0.0034(11)
C326 0.016(2) 0.023(2) 0.022(2) -0.0053(19) -0.0054(19) 0.0082(19)
O326 0.0197(18) 0.0190(17) 0.0362(19) 0.0010(15) -0.0107(15) -0.0008(14)
O335 0.0190(16) 0.0130(14) 0.0157(14) -0.0016(12) -0.0004(12) 0.0021(13)
C331 0.011(2) 0.013(2) 0.0141(19) -0.0026(16) -0.0040(17) 0.0019(17)
C332 0.009(2) 0.019(2) 0.019(2) 0.0024(16) -0.0017(17) 0.0016(17)
C333 0.019(2) 0.0102(19) 0.0193(19) 0.0009(16) 0.0002(18) 0.0042(17)
C334 0.019(2) 0.014(2) 0.0186(19) 0.0012(16) 0.0060(18) -0.0003(18)
C335 0.022(2) 0.014(2) 0.017(2) -0.0024(16) 0.0029(18) 0.0070(19)
O332 0.0192(17) 0.0202(16) 0.0160(15) -0.0026(13) -0.0031(13) 0.0028(14)
O333 0.0262(17) 0.0146(15) 0.0191(15) -0.0003(12) 0.0023(13) 0.0095(13)
O334 0.0165(16) 0.0148(15) 0.0241(15) -0.0009(12) 0.0038(13) 0.0021(13)
C336 0.027(2) 0.013(2) 0.024(2) -0.0013(18) 0.007(2) 0.005(2)
O336 0.0253(18) 0.0245(18) 0.0264(18) -0.0083(15) -0.0006(15) -0.0038(15)
O345 0.038(2) 0.0189(17) 0.0188(15) -0.0061(13) 0.0025(14) -0.0044(15)
C341 0.023(2) 0.019(2) 0.023(2) 0.0020(18) 0.0037(18) 0.0049(19)
C342 0.023(2) 0.014(2) 0.027(2) -0.0063(18) 0.0049(19) -0.0009(19)
C343 0.027(2) 0.0042(18) 0.020(2) -0.0032(16) 0.0012(18) 0.0037(18)
C344 0.024(2) 0.012(2) 0.018(2) -0.0031(17) 0.0021(18) 0.0018(18)
C345 0.047(3) 0.013(2) 0.018(2) -0.0077(18) 0.010(2) 0.002(2)
O342 0.0260(17) 0.0166(16) 0.0235(15) 0.0016(13) 0.0078(13) 0.0052(14)
O343 0.0272(18) 0.0091(15) 0.0318(17) -0.0037(13) 0.0091(14) 0.0005(13)
O344 0.0284(17) 0.0163(15) 0.0163(14) 0.0000(12) 0.0038(13) 0.0076(13)
C346 0.081(4) 0.029(3) 0.024(2) -0.007(2) 0.020(3) -0.010(3)
O346 0.151(5) 0.049(3) 0.022(2) 0.004(2) -0.010(3) -0.013(3)
O355 0.0320(17) 0.0224(16) 0.0116(14) -0.0007(12) 0.0046(13) 0.0125(14)
C351 0.030(2) 0.022(2) 0.016(2) 0.0029(17) 0.0038(18) 0.0104(19)
C352 0.027(2) 0.018(2) 0.018(2) 0.0031(17) 0.0108(18) 0.0091(18)
C353 0.027(2) 0.018(2) 0.014(2) -0.0030(17) 0.0019(18) 0.0041(18)
C354 0.025(2) 0.018(2) 0.0109(19) 0.0021(16) 0.0017(17) 0.0153(17)
C355 0.032(2) 0.016(2) 0.0119(19) 0.0031(16) 0.0021(18) 0.0118(18)
O352 0.0277(18) 0.0170(16) 0.0257(16) 0.0007(13) 0.0090(14) 0.0031(14)
O353 0.0229(17) 0.0227(17) 0.0355(18) 0.0000(15) 0.0095(15) 0.0056(14)
O354 0.0246(16) 0.0257(16) 0.0150(14) 0.0051(13) 0.0061(12) 0.0133(13)
C356 0.039(3) 0.025(2) 0.022(2) 0.0036(18) 0.007(2) 0.017(2)
O356 0.050(2) 0.034(2) 0.0264(16) 0.0069(15) 0.0199(16) 0.0169(17)
O365 0.0311(18) 0.0343(18) 0.0121(14) -0.0018(13) 0.0035(13) 0.0198(15)
C361 0.028(2) 0.025(2) 0.019(2) 0.0034(18) 0.0070(18) 0.0144(19)
C362 0.022(2) 0.023(2) 0.029(2) 0.0100(18) 0.0078(19) 0.0124(19)
C363 0.029(3) 0.023(2) 0.012(2) -0.0008(17) -0.0011(19) 0.008(2)
C364 0.024(2) 0.017(2) 0.0129(19) 0.0000(15) 0.0068(17) 0.0097(18)
C365 0.036(3) 0.017(2) 0.018(2) -0.0024(17) -0.002(2) 0.009(2)
O362 0.0340(19) 0.0212(17) 0.0293(18) 0.0016(14) 0.0075(15) 0.0130(15)
O363 0.0298(19) 0.0194(16) 0.0250(17) -0.0008(14) -0.0042(15) 0.0105(14)
O364 0.0168(15) 0.0192(15) 0.0187(15) 0.0024(12) 0.0027(12) 0.0038(13)
C366 0.025(3) 0.018(3) 0.006(3) -0.005(2) -0.003(2) 0.000(2)
O366 0.018(2) 0.020(2) 0.012(2) -0.0056(17) -0.0018(17) -0.0012(18)
O375 0.0187(16) 0.0156(15) 0.0162(14) -0.0050(12) 0.0039(12) 0.0051(13)
C371 0.017(2) 0.019(2) 0.020(2) 0.0014(17) 0.0048(18) 0.0059(18)
C372 0.014(2) 0.014(2) 0.0131(19) -0.0015(16) 0.0001(16) 0.0014(17)
C373 0.016(2) 0.018(2) 0.0129(19) -0.0019(16) 0.0019(17) 0.0014(18)
C374 0.017(2) 0.017(2) 0.0141(19) -0.0019(16) -0.0024(17) -0.0001(18)
C375 0.014(2) 0.016(2) 0.019(2) -0.0057(17) -0.0024(18) 0.0028(17)
O372 0.0225(17) 0.0144(15) 0.0174(15) -0.0011(12) 0.0026(13) 0.0002(13)
O373 0.0331(19) 0.0227(17) 0.0112(14) -0.0006(13) -0.0007(14) 0.0001(15)
O374 0.0137(15) 0.0139(14) 0.0236(15) 0.0022(12) 0.0006(13) -0.0002(12)
C376 0.020(2) 0.018(2) 0.026(2) -0.0032(19) 0.005(2) 0.0036(19)
O376 0.0247(17) 0.0227(17) 0.0235(16) 0.0016(14) 0.0059(14) 0.0104(14)
C811 0.059(6) 0.068(7) 0.065(6) -0.010(6) 0.042(5) -0.014(6)
C812 0.031(5) 0.041(5) 0.037(5) 0.013(4) 0.020(4) 0.020(4)
C813 0.095(8) 0.058(6) 0.061(6) 0.028(5) 0.026(6) 0.001(6)
C814 0.085(7) 0.060(6) 0.066(6) 0.018(5) 0.039(5) -0.014(6)
C815 0.058(7) 0.055(7) 0.066(7) 0.006(6) -0.004(6) 0.011(6)
C816 0.059(6) 0.064(6) 0.050(6) 0.004(5) 0.009(5) -0.016(6)
C817 0.085(8) 0.051(7) 0.063(7) 0.005(6) -0.002(7) 0.001(6)
C818 0.071(7) 0.063(6) 0.095(7) -0.018(6) -0.027(6) 0.038(6)
C819 0.075(7) 0.049(6) 0.085(8) -0.038(6) -0.032(7) 0.038(6)
C820 0.058(7) 0.094(8) 0.106(8) -0.040(7) 0.039(7) -0.008(7)
C821 0.072(7) 0.031(5) 0.042(6) 0.011(5) 0.010(5) 0.011(5)
C822 0.049(6) 0.048(5) 0.047(5) 0.013(5) 0.008(5) 0.017(5)
C823 0.036(5) 0.064(7) 0.070(6) -0.005(6) 0.037(5) 0.004(5)
C824 0.045(6) 0.072(7) 0.073(6) 0.006(6) 0.019(5) 0.003(6)
C825 0.063(7) 0.078(8) 0.072(7) 0.007(7) 0.012(6) 0.024(6)
C826 0.055(6) 0.043(5) 0.053(5) 0.020(5) 0.012(5) 0.020(5)
C827 0.064(7) 0.048(6) 0.071(7) 0.008(6) 0.016(6) 0.025(6)
C828 0.046(6) 0.056(6) 0.060(6) 0.019(5) 0.008(5) 0.027(5)
C829 0.056(6) 0.062(6) 0.053(7) 0.002(6) -0.019(6) 0.037(5)
C830 0.080(7) 0.071(7) 0.060(6) 0.025(6) 0.025(6) 0.019(6)
O415 0.0167(17) 0.0280(17) 0.0310(18) -0.0028(15) -0.0066(14) 0.0057(14)
C411 0.019(2) 0.025(2) 0.022(2) -0.0002(18) -0.0053(19) 0.0058(19)
C412 0.025(2) 0.030(2) 0.024(2) 0.0075(19) 0.0028(19) 0.012(2)
C413 0.020(2) 0.031(3) 0.019(2) -0.001(2) -0.0019(19) 0.009(2)
C414 0.025(2) 0.018(2) 0.025(2) 0.0010(18) -0.001(2) 0.0054(19)
C415 0.022(2) 0.027(2) 0.030(2) -0.005(2) -0.003(2) 0.012(2)
O412 0.0340(19) 0.0308(18) 0.0271(17) 0.0021(14) 0.0119(15) 0.0193(15)
O413 0.041(2) 0.0288(19) 0.0180(16) -0.0043(14) -0.0013(15) 0.0114(16)
O414 0.0287(18) 0.0208(16) 0.0194(16) 0.0021(13) -0.0050(14) 0.0046(14)
C480 0.018(4) 0.016(3) 0.026(3) -0.005(3) -0.005(3) 0.003(3)
O481 0.034(3) 0.022(3) 0.021(2) -0.002(2) 0.005(2) 0.007(2)
O425 0.0234(17) 0.0181(16) 0.0225(16) 0.0012(13) -0.0022(13) 0.0057(13)
C421 0.019(2) 0.019(2) 0.022(2) 0.0026(17) 0.0013(18) 0.0053(18)
C422 0.025(2) 0.023(2) 0.021(2) 0.0052(18) 0.0006(18) 0.0105(19)
C423 0.023(2) 0.019(2) 0.020(2) -0.0037(18) -0.0033(18) 0.0063(19)
C424 0.024(2) 0.017(2) 0.017(2) 0.0001(17) 0.0006(18) 0.0022(18)
C425 0.020(2) 0.019(2) 0.017(2) 0.0032(17) 0.0015(17) -0.0001(18)
O422 0.0295(19) 0.0298(19) 0.0244(18) -0.0057(15) -0.0032(15) 0.0116(15)
O423 0.0237(18) 0.0275(18) 0.0192(16) -0.0100(14) -0.0027(14) 0.0051(15)
O424 0.0254(17) 0.0149(16) 0.0239(16) 0.0006(13) -0.0016(14) -0.0002(13)
C426 0.039(3) 0.009(2) 0.017(2) -0.0039(17) 0.004(2) -0.004(2)
O426 0.0253(17) 0.0182(16) 0.0247(16) 0.0043(13) 0.0066(14) 0.0051(14)
O435 0.039(2) 0.0150(17) 0.0409(19) -0.0057(14) 0.0156(16) 0.0011(15)
C431 0.030(2) 0.016(2) 0.029(2) 0.0002(19) 0.002(2) 0.007(2)
C432 0.018(2) 0.022(2) 0.027(2) 0.0009(18) -0.0003(19) 0.0043(19)
C433 0.018(2) 0.013(2) 0.026(2) -0.0023(17) -0.0002(19) 0.0039(18)
C434 0.019(2) 0.018(2) 0.031(2) -0.0036(17) 0.0082(19) 0.0065(19)
C435 0.032(3) 0.018(2) 0.037(2) 0.0049(19) 0.011(2) -0.002(2)
O432 0.0293(19) 0.0194(17) 0.0293(17) 0.0044(14) 0.0015(15) 0.0024(15)
O433 0.0275(19) 0.0154(17) 0.0359(19) -0.0036(14) 0.0021(16) -0.0058(15)
O434 0.0141(15) 0.0178(15) 0.0261(16) 0.0030(13) -0.0019(13) 0.0035(13)
C436 0.063(4) 0.028(3) 0.038(3) -0.014(2) 0.017(3) -0.006(3)
O436 0.070(3) 0.057(3) 0.090(4) -0.008(3) 0.035(3) 0.026(2)
O445 0.0199(17) 0.0214(17) 0.0348(17) -0.0055(14) 0.0074(14) 0.0067(14)
C441 0.010(2) 0.028(2) 0.028(2) -0.007(2) 0.0014(18) 0.0012(19)
C442 0.016(2) 0.022(2) 0.029(2) -0.0082(19) 0.0080(19) 0.0052(18)
C443 0.018(2) 0.016(2) 0.030(2) -0.0035(18) 0.0095(18) 0.0000(19)
C444 0.005(2) 0.018(2) 0.036(2) -0.0072(18) 0.0042(18) -0.0042(18)
C445 0.008(2) 0.021(2) 0.031(2) -0.0042(19) -0.0001(18) -0.0030(18)
O442 0.0194(18) 0.0257(18) 0.0261(17) -0.0083(15) -0.0037(14) 0.0004(15)
O443 0.0220(18) 0.0183(16) 0.0282(18) -0.0047(14) -0.0061(15) -0.0034(14)
O444 0.0089(15) 0.0278(17) 0.0303(17) -0.0039(14) 0.0027(13) 0.0030(13)
C446 0.034(3) 0.019(3) 0.037(3) -0.017(2) -0.001(2) 0.000(2)
O446 0.041(2) 0.036(2) 0.041(2) -0.0076(18) 0.0125(17) 0.0000(18)
O455 0.0169(16) 0.036(2) 0.0249(17) -0.0070(15) 0.0064(14) 0.0058(15)
C451 0.016(2) 0.028(2) 0.030(2) -0.0028(19) 0.006(2) -0.002(2)
C452 0.015(2) 0.024(2) 0.030(3) -0.002(2) 0.000(2) -0.007(2)
C453 0.022(2) 0.022(2) 0.018(2) 0.0002(18) 0.0061(18) 0.0040(19)
C454 0.017(2) 0.028(2) 0.017(2) -0.0051(18) 0.0015(18) 0.0036(19)
C455 0.012(2) 0.025(2) 0.025(2) 0.0005(18) 0.0057(18) 0.0051(18)
O452 0.0268(19) 0.0293(19) 0.0261(18) -0.0037(15) 0.0011(15) -0.0054(16)
O453 0.0303(19) 0.0186(17) 0.0312(19) -0.0101(15) 0.0011(16) 0.0007(15)
O454 0.0166(15) 0.0183(15) 0.0154(14) -0.0007(12) 0.0068(12) 0.0048(12)
C456 0.024(3) 0.026(3) 0.035(3) -0.007(2) 0.001(2) 0.001(2)
O456 0.0250(19) 0.033(2) 0.038(2) -0.0057(16) 0.0068(16) 0.0010(16)
O465 0.0203(16) 0.0197(16) 0.0110(14) -0.0037(12) -0.0012(12) 0.0048(13)
C461 0.017(2) 0.014(2) 0.016(2) -0.0020(16) 0.0016(17) 0.0034(17)
C462 0.021(2) 0.009(2) 0.017(2) -0.0068(16) -0.0010(17) 0.0041(17)
C463 0.020(2) 0.012(2) 0.013(2) -0.0043(16) -0.0013(17) 0.0042(17)
C464 0.0064(19) 0.016(2) 0.016(2) -0.0007(16) -0.0016(16) 0.0053(16)
C465 0.017(2) 0.021(2) 0.018(2) 0.0014(17) 0.0020(17) 0.0050(18)
O462 0.0286(18) 0.0126(15) 0.0197(16) -0.0047(13) 0.0011(14) 0.0042(13)
O463 0.0248(17) 0.0205(17) 0.0289(17) -0.0007(13) 0.0146(14) 0.0064(14)
O464 0.0191(15) 0.0210(16) 0.0154(14) -0.0016(12) 0.0049(12) 0.0061(13)
C466 0.022(2) 0.014(2) 0.025(2) -0.0011(18) 0.0047(19) 0.0052(18)
O466 0.0233(17) 0.0256(18) 0.0174(16) -0.0040(14) 0.0004(13) 0.0024(14)
O475 0.0224(17) 0.0204(16) 0.0147(15) -0.0035(12) -0.0020(13) 0.0038(14)
C471 0.013(2) 0.016(2) 0.0158(19) -0.0028(17) 0.0020(17) 0.0054(17)
C472 0.016(2) 0.019(2) 0.021(2) -0.0043(17) 0.0030(18) 0.0062(19)
C473 0.012(2) 0.021(2) 0.018(2) -0.0065(17) 0.0019(18) 0.0018(18)
C474 0.013(2) 0.021(2) 0.021(2) -0.0023(17) 0.0037(18) 0.0055(18)
C475 0.028(3) 0.019(2) 0.019(2) -0.0060(18) -0.002(2) 0.005(2)
O472 0.0242(17) 0.0190(16) 0.0363(18) -0.0021(14) 0.0167(15) 0.0037(14)
O473 0.0225(17) 0.0179(16) 0.0274(16) -0.0048(13) 0.0139(14) 0.0006(14)
O474 0.0129(15) 0.0239(16) 0.0217(15) 0.0014(13) 0.0010(13) 0.0055(13)
C476 0.063(3) 0.026(2) 0.016(2) -0.006(2) 0.004(2) 0.020(3)
O476 0.041(2) 0.030(2) 0.034(2) -0.0050(17) -0.0066(18) -0.0100(18)
C871 0.075(8) 0.067(8) 0.067(7) 0.004(7) 0.026(7) -0.001(7)
C872 0.038(5) 0.045(6) 0.045(5) 0.016(5) 0.014(5) 0.017(5)
C873 0.078(8) 0.067(7) 0.074(8) 0.016(7) 0.009(7) 0.045(6)
C874 0.083(7) 0.066(6) 0.072(7) 0.037(6) 0.000(6) 0.033(6)
C875 0.073(8) 0.088(8) 0.078(8) -0.019(8) 0.026(7) 0.003(7)
C876 0.071(7) 0.069(7) 0.068(7) 0.005(6) 0.028(6) 0.003(6)
C877 0.085(8) 0.070(8) 0.096(9) -0.012(8) -0.025(8) 0.027(7)
C878 0.054(7) 0.083(7) 0.105(8) -0.014(7) 0.028(6) -0.010(7)
C879 0.055(8) 0.074(8) 0.103(9) 0.000(8) 0.019(7) 0.003(7)
C880 0.115(9) 0.070(8) 0.105(8) 0.024(7) 0.043(8) 0.002(8)
C881 0.071(7) 0.055(6) 0.062(6) 0.023(5) 0.003(6) -0.009(6)
C882 0.076(6) 0.069(6) 0.066(6) 0.010(5) 0.037(5) 0.021(6)
C883 0.100(7) 0.050(6) 0.093(7) 0.024(5) 0.066(6) 0.014(6)
C884 0.103(7) 0.068(7) 0.087(7) -0.006(6) 0.041(6) 0.012(6)
C885 0.098(8) 0.065(7) 0.094(8) 0.011(7) 0.022(7) 0.010(7)
C886 0.072(7) 0.049(5) 0.081(6) 0.033(5) 0.011(6) -0.002(5)
C887 0.092(8) 0.083(8) 0.102(8) 0.016(7) -0.010(8) -0.003(7)
C888 0.068(7) 0.090(7) 0.103(7) -0.017(7) -0.011(6) 0.040(6)
C889 0.067(7) 0.098(8) 0.091(8) -0.017(7) 0.009(7) 0.038(7)
C890 0.115(9) 0.111(9) 0.097(9) -0.004(8) 0.001(8) 0.047(8)
O515 0.0299(15) 0.0228(14) 0.0266(13) 0.0033(12) 0.0020(12) 0.0006(12)
C511 0.0199(18) 0.0204(17) 0.0253(16) 0.0053(14) 0.0043(14) 0.0030(14)
C512 0.0237(18) 0.0229(17) 0.0323(18) 0.0040(14) 0.0050(15) 0.0073(15)
C513 0.0232(17) 0.0168(16) 0.0262(17) 0.0012(14) 0.0034(14) 0.0056(14)
C514 0.0243(18) 0.0198(17) 0.0234(16) 0.0013(14) 0.0036(14) 0.0068(14)
C515 0.0292(18) 0.0207(17) 0.0242(16) 0.0040(14) 0.0069(14) 0.0053(15)
O512 0.0272(15) 0.0266(15) 0.0375(15) 0.0041(12) 0.0130(12) 0.0041(12)
O513 0.0305(15) 0.0210(14) 0.0409(16) -0.0004(12) 0.0115(13) 0.0038(12)
O514 0.0188(13) 0.0184(13) 0.0180(12) 0.0037(11) 0.0026(11) 0.0042(11)
C516 0.020(2) 0.0163(19) 0.0213(18) 0.0028(15) 0.0023(15) 0.0021(16)
O516 0.0312(19) 0.0297(18) 0.0294(17) 0.0072(14) -0.0008(14) 0.0060(15)
C580 0.023(3) 0.021(3) 0.022(3) 0.005(2) 0.004(2) 0.004(2)
O525 0.0190(14) 0.0185(13) 0.0199(13) -0.0017(11) 0.0014(11) 0.0012(11)
C521 0.0221(17) 0.0254(17) 0.0245(17) 0.0013(14) 0.0042(15) 0.0012(15)
C522 0.0186(17) 0.0227(17) 0.0208(16) -0.0009(14) 0.0057(14) 0.0014(14)
C523 0.0208(18) 0.0181(16) 0.0226(16) -0.0001(13) 0.0055(14) 0.0014(14)
C524 0.0173(17) 0.0195(16) 0.0193(15) 0.0002(13) 0.0046(14) 0.0015(14)
C525 0.0181(17) 0.0166(16) 0.0236(16) -0.0002(13) 0.0051(14) 0.0019(14)
O522 0.0278(15) 0.0306(15) 0.0256(14) 0.0015(12) 0.0044(12) 0.0019(13)
O523 0.0212(14) 0.0215(14) 0.0226(13) -0.0020(11) 0.0031(11) 0.0087(12)
O524 0.0178(14) 0.0198(13) 0.0267(13) 0.0037(11) 0.0059(11) 0.0025(11)
C526 0.0206(17) 0.0213(17) 0.0241(16) 0.0031(14) 0.0075(14) 0.0023(15)
O526 0.0221(14) 0.0284(15) 0.0288(14) -0.0010(12) 0.0040(12) 0.0044(12)
O535 0.0315(15) 0.0184(13) 0.0252(14) 0.0036(11) -0.0006(12) 0.0073(12)
C531 0.0237(17) 0.0216(17) 0.0204(16) 0.0044(14) 0.0023(14) 0.0076(14)
C532 0.0244(18) 0.0192(17) 0.0188(16) 0.0039(13) 0.0034(13) 0.0021(14)
C533 0.0188(17) 0.0190(17) 0.0196(16) -0.0001(13) 0.0037(13) 0.0042(14)
C534 0.0242(18) 0.0198(17) 0.0206(16) 0.0058(13) 0.0024(14) 0.0003(14)
C535 0.0273(18) 0.0185(17) 0.0213(17) 0.0043(14) 0.0014(14) 0.0052(14)
O532 0.0201(14) 0.0255(14) 0.0179(13) 0.0008(11) 0.0057(11) 0.0047(12)
O533 0.0280(18) 0.0286(18) 0.0241(17) -0.0023(14) 0.0011(15) 0.0108(15)
O534 0.0182(16) 0.0189(16) 0.0246(16) 0.0027(13) 0.0001(13) 0.0008(13)
C536 0.055(4) 0.029(3) 0.017(2) -0.001(2) -0.010(2) 0.011(3)
O536 0.097(4) 0.036(2) 0.040(2) -0.006(2) -0.007(2) -0.029(2)
O545 0.0289(17) 0.0120(15) 0.0199(16) -0.0055(13) -0.0017(14) 0.0053(13)
C541 0.027(2) 0.015(2) 0.017(2) -0.0017(17) 0.0019(18) 0.0028(19)
C542 0.031(2) 0.013(2) 0.015(2) -0.0039(17) 0.0018(19) -0.0002(19)
C543 0.042(2) 0.011(2) 0.0068(18) -0.0025(16) 0.0050(18) 0.0102(19)
C544 0.031(2) 0.013(2) 0.012(2) -0.0034(16) 0.0009(18) 0.0059(19)
C545 0.032(2) 0.014(2) 0.017(2) -0.0033(17) 0.0058(19) 0.0049(19)
O542 0.044(2) 0.0150(17) 0.0252(18) -0.0060(14) 0.0040(16) -0.0023(16)
O543 0.044(2) 0.0225(17) 0.0121(14) -0.0014(13) 0.0082(14) 0.0076(16)
O544 0.0316(17) 0.0141(15) 0.0166(14) 0.0040(12) 0.0091(13) 0.0107(13)
C546 0.018(2) 0.017(2) 0.018(2) -0.0040(17) -0.0010(18) 0.0076(18)
O546 0.043(2) 0.0197(17) 0.0291(18) 0.0075(14) -0.0052(16) 0.0011(16)
O555 0.0198(16) 0.0175(15) 0.0205(15) -0.0021(12) 0.0071(13) 0.0058(13)
C551 0.011(2) 0.023(2) 0.0153(19) -0.0011(17) 0.0001(17) 0.0057(18)
C552 0.010(2) 0.018(2) 0.023(2) 0.0012(18) -0.0040(17) 0.0047(18)
C553 0.018(2) 0.020(2) 0.017(2) -0.0031(17) 0.0031(17) 0.0112(18)
C554 0.017(2) 0.020(2) 0.0135(19) -0.0011(16) 0.0014(17) 0.0039(18)
C555 0.013(2) 0.022(2) 0.016(2) -0.0022(17) -0.0002(17) 0.0030(18)
O552 0.0185(16) 0.0195(16) 0.0198(15) -0.0022(13) 0.0017(13) 0.0053(13)
O553 0.041(2) 0.0229(18) 0.0169(16) -0.0016(14) -0.0011(15) 0.0045(16)
O554 0.0229(16) 0.0163(15) 0.0186(14) -0.0006(12) 0.0060(13) 0.0044(13)
C556 0.018(2) 0.022(2) 0.015(2) -0.0064(18) -0.0003(18) 0.0033(19)
O556 0.0177(16) 0.0225(17) 0.0335(19) -0.0050(15) 0.0017(14) 0.0089(14)
O565 0.0331(19) 0.0357(18) 0.0158(15) 0.0038(13) 0.0040(14) 0.0174(15)
C561 0.031(2) 0.040(2) 0.020(2) 0.0129(19) 0.0102(19) 0.021(2)
C562 0.020(2) 0.032(2) 0.036(2) 0.012(2) 0.011(2) 0.010(2)
C563 0.017(2) 0.020(2) 0.024(2) 0.0008(17) 0.0070(18) 0.0017(18)
C564 0.014(2) 0.021(2) 0.018(2) 0.0012(17) 0.0016(17) 0.0010(18)
C565 0.025(2) 0.027(2) 0.013(2) 0.0001(17) 0.0010(18) 0.0113(19)
O562 0.0194(17) 0.0259(17) 0.056(2) 0.0141(15) 0.0167(16) 0.0074(14)
O563 0.0178(17) 0.0175(16) 0.0342(18) -0.0045(14) -0.0016(14) 0.0016(14)
O564 0.0062(14) 0.0236(16) 0.0193(15) 0.0018(13) -0.0013(12) 0.0009(12)
C566 0.021(2) 0.029(2) 0.019(2) -0.004(2) -0.005(2) 0.006(2)
O566 0.047(2) 0.036(2) 0.050(2) 0.0058(18) 0.0228(18) 0.0175(18)
O575 0.0234(17) 0.0212(17) 0.0162(15) -0.0039(13) -0.0021(13) 0.0077(14)
C571 0.022(2) 0.016(2) 0.014(2) -0.0023(16) 0.0001(17) 0.0067(18)
C572 0.020(2) 0.019(2) 0.020(2) -0.0002(18) -0.0011(18) 0.0074(18)
C573 0.023(2) 0.021(2) 0.015(2) 0.0012(17) 0.0014(18) 0.0031(18)
C574 0.022(2) 0.020(2) 0.0107(19) 0.0005(16) -0.0009(17) 0.0077(18)
C575 0.018(2) 0.018(2) 0.022(2) 0.0051(17) 0.0005(18) 0.0088(18)
O572 0.0296(18) 0.0187(17) 0.0255(17) -0.0041(14) 0.0065(14) 0.0073(14)
O573 0.0192(17) 0.0164(16) 0.0244(17) -0.0080(13) -0.0008(14) 0.0018(13)
O574 0.0159(15) 0.0301(17) 0.0168(15) 0.0059(13) -0.0006(12) 0.0072(13)
C576 0.029(3) 0.014(2) 0.021(2) -0.0046(17) -0.006(2) 0.0107(19)
O576 0.0276(18) 0.037(2) 0.0262(17) -0.0012(15) 0.0067(15) 0.0133(16)
C851 0.111(8) 0.113(8) 0.113(7) 0.044(6) 0.050(6) 0.014(7)
C852 0.099(7) 0.107(7) 0.104(7) 0.017(6) 0.029(6) 0.029(6)
C853 0.075(7) 0.130(9) 0.128(8) -0.005(8) 0.027(7) 0.010(7)
C854 0.086(7) 0.162(8) 0.169(8) 0.011(8) 0.002(7) 0.005(7)
C855 0.107(8) 0.174(9) 0.111(8) 0.052(7) 0.001(7) 0.061(7)
C856 0.103(6) 0.142(7) 0.091(5) 0.072(5) 0.059(5) 0.022(6)
C857 0.091(7) 0.118(7) 0.125(7) 0.070(6) 0.052(6) 0.057(6)
C858 0.101(7) 0.112(6) 0.129(7) 0.068(6) 0.029(6) 0.042(6)
C859 0.117(8) 0.107(7) 0.116(8) 0.036(7) 0.006(7) 0.059(7)
C860 0.117(9) 0.124(8) 0.173(9) 0.049(8) 0.034(8) -0.019(8)
O615 0.0371(12) 0.0344(13) 0.0281(12) 0.0000(10) 0.0090(10) 0.0111(10)
C611 0.0279(14) 0.0274(13) 0.0256(13) 0.0054(10) 0.0080(11) 0.0082(11)
C612 0.0260(13) 0.0249(13) 0.0222(14) 0.0055(11) 0.0064(11) 0.0057(11)
C613 0.0259(12) 0.0237(13) 0.0229(14) 0.0045(11) 0.0052(11) 0.0061(11)
C614 0.0273(12) 0.0247(13) 0.0210(14) 0.0057(11) 0.0050(11) 0.0039(11)
C615 0.0352(13) 0.0339(14) 0.0372(14) 0.0034(12) 0.0071(12) 0.0105(12)
O612 0.0286(13) 0.0268(12) 0.0299(12) 0.0051(10) 0.0030(10) 0.0072(10)
O613 0.0252(12) 0.0221(11) 0.0267(12) 0.0012(10) 0.0001(10) 0.0082(10)
O614 0.0270(11) 0.0212(12) 0.0217(11) 0.0052(10) 0.0030(9) 0.0037(9)
C616 0.0337(17) 0.0335(17) 0.0350(17) 0.0038(12) 0.0091(13) 0.0074(14)
O616 0.0531(18) 0.0528(18) 0.0474(16) 0.0100(13) 0.0109(13) 0.0114(14)
O625 0.0261(12) 0.0224(12) 0.0207(11) 0.0035(9) 0.0069(9) 0.0006(10)
C621 0.0246(13) 0.0196(13) 0.0210(13) 0.0050(10) 0.0034(10) 0.0045(11)
C622 0.0247(14) 0.0214(13) 0.0219(13) 0.0039(10) 0.0037(11) 0.0032(10)
C623 0.0264(14) 0.0230(13) 0.0235(13) 0.0045(10) 0.0060(11) 0.0024(11)
C624 0.0250(14) 0.0227(13) 0.0211(13) 0.0051(10) 0.0054(10) 0.0016(11)
C625 0.0272(14) 0.0247(14) 0.0226(13) 0.0060(10) 0.0055(10) 0.0026(11)
O622 0.0277(13) 0.0224(12) 0.0257(12) 0.0033(10) 0.0061(10) 0.0029(10)
O623 0.0315(13) 0.0295(13) 0.0324(12) -0.0015(10) 0.0097(10) 0.0024(11)
O624 0.0249(11) 0.0213(12) 0.0219(11) 0.0051(9) 0.0057(9) 0.0007(9)
C626 0.0279(15) 0.0230(14) 0.0250(14) 0.0032(11) 0.0060(11) 0.0040(11)
O626 0.0332(13) 0.0248(12) 0.0245(12) 0.0045(10) 0.0038(10) 0.0019(10)
O635 0.0276(13) 0.0217(11) 0.0233(11) 0.0013(9) 0.0041(10) 0.0018(10)
C631 0.0249(13) 0.0203(13) 0.0244(13) 0.0044(10) 0.0048(11) 0.0029(11)
C632 0.0257(14) 0.0221(13) 0.0261(12) 0.0035(10) 0.0041(11) 0.0046(12)
C633 0.0193(14) 0.0209(12) 0.0195(12) 0.0010(10) 0.0044(11) 0.0040(11)
C634 0.0213(15) 0.0215(12) 0.0230(12) 0.0036(10) 0.0033(11) 0.0042(12)
C635 0.0225(14) 0.0219(13) 0.0222(12) 0.0016(10) 0.0043(11) 0.0050(11)
O632 0.0251(13) 0.0237(11) 0.0279(12) 0.0003(10) 0.0079(10) 0.0022(10)
O633 0.0273(13) 0.0229(12) 0.0263(11) -0.0010(10) 0.0086(10) 0.0038(10)
O634 0.0189(12) 0.0229(11) 0.0210(10) 0.0023(9) 0.0023(9) 0.0071(10)
C636 0.0256(14) 0.0234(13) 0.0245(14) 0.0025(11) 0.0055(12) 0.0040(12)
O636 0.0240(12) 0.0250(12) 0.0266(12) 0.0027(10) 0.0081(10) 0.0005(10)
O645 0.0263(12) 0.0268(11) 0.0315(12) 0.0037(10) -0.0008(10) 0.0046(10)
C641 0.0241(14) 0.0242(13) 0.0261(13) 0.0053(10) 0.0034(11) 0.0041(11)
C642 0.0229(13) 0.0239(13) 0.0243(12) 0.0066(11) 0.0053(11) 0.0048(11)
C643 0.0205(13) 0.0198(13) 0.0220(13) 0.0046(11) 0.0039(11) 0.0039(10)
C644 0.0220(13) 0.0234(13) 0.0278(13) 0.0075(10) 0.0032(11) 0.0049(11)
C645 0.0324(14) 0.0338(13) 0.0352(14) 0.0057(11) 0.0011(11) 0.0084(11)
O642 0.0256(12) 0.0274(12) 0.0287(12) 0.0055(10) 0.0071(10) 0.0091(10)
O643 0.0271(13) 0.0262(12) 0.0255(11) 0.0024(10) 0.0030(10) 0.0097(10)
O644 0.0191(11) 0.0195(11) 0.0227(11) 0.0055(9) 0.0028(9) 0.0054(9)
C646 0.0351(16) 0.0339(14) 0.0361(16) 0.0044(12) 0.0059(12) 0.0117(12)
O646 0.0563(16) 0.0476(15) 0.0563(15) 0.0135(10) 0.0114(10) 0.0020(10)
C683 0.0472(11) 0.0538(11) 0.0607(11) 0.0078(13) 0.0157(14) 0.0152(13)
O684 0.0563(10) 0.0476(10) 0.0563(10) 0.0135(11) 0.0114(11) 0.0020(11)
O655 0.0180(11) 0.0143(11) 0.0198(11) 0.0044(9) 0.0040(9) 0.0033(9)
C651 0.0203(13) 0.0214(13) 0.0215(13) 0.0043(10) 0.0064(10) 0.0044(11)
C652 0.0196(13) 0.0184(14) 0.0208(13) 0.0044(10) 0.0051(10) 0.0051(11)
C653 0.0175(13) 0.0173(13) 0.0182(13) 0.0024(10) 0.0020(10) 0.0038(11)
C654 0.0166(12) 0.0158(13) 0.0162(13) 0.0037(10) 0.0027(10) 0.0035(10)
C655 0.0155(13) 0.0140(12) 0.0143(13) 0.0043(10) 0.0024(10) 0.0017(10)
O652 0.0235(12) 0.0241(12) 0.0256(12) 0.0009(9) 0.0056(10) 0.0075(10)
O653 0.0201(12) 0.0183(12) 0.0189(11) 0.0005(9) 0.0033(9) 0.0045(10)
O654 0.0136(10) 0.0140(11) 0.0183(11) 0.0038(9) 0.0020(9) 0.0035(9)
C656 0.0159(14) 0.0176(13) 0.0188(13) 0.0023(10) 0.0030(11) 0.0046(11)
O656 0.0178(12) 0.0168(11) 0.0214(11) 0.0021(9) 0.0051(9) 0.0025(9)
O665 0.0219(12) 0.0159(11) 0.0199(10) 0.0008(9) 0.0075(9) 0.0034(9)
C661 0.0168(12) 0.0154(13) 0.0188(12) 0.0040(10) 0.0049(11) 0.0037(11)
C662 0.0155(13) 0.0152(13) 0.0159(12) 0.0020(10) 0.0035(10) 0.0035(11)
C663 0.0187(14) 0.0176(13) 0.0185(11) 0.0029(10) 0.0054(11) -0.0002(11)
C664 0.0190(14) 0.0180(13) 0.0178(12) 0.0038(10) 0.0048(11) 0.0041(11)
C665 0.0188(14) 0.0179(13) 0.0194(12) 0.0030(10) 0.0040(11) 0.0030(11)
O662 0.0186(12) 0.0182(11) 0.0172(10) 0.0028(9) 0.0056(9) 0.0033(10)
O663 0.0218(12) 0.0188(11) 0.0208(11) -0.0017(9) 0.0053(10) -0.0020(10)
O664 0.0159(11) 0.0169(11) 0.0179(10) 0.0019(9) 0.0073(9) 0.0009(9)
C666 0.0245(14) 0.0239(14) 0.0218(13) 0.0020(11) 0.0057(11) 0.0030(12)
O666 0.0329(12) 0.0318(13) 0.0310(12) 0.0054(10) 0.0111(10) 0.0097(10)
O675 0.0197(12) 0.0161(11) 0.0193(10) 0.0013(9) 0.0044(9) 0.0037(9)
C671 0.0131(13) 0.0156(12) 0.0181(12) 0.0019(10) 0.0047(10) 0.0024(11)
C672 0.0163(14) 0.0162(12) 0.0170(12) 0.0015(10) 0.0050(10) 0.0019(10)
C673 0.0188(14) 0.0165(12) 0.0189(12) 0.0023(10) 0.0066(10) 0.0028(11)
C674 0.0195(14) 0.0197(12) 0.0187(12) 0.0038(10) 0.0057(11) 0.0024(11)
C675 0.0189(14) 0.0184(12) 0.0197(12) 0.0022(10) 0.0049(10) 0.0021(11)
O672 0.0215(12) 0.0201(12) 0.0200(11) 0.0006(9) 0.0046(9) 0.0023(10)
O673 0.0290(13) 0.0186(11) 0.0248(12) 0.0031(9) 0.0042(10) 0.0051(10)
O674 0.0264(12) 0.0236(11) 0.0241(11) 0.0058(9) 0.0087(9) 0.0057(10)
C676 0.0255(14) 0.0243(14) 0.0231(13) 0.0035(11) 0.0059(11) 0.0057(12)
O676 0.0345(13) 0.0330(13) 0.0312(12) 0.0028(11) 0.0129(10) 0.0049(11)
C891 0.243(11) 0.230(11) 0.218(11) 0.029(10) -0.005(10) 0.035(10)
C892 0.240(9) 0.211(9) 0.197(9) 0.038(9) 0.004(9) 0.039(9)
C893 0.243(11) 0.209(11) 0.204(11) 0.042(10) 0.001(10) 0.033(10)
C894 0.240(9) 0.206(9) 0.215(9) 0.039(9) 0.011(9) 0.021(9)
C895 0.233(11) 0.205(11) 0.211(11) 0.021(10) 0.040(10) 0.025(10)
C896 0.240(9) 0.228(9) 0.213(9) 0.013(9) 0.024(9) 0.035(9)
C897 0.235(11) 0.212(11) 0.197(11) 0.038(10) 0.010(10) 0.053(10)
C898 0.235(9) 0.214(9) 0.215(9) 0.038(9) -0.010(9) 0.047(9)
C899 0.245(11) 0.217(11) 0.213(11) 0.028(11) 0.001(11) 0.036(11)
C900 0.226(11) 0.205(11) 0.225(11) 0.043(11) 0.010(11) 0.030(11)
C901 0.211(10) 0.161(10) 0.125(10) 0.004(10) 0.019(10) 0.027(10)
C902 0.207(9) 0.145(9) 0.126(9) 0.005(8) 0.027(9) 0.019(9)
C903 0.210(11) 0.167(10) 0.147(10) 0.002(10) 0.029(10) 0.035(10)
C904 0.214(9) 0.163(9) 0.162(9) 0.004(9) 0.030(9) 0.034(9)
C905 0.202(11) 0.156(10) 0.168(10) 0.007(10) 0.033(10) 0.026(10)
C906 0.216(9) 0.170(9) 0.152(9) -0.001(9) 0.027(9) 0.019(9)
C907 0.215(11) 0.143(10) 0.140(10) 0.039(9) 0.026(10) 0.010(10)
C908 0.224(9) 0.144(9) 0.133(9) 0.040(8) 0.030(9) 0.011(9)
C909 0.222(11) 0.148(10) 0.151(10) 0.005(10) 0.023(10) 0.009(10)
C910 0.209(11) 0.154(10) 0.137(10) 0.023(10) 0.054(10) 0.031(10)
C911 0.143(9) 0.196(9) 0.103(7) 0.066(8) 0.084(7) 0.050(8)
C912 0.123(7) 0.177(8) 0.097(7) 0.068(7) 0.068(6) 0.072(7)
C913 0.118(8) 0.173(9) 0.083(7) 0.027(7) 0.058(6) 0.080(7)
C914 0.147(8) 0.155(8) 0.125(8) 0.043(7) 0.014(8) 0.054(8)
C915 0.138(9) 0.178(10) 0.153(9) 0.006(9) 0.061(9) 0.029(9)
C916 0.148(8) 0.174(9) 0.126(8) 0.029(8) 0.063(7) 0.043(8)
C917 0.151(10) 0.162(10) 0.152(10) 0.006(9) 0.051(9) 0.021(9)
C918 0.153(8) 0.146(8) 0.157(8) 0.047(8) -0.001(8) 0.043(8)
C919 0.126(9) 0.135(9) 0.137(9) 0.050(8) 0.048(8) 0.081(7)
C920 0.147(10) 0.134(9) 0.164(10) 0.059(8) -0.023(9) 0.057(8)
C921 0.156(10) 0.203(10) 0.123(10) 0.006(10) 0.038(9) 0.041(10)
C922 0.121(8) 0.179(9) 0.105(8) 0.026(8) 0.045(8) 0.068(8)
C923 0.126(9) 0.190(10) 0.100(9) 0.038(9) 0.057(8) 0.071(9)
C924 0.140(9) 0.192(9) 0.105(8) 0.039(8) 0.041(8) 0.058(8)
C925 0.172(11) 0.217(11) 0.136(10) 0.013(10) 0.026(10) 0.051(10)
C926 0.155(9) 0.205(9) 0.125(9) 0.011(9) 0.035(9) 0.055(9)
C927 0.162(10) 0.212(11) 0.135(10) 0.022(10) 0.015(10) 0.057(10)
C928 0.142(9) 0.197(9) 0.126(9) 0.019(8) 0.041(8) 0.057(8)
C929 0.136(10) 0.187(11) 0.121(10) 0.019(10) 0.069(9) 0.049(10)
C930 0.121(9) 0.181(10) 0.077(8) 0.046(8) 0.070(7) 0.067(9)
O1W 0.057(2) 0.045(2) 0.056(2) 0.0126(19) 0.026(2) 0.020(2)
O2W 0.054(3) 0.066(3) 0.071(3) 0.024(2) 0.015(2) 0.003(2)
O3W 0.062(3) 0.076(3) 0.071(3) 0.023(2) 0.018(2) 0.022(2)
O4W 0.054(3) 0.073(3) 0.068(3) 0.017(2) 0.020(2) 0.030(2)
O5W 0.066(3) 0.084(3) 0.070(3) 0.028(3) 0.004(2) 0.016(3)
O6W 0.082(3) 0.084(3) 0.092(3) 0.025(3) 0.043(3) 0.017(3)
O7W 0.052(3) 0.058(3) 0.128(4) 0.031(3) 0.033(3) 0.022(2)
O8W 0.110(4) 0.113(4) 0.053(3) 0.017(3) 0.003(3) -0.030(3)
O9W 0.072(3) 0.069(3) 0.054(2) 0.022(2) 0.015(2) 0.008(2)
O10W 0.0224(17) 0.0284(18) 0.0241(16) -0.0017(14) 0.0083(14) 0.0008(14)
O11W 0.071(3) 0.055(3) 0.059(3) 0.021(2) -0.004(2) 0.004(2)
O12W 0.097(4) 0.107(4) 0.099(4) 0.009(3) 0.034(3) 0.020(3)
O13W 0.062(3) 0.061(2) 0.066(3) 0.041(2) -0.004(2) 0.009(2)
O14W 0.040(2) 0.043(2) 0.055(2) 0.0164(18) 0.0189(18) 0.0130(18)
O15W 0.043(2) 0.030(2) 0.042(2) -0.0015(17) 0.0023(18) 0.0048(17)
O16W 0.081(4) 0.057(3) 0.126(4) 0.008(3) -0.011(3) 0.013(3)
O17W 0.063(3) 0.072(3) 0.103(3) 0.050(2) 0.024(3) 0.021(2)
O18W 0.078(3) 0.105(4) 0.073(3) 0.018(3) 0.009(3) 0.025(3)
O19W 0.054(3) 0.069(3) 0.085(3) 0.042(2) 0.016(2) 0.020(2)
O20W 0.053(3) 0.045(2) 0.064(2) 0.019(2) 0.019(2) 0.008(2)
O21W 0.0231(19) 0.033(2) 0.055(2) 0.0076(18) 0.0026(17) 0.0012(16)
O22W 0.072(3) 0.083(3) 0.059(3) 0.043(2) -0.013(2) -0.022(3)
O23W 0.099(4) 0.067(3) 0.096(3) 0.019(3) 0.048(3) 0.012(3)
O24W 0.0235(17) 0.0228(17) 0.0205(15) -0.0031(13) 0.0068(13) 0.0039(14)
O25W 0.047(2) 0.050(2) 0.041(2) 0.0027(19) 0.0069(19) -0.006(2)
O26W 0.040(2) 0.050(2) 0.068(3) 0.030(2) 0.001(2) -0.009(2)
O27W 0.061(3) 0.040(2) 0.057(2) 0.0121(19) 0.023(2) 0.016(2)
O28W 0.055(3) 0.073(3) 0.066(3) 0.019(2) 0.008(2) -0.002(2)
O29W 0.038(2) 0.041(2) 0.068(3) 0.007(2) 0.014(2) 0.0060(19)
O30W 0.0205(16) 0.0191(16) 0.0259(16) 0.0049(13) 0.0057(13) 0.0041(13)
O31W 0.049(2) 0.085(3) 0.053(2) 0.022(2) 0.016(2) 0.028(2)
O32W 0.092(4) 0.083(3) 0.087(3) 0.039(3) -0.001(3) -0.006(3)
O33W 0.051(2) 0.049(2) 0.098(3) 0.028(2) 0.041(2) 0.017(2)
O34W 0.034(2) 0.047(2) 0.072(3) 0.0279(19) 0.0180(19) 0.0144(18)
O35W 0.045(2) 0.0309(19) 0.0343(18) 0.0068(15) 0.0146(16) 0.0087(17)
O36W 0.032(2) 0.050(2) 0.044(2) 0.0110(18) 0.0130(17) 0.0186(17)
O37W 0.060(3) 0.075(3) 0.082(3) 0.029(3) 0.002(3) -0.001(3)
O38W 0.084(3) 0.093(3) 0.079(3) 0.027(3) 0.045(2) 0.028(3)
O41W 0.042(3) 0.068(3) 0.084(4) 0.006(3) 0.023(3) -0.004(3)
O42W 0.069(4) 0.066(3) 0.082(4) 0.013(3) 0.018(3) 0.021(3)
O43W 0.051(4) 0.086(4) 0.075(4) 0.037(3) 0.018(3) 0.002(3)
O44W 0.070(4) 0.062(3) 0.058(3) 0.024(3) 0.001(3) -0.011(3)
O45W 0.053(4) 0.070(4) 0.098(4) 0.026(3) 0.012(3) 0.011(3)
O46W 0.064(4) 0.058(4) 0.079(4) 0.010(3) 0.002(3) 0.012(3)
O47W 0.055(4) 0.069(4) 0.087(4) 0.036(3) -0.014(3) 0.008(3)
O48W 0.077(5) 0.076(4) 0.068(4) 0.024(3) 0.005(3) 0.007(4)
O49W 0.052(4) 0.065(4) 0.095(5) 0.016(4) 0.025(4) 0.010(3)
O50W 0.060(4) 0.038(4) 0.041(4) 0.006(3) 0.011(3) 0.020(3)
O51W 0.070(4) 0.066(4) 0.081(4) 0.028(3) 0.011(3) -0.013(3)
O52W 0.040(4) 0.042(4) 0.027(3) 0.008(3) 0.006(3) -0.005(3)
O53W 0.087(6) 0.090(6) 0.081(6) 0.025(5) 0.029(5) 0.017(5)
O54W 0.076(5) 0.062(4) 0.077(4) 0.026(3) 0.025(4) 0.024(4)
O55W 0.050(4) 0.064(4) 0.039(3) 0.017(3) 0.012(3) 0.011(3)
O56W 0.050(4) 0.048(4) 0.044(4) -0.004(3) 0.011(3) 0.008(3)
O57W 0.036(4) 0.054(4) 0.082(4) 0.036(3) 0.021(3) 0.015(3)
O58W 0.087(5) 0.066(5) 0.082(5) 0.017(4) 0.016(4) 0.007(4)
O59W 0.078(5) 0.081(5) 0.083(5) 0.019(4) 0.022(4) 0.017(4)
O60W 0.034(4) 0.049(4) 0.057(4) 0.005(4) 0.021(3) 0.006(3)
O61W 0.048(4) 0.056(4) 0.062(5) 0.000(4) 0.001(4) 0.010(4)
O62W 0.071(5) 0.047(4) 0.053(4) 0.017(3) 0.005(4) 0.008(4)
O63W 0.052(5) 0.046(5) 0.051(5) 0.006(4) 0.019(4) 0.013(4)
O64W 0.070(6) 0.094(6) 0.076(5) 0.032(5) 0.013(4) -0.008(5)
O65W 0.089(6) 0.085(6) 0.078(5) 0.018(4) 0.038(4) -0.004(5)
O66W 0.046(4) 0.101(5) 0.047(4) 0.036(4) 0.024(3) -0.003(4)
O67W 0.103(6) 0.101(6) 0.107(6) 0.034(5) 0.031(5) 0.025(5)
O68W 0.058(4) 0.031(4) 0.068(5) -0.006(4) 0.028(4) 0.009(3)
O69W 0.051(5) 0.035(4) 0.039(5) -0.002(4) -0.005(4) 0.022(4)
O70W 0.063(5) 0.074(5) 0.053(5) 0.023(4) 0.006(4) 0.012(4)
O71W 0.050(5) 0.059(6) 0.044(5) -0.001(4) 0.004(4) 0.020(4)
O72W 0.022(5) 0.034(5) 0.049(5) 0.010(4) 0.011(4) -0.004(4)
O73W 0.059(5) 0.067(5) 0.071(5) 0.020(4) 0.022(4) 0.029(4)
O74W 0.069(6) 0.074(6) 0.072(5) 0.035(4) 0.030(4) 0.009(5)
O75W 0.051(7) 0.059(7) 0.060(7) 0.022(5) 0.009(5) 0.010(5)
O76W 0.045(5) 0.042(5) 0.076(6) 0.013(4) 0.008(4) 0.008(4)
O77W 0.083(7) 0.069(6) 0.062(6) 0.018(5) 0.013(5) 0.008(5)
O78W 0.078(7) 0.071(6) 0.073(6) 0.025(5) 0.020(5) 0.015(5)
O79W 0.077(6) 0.078(5) 0.085(5) 0.041(4) 0.028(4) 0.017(5)
O80W 0.066(6) 0.064(6) 0.072(6) 0.024(5) 0.012(5) 0.011(5)
O81W 0.095(7) 0.096(7) 0.084(7) 0.035(6) 0.023(6) 0.019(6)
O82W 0.058(6) 0.062(6) 0.063(6) 0.008(5) 0.021(5) 0.005(5)
O83W 0.047(5) 0.050(5) 0.041(5) 0.015(4) 0.009(4) 0.007(4)

loop_
_atom_type_symbol
_atom_type_description
_atom_type_scat_dispersion_real
_atom_type_scat_dispersion_imag
_atom_type_scat_source
C C 0.0033 0.0000 'International Tables Vol C Tables 4.2.6.8 and 6.1.1.4'
H H 0.0000 0.0000 'International Tables Vol C Tables 4.2.6.8 and 6.1.1.4'
O O 0.0106 0.0000 'International Tables Vol C Tables 4.2.6.8 and 6.1.1.4'

loop_
_geom_angle_atom_site_label_1
_geom_angle_atom_site_label_2
_geom_angle_atom_site_label_3
_geom_angle
_geom_angle_site_symmetry_1
_geom_angle_site_symmetry_3
C111 O115 C115 114.2(3) . .
O115 C111 O174 110.4(4) . .
O115 C111 C112 110.4(4) . .
O174 C111 C112 107.6(4) . .
O112 C112 C113 112.6(4) . .
O112 C112 C111 110.7(4) . .
C113 C112 C111 110.2(4) . .
O113 C113 C112 108.9(4) . .
O113 C113 C114 109.7(4) . .
C112 C113 C114 108.7(4) . .
O114 C114 C113 109.2(4) . .
O114 C114 C115 108.0(4) . .
C113 C114 C115 109.9(4) . .
O115 C115 C116 105.2(4) . .
O115 C115 C114 110.4(4) . .
C116 C115 C114 112.3(4) . .
C121 O114 C114 118.2(4) . .
O116 C116 C115 111.9(4) . .
C121 O125 C125 114.2(3) . .
O125 C121 O114 111.6(4) . .
O125 C121 C122 109.9(4) . .
O114 C121 C122 108.0(3) . .
O122 C122 C123 110.9(4) . .
O122 C122 C121 109.5(4) . .
C123 C122 C121 109.0(4) . .
O123 C123 C124 109.2(4) . .
O123 C123 C122 109.4(4) . .
C124 C123 C122 107.8(3) . .
O124 C124 C123 108.5(3) . .
O124 C124 C125 107.0(4) . .
C123 C124 C125 109.7(4) . .
O125 C125 C126 105.9(3) . .
O125 C125 C124 111.7(4) . .
C126 C125 C124 111.2(4) . .
C131 O124 C124 116.5(3) . .
O126 C126 C125 113.7(4) . .
C131 O135 C135 114.8(3) . .
O135 C131 O124 111.0(4) . .
O135 C131 C132 110.6(4) . .
O124 C131 C132 107.7(3) . .
O132 C132 C131 111.0(4) . .
O132 C132 C133 112.4(3) . .
C131 C132 C133 109.8(4) . .
O133 C133 C134 110.7(4) . .
O133 C133 C132 109.3(4) . .
C134 C133 C132 109.4(3) . .
O134 C134 C133 108.3(3) . .
O134 C134 C135 108.1(4) . .
C133 C134 C135 111.4(4) . .
O135 C135 C136 106.2(4) . .
O135 C135 C134 112.6(4) . .
C136 C135 C134 110.9(4) . .
C141 O134 C134 116.3(3) . .
O136 C136 C135 110.3(4) . .
C141 O145 C145 113.6(3) . .
O134 C141 O145 110.9(3) . .
O134 C141 C142 109.3(3) . .
O145 C141 C142 108.8(4) . .
O142 C142 C143 110.8(3) . .
O142 C142 C141 108.2(4) . .
C143 C142 C141 110.5(4) . .
O143 C143 C142 110.6(4) . .
O143 C143 C144 109.5(4) . .
C142 C143 C144 108.2(3) . .
O144 C144 C145 109.9(4) . .
O144 C144 C143 107.6(3) . .
C145 C144 C143 110.7(4) . .
O145 C145 C144 111.5(3) . .
O145 C145 C146 106.5(3) . .
C144 C145 C146 112.0(4) . .
C151 O144 C144 117.5(4) . .
O146 C146 C145 112.6(4) . .
C151 O155 C155 113.3(3) . .
O144 C151 O155 110.4(4) . .
O144 C151 C152 107.8(4) . .
O155 C151 C152 109.9(4) . .
O152 C152 C153 113.2(4) . .
O152 C152 C151 109.4(4) . .
C153 C152 C151 109.7(4) . .
O153 C153 C152 109.0(4) . .
O153 C153 C154 111.0(4) . .
C152 C153 C154 109.8(4) . .
O154 C154 C153 108.9(4) . .
O154 C154 C155 108.7(4) . .
C153 C154 C155 110.1(4) . .
O155 C155 C156 107.3(4) . .
O155 C155 C154 110.1(4) . .
C156 C155 C154 114.1(4) . .
C154 O154 C161 117.1(4) . .
O156 C156 C155 112.8(4) . .
C161 O165 C165 114.3(4) . .
O154 C161 O165 110.0(3) . .
O154 C161 C162 108.4(4) . .
O165 C161 C162 110.2(4) . .
O162 C162 C161 110.3(4) . .
O162 C162 C163 110.7(4) . .
C161 C162 C163 110.3(4) . .
O163 C163 C164 112.7(4) . .
O163 C163 C162 108.7(4) . .
C164 C163 C162 108.1(4) . .
O164 C164 C163 107.9(4) . .
O164 C164 C165 108.1(3) . .
C163 C164 C165 112.8(4) . .
O165 C165 C166 107.0(4) . .
O165 C165 C164 110.6(3) . .
C166 C165 C164 113.5(4) . .
C171 O164 C164 118.4(4) . .
O166 C166 C165 111.3(4) . .
C171 O175 C175 113.3(4) . .
O164 C171 O175 111.1(4) . .
O164 C171 C172 107.4(4) . .
O175 C171 C172 109.5(4) . .
O172 C172 C173 112.2(4) . .
O172 C172 C171 108.0(4) . .
C173 C172 C171 109.4(4) . .
O173 C173 C172 111.1(4) . .
O173 C173 C174 107.8(4) . .
C172 C173 C174 108.0(4) . .
O174 C174 C173 108.5(4) . .
O174 C174 C175 108.4(3) . .
C173 C174 C175 110.8(4) . .
O175 C175 C176 105.2(4) . .
O175 C175 C174 110.5(3) . .
C176 C175 C174 113.5(4) . .
C111 O174 C174 117.5(4) . .
O176 C176 C175 110.0(4) . .
C832 C831 C836 108.7(6) . .
C839 C832 C831 111.6(6) . .
C839 C832 C833 109.4(7) . .
C831 C832 C833 109.0(6) . .
C834 C833 C832 107.9(6) . .
C835 C834 C833 109.4(7) . .
C835 C834 C840 108.7(7) . .
C833 C834 C840 109.4(8) . .
C836 C835 C834 111.9(6) . .
C835 C836 C837 109.1(7) . .
C835 C836 C831 107.0(6) . .
C837 C836 C831 110.7(7) . .
C838 C837 C836 110.0(6) . .
C840 C838 C837 111.9(7) . .
C840 C838 C839 107.8(7) . .
C837 C838 C839 107.5(7) . .
C832 C839 C838 110.2(6) . .
C838 C840 C834 110.1(6) . .
C846 C841 C842 110.7(6) . .
C843 C842 C849 109.5(7) . .
C843 C842 C841 108.5(7) . .
C849 C842 C841 109.5(7) . .
C842 C843 C844 109.3(6) . .
C850 C844 C845 109.7(7) . .
C850 C844 C843 109.8(7) . .
C845 C844 C843 109.3(7) . .
C844 C845 C846 109.4(7) . .
C847 C846 C841 108.5(7) . .
C847 C846 C845 109.2(7) . .
C841 C846 C845 109.7(7) . .
C846 C847 C848 109.9(7) . .
C849 C848 C850 107.7(7) . .
C849 C848 C847 110.8(7) . .
C850 C848 C847 109.4(8) . .
C848 C849 C842 109.6(6) . .
C844 C850 C848 109.8(7) . .
C211 O215 C215 114.9(3) . .
O215 C211 O274 110.3(4) . .
O215 C211 C212 109.8(4) . .
O274 C211 C212 107.8(3) . .
O212 C212 C211 111.5(4) . .
O212 C212 C213 111.2(3) . .
C211 C212 C213 109.7(4) . .
O213 C213 C214 108.5(4) . .
O213 C213 C212 111.3(4) . .
C214 C213 C212 108.6(3) . .
O214 C214 C213 107.6(3) . .
O214 C214 C215 107.6(4) . .
C213 C214 C215 111.7(4) . .
O215 C215 C216 107.6(4) . .
O215 C215 C214 110.9(4) . .
C216 C215 C214 112.4(4) . .
C221 O214 C214 117.6(3) . .
O216 C216 C215 112.6(4) . .
C221 O225 C225 114.1(3) . .
O225 C221 O214 110.9(4) . .
O225 C221 C222 111.3(4) . .
O214 C221 C222 106.5(4) . .
O222 C222 C223 112.0(4) . .
O222 C222 C221 112.1(4) . .
C223 C222 C221 108.8(4) . .
O223 C223 C222 111.5(4) . .
O223 C223 C224 106.9(4) . .
C222 C223 C224 109.4(4) . .
O224 C224 C225 108.1(3) . .
O224 C224 C223 108.4(3) . .
C225 C224 C223 110.7(4) . .
O225 C225 C226 106.3(3) . .
O225 C225 C224 110.7(3) . .
C226 C225 C224 114.3(4) . .
C231 O224 C224 116.9(3) . .
O226 C226 C225 110.9(4) . .
C231 O235 C235 114.6(3) . .
O235 C231 O224 109.9(3) . .
O235 C231 C232 111.0(4) . .
O224 C231 C232 108.7(4) . .
O232 C232 C233 111.4(4) . .
O232 C232 C231 111.3(4) . .
C233 C232 C231 110.0(4) . .
O233 C233 C232 111.3(3) . .
O233 C233 C234 108.9(4) . .
C232 C233 C234 108.6(4) . .
O234 C234 C233 108.7(3) . .
O234 C234 C235 109.0(3) . .
C233 C234 C235 109.9(4) . .
O235 C235 C236 106.3(4) . .
O235 C235 C234 109.3(3) . .
C236 C235 C234 113.4(4) . .
C241 O234 C234 117.5(3) . .
O236 C236 C235 112.5(4) . .
C241 O245 C245 113.9(3) . .
O234 C241 O245 110.6(3) . .
O234 C241 C242 107.3(4) . .
O245 C241 C242 110.9(4) . .
O242 C242 C243 113.5(4) . .
O242 C242 C241 110.5(4) . .
C243 C242 C241 109.5(3) . .
O243 C243 C242 109.0(3) . .
O243 C243 C244 110.2(4) . .
C242 C243 C244 108.6(4) . .
O244 C244 C245 108.3(3) . .
O244 C244 C243 106.2(4) . .
C245 C244 C243 112.7(4) . .
O245 C245 C246 105.3(4) . .
O245 C245 C244 111.2(3) . .
C246 C245 C244 114.2(4) . .
C251 O244 C244 119.5(4) . .
O246 C246 C245 111.1(3) . .
C251 O255 C255 111.8(3) . .
O244 C251 O255 110.5(4) . .
O244 C251 C252 108.9(4) . .
O255 C251 C252 110.3(4) . .
O252 C252 C253 110.1(4) . .
O252 C252 C251 108.9(4) . .
C253 C252 C251 109.6(4) . .
O253 C253 C252 111.2(3) . .
O253 C253 C254 108.5(4) . .
C252 C253 C254 109.0(4) . .
O254 C254 C253 109.4(4) . .
O254 C254 C255 109.2(4) . .
C253 C254 C255 109.2(4) . .
O255 C255 C256 109.3(4) . .
O255 C255 C280 105.3(6) . .
C256 C255 C280 9.9(6) . .
O255 C255 C254 109.7(4) . .
C256 C255 C254 111.4(4) . .
C280 C255 C254 121.2(6) . .
C254 O254 C261 117.3(4) . .
O256 C256 C255 112.0(5) . .
O281 C280 C255 113.6(9) . .
C261 O265 C265 115.0(3) . .
O265 C261 O254 111.6(4) . .
O265 C261 C262 109.7(4) . .
O254 C261 C262 106.9(3) . .
O262 C262 C261 110.8(4) . .
O262 C262 C263 112.0(3) . .
C261 C262 C263 110.1(4) . .
O263 C263 C264 112.3(4) . .
O263 C263 C262 108.2(4) . .
C264 C263 C262 107.2(3) . .
O264 C264 C263 108.3(3) . .
O264 C264 C265 107.1(4) . .
C263 C264 C265 110.9(4) . .
O265 C265 C266 105.1(3) . .
O265 C265 C264 111.5(4) . .
C266 C265 C264 112.4(4) . .
C271 O264 C264 116.9(3) . .
O266 C266 C265 112.1(4) . .
C275 O275 C271 116.1(3) . .
O275 C271 O264 110.9(4) . .
O275 C271 C272 110.0(4) . .
O264 C271 C272 107.6(3) . .
O272 C272 C273 110.7(3) . .
O272 C272 C271 109.8(4) . .
C273 C272 C271 110.7(4) . .
O273 C273 C274 109.4(4) . .
O273 C273 C272 110.7(4) . .
C274 C273 C272 108.0(3) . .
O274 C274 C273 108.9(3) . .
O274 C274 C275 107.7(4) . .
C273 C274 C275 110.4(4) . .
O275 C275 C276 106.2(3) . .
O275 C275 C274 112.8(4) . .
C276 C275 C274 110.8(4) . .
C211 O274 C274 118.5(3) . .
O276 C276 C275 109.3(4) . .
C802 C801 C806 109.3(5) . .
C801 C802 C803 110.9(6) . .
C801 C802 C809 110.4(6) . .
C803 C802 C809 108.8(6) . .
C802 C803 C804 110.1(5) . .
C805 C804 C810 111.8(6) . .
C805 C804 C803 109.7(6) . .
C810 C804 C803 107.1(6) . .
C804 C805 C806 109.7(5) . .
C805 C806 C807 110.0(6) . .
C805 C806 C801 109.4(5) . .
C807 C806 C801 106.8(6) . .
C806 C807 C808 111.8(5) . .
C807 C808 C810 109.4(6) . .
C807 C808 C809 107.2(6) . .
C810 C808 C809 111.1(6) . .
C802 C809 C808 107.9(5) . .
C804 C810 C808 108.9(5) . .
C311 O315 C315 114.3(3) . .
O374 C311 O315 111.1(3) . .
O374 C311 C312 107.6(4) . .
O315 C311 C312 108.8(4) . .
O312 C312 C313 111.4(4) . .
O312 C312 C311 109.4(4) . .
C313 C312 C311 109.9(4) . .
O313 C313 C312 112.1(3) . .
O313 C313 C314 107.0(4) . .
C312 C313 C314 107.9(4) . .
O314 C314 C313 107.9(4) . .
O314 C314 C315 108.8(3) . .
C313 C314 C315 110.2(4) . .
O315 C315 C316 106.4(4) . .
O315 C315 C314 110.6(3) . .
C316 C315 C314 112.7(4) . .
C321 O314 C314 117.3(3) . .
O316 C316 C315 110.5(3) . .
C321 O325 C325 113.4(3) . .
O325 C321 O314 109.8(4) . .
O325 C321 C322 111.3(4) . .
O314 C321 C322 107.6(4) . .
O322 C322 C323 111.6(4) . .
O322 C322 C321 112.4(4) . .
C323 C322 C321 110.5(4) . .
O323 C323 C322 109.7(4) . .
O323 C323 C324 110.7(4) . .
C322 C323 C324 108.7(4) . .
O324 C324 C325 109.6(4) . .
O324 C324 C323 108.0(4) . .
C325 C324 C323 109.9(4) . .
O325 C325 C324 111.1(4) . .
O325 C325 C326 105.7(4) . .
C324 C325 C326 113.2(4) . .
C331 O324 C324 119.1(3) . .
O326 C326 C325 109.6(4) . .
C331 O335 C335 114.8(3) . .
O324 C331 O335 111.1(4) . .
O324 C331 C332 107.7(3) . .
O335 C331 C332 109.4(4) . .
O332 C332 C331 111.2(4) . .
O332 C332 C333 110.0(3) . .
C331 C332 C333 108.3(4) . .
O333 C333 C334 106.4(4) . .
O333 C333 C332 110.6(4) . .
C334 C333 C332 109.1(3) . .
O334 C334 C333 108.8(3) . .
O334 C334 C335 109.4(4) . .
C333 C334 C335 111.6(4) . .
O335 C335 C336 106.8(4) . .
O335 C335 C334 111.7(4) . .
C336 C335 C334 113.2(4) . .
C334 O334 C341 117.2(4) . .
O336 C336 C335 111.7(4) . .
C341 O345 C345 115.4(3) . .
O345 C341 O334 110.9(4) . .
O345 C341 C342 109.9(4) . .
O334 C341 C342 107.9(4) . .
O342 C342 C343 112.5(4) . .
O342 C342 C341 112.4(4) . .
C343 C342 C341 110.1(4) . .
O343 C343 C344 109.2(4) . .
O343 C343 C342 110.5(4) . .
C344 C343 C342 109.5(4) . .
O344 C344 C343 109.3(3) . .
O344 C344 C345 108.8(4) . .
C343 C344 C345 110.0(4) . .
O345 C345 C346 106.2(4) . .
O345 C345 C344 109.7(4) . .
C346 C345 C344 111.3(4) . .
C351 O344 C344 117.0(4) . .
O346 C346 C345 113.8(5) . .
C351 O355 C355 115.5(3) . .
O344 C351 O355 110.2(4) . .
O344 C351 C352 107.6(4) . .
O355 C351 C352 108.7(4) . .
O352 C352 C353 111.6(4) . .
O352 C352 C351 109.8(4) . .
C353 C352 C351 110.1(4) . .
O353 C353 C354 111.2(4) . .
O353 C353 C352 108.3(4) . .
C354 C353 C352 107.8(4) . .
O354 C354 C353 106.9(3) . .
O354 C354 C355 109.4(4) . .
C353 C354 C355 112.0(4) . .
O355 C355 C356 106.2(4) . .
O355 C355 C354 110.3(4) . .
C356 C355 C354 114.3(4) . .
C361 O354 C354 118.2(4) . .
O356 C356 C355 111.2(4) . .
C361 O365 C365 114.1(3) . .
O365 C361 O354 109.9(4) . .
O365 C361 C362 108.7(4) . .
O354 C361 C362 108.5(4) . .
O362 C362 C363 110.8(4) . .
O362 C362 C361 110.0(4) . .
C363 C362 C361 111.5(4) . .
O363 C363 C362 107.5(4) . .
O363 C363 C364 110.3(4) . .
C362 C363 C364 109.7(4) . .
O364 C364 C363 109.6(4) . .
O364 C364 C365 108.0(4) . .
C363 C364 C365 108.7(4) . .
O365 C365 C380 119.3(7) . .
O365 C365 C366 104.1(4) . .
C380 C365 C366 19.1(6) . .
O365 C365 C364 110.2(3) . .
C380 C365 C364 111.8(6) . .
C366 C365 C364 110.8(4) . .
C364 O364 C371 118.3(4) . .
O366 C366 C365 110.2(4) . .
O381 C380 C365 109.4(9) . .
C371 O375 C375 113.7(4) . .
O375 C371 O364 111.1(3) . .
O375 C371 C372 110.8(4) . .
O364 C371 C372 108.0(4) . .
O372 C372 C373 111.3(4) . .
O372 C372 C371 109.9(4) . .
C373 C372 C371 109.9(4) . .
O373 C373 C372 107.7(3) . .
O373 C373 C374 111.8(4) . .
C372 C373 C374 107.4(4) . .
O374 C374 C373 107.6(4) . .
O374 C374 C375 109.0(3) . .
C373 C374 C375 111.4(4) . .
O375 C375 C374 111.0(3) . .
O375 C375 C376 107.4(4) . .
C374 C375 C376 112.3(4) . .
C311 O374 C374 118.4(4) . .
O376 C376 C375 112.3(4) . .
C812 C811 C816 110.1(6) . .
C819 C812 C811 109.3(6) . .
C819 C812 C813 108.8(7) . .
C811 C812 C813 109.0(6) . .
C814 C813 C812 109.3(6) . .
C820 C814 C815 110.0(6) . .
C820 C814 C813 108.3(6) . .
C815 C814 C813 110.4(7) . .
C816 C815 C814 109.9(6) . .
C815 C816 C817 109.2(7) . .
C815 C816 C811 107.3(6) . .
C817 C816 C811 111.2(6) . .
C816 C817 C818 109.5(6) . .
C820 C818 C817 109.8(6) . .
C820 C818 C819 109.5(6) . .
C817 C818 C819 109.0(7) . .
C812 C819 C818 110.3(6) . .
C818 C820 C814 109.4(6) . .
C822 C821 C826 109.6(5) . .
C829 C822 C823 109.6(6) . .
C829 C822 C821 108.4(6) . .
C823 C822 C821 109.3(6) . .
C822 C823 C824 110.0(6) . .
C823 C824 C830 109.9(6) . .
C823 C824 C825 110.9(6) . .
C830 C824 C825 107.0(7) . .
C826 C825 C824 109.7(6) . .
C825 C826 C821 109.7(6) . .
C825 C826 C827 108.2(6) . .
C821 C826 C827 111.2(6) . .
C828 C827 C826 108.3(6) . .
C827 C828 C829 109.3(6) . .
C827 C828 C830 109.1(6) . .
C829 C828 C830 110.3(6) . .
C822 C829 C828 110.6(6) . .
C828 C830 C824 109.3(6) . .
C411 O415 C415 114.6(3) . .
O474 C411 O415 110.6(4) . .
O474 C411 C412 109.2(4) . .
O415 C411 C412 108.8(4) . .
O412 C412 C413 110.9(4) . .
O412 C412 C411 109.4(4) . .
C413 C412 C411 110.3(4) . .
O413 C413 C412 110.3(4) . .
O413 C413 C414 109.4(4) . .
C412 C413 C414 108.1(4) . .
O414 C414 C415 110.6(4) . .
O414 C414 C413 107.0(4) . .
C415 C414 C413 110.4(4) . .
O415 C415 C416 102.1(6) . .
O415 C415 C480 110.9(4) . .
C416 C415 C480 16.1(6) . .
O415 C415 C414 110.9(4) . .
C416 C415 C414 107.5(6) . .
C480 C415 C414 114.4(4) . .
C421 O414 C414 117.6(4) . .
O416 C416 C415 120.0(9) . .
O481 C480 C415 111.6(5) . .
C421 O425 C425 113.2(3) . .
O414 C421 O425 111.6(4) . .
O414 C421 C422 107.5(4) . .
O425 C421 C422 109.0(4) . .
O422 C422 C421 110.4(4) . .
O422 C422 C423 111.7(4) . .
C421 C422 C423 110.4(4) . .
O423 C423 C424 110.9(4) . .
O423 C423 C422 109.3(4) . .
C424 C423 C422 108.4(4) . .
O424 C424 C423 108.8(4) . .
O424 C424 C425 108.8(4) . .
C423 C424 C425 110.2(4) . .
O425 C425 C426 105.3(4) . .
O425 C425 C424 110.6(4) . .
C426 C425 C424 112.8(4) . .
C431 O424 C424 118.2(4) . .
O426 C426 C425 110.5(4) . .
C431 O435 C435 115.1(4) . .
O435 C431 O424 111.0(4) . .
O435 C431 C432 109.9(4) . .
O424 C431 C432 108.7(4) . .
O432 C432 C433 110.2(4) . .
O432 C432 C431 109.1(4) . .
C433 C432 C431 110.1(4) . .
O433 C433 C432 110.3(4) . .
O433 C433 C434 107.8(4) . .
C432 C433 C434 108.6(4) . .
O434 C434 C433 110.1(4) . .
O434 C434 C435 110.2(4) . .
C433 C434 C435 110.2(4) . .
O435 C435 C436 107.2(4) . .
O435 C435 C434 110.9(4) . .
C436 C435 C434 110.6(5) . .
C434 O434 C441 118.6(4) . .
O436 C436 C435 112.9(5) . .
C441 O445 C445 114.1(4) . .
O445 C441 O434 111.8(3) . .
O445 C441 C442 111.2(4) . .
O434 C441 C442 107.5(4) . .
O442 C442 C441 111.7(4) . .
O442 C442 C443 112.3(4) . .
C441 C442 C443 109.5(4) . .
O443 C443 C442 110.3(4) . .
O443 C443 C444 109.4(4) . .
C442 C443 C444 109.3(4) . .
O444 C444 C443 107.2(4) . .
O444 C444 C445 109.1(3) . .
C443 C444 C445 111.6(4) . .
O445 C445 C446 105.0(4) . .
O445 C445 C444 111.3(3) . .
C446 C445 C444 113.1(5) . .
C444 O444 C451 119.1(4) . .
O446 C446 C445 112.0(4) . .
C451 O455 C455 114.6(4) . .
O455 C451 O444 111.3(4) . .
O455 C451 C452 110.0(4) . .
O444 C451 C452 108.5(4) . .
O452 C452 C453 111.1(4) . .
O452 C452 C451 110.1(4) . .
C453 C452 C451 109.6(4) . .
O453 C453 C452 108.3(4) . .
O453 C453 C454 110.9(4) . .
C452 C453 C454 107.0(4) . .
O454 C454 C455 108.7(4) . .
O454 C454 C453 107.7(4) . .
C455 C454 C453 111.3(4) . .
O455 C455 C454 110.3(4) . .
O455 C455 C456 106.1(4) . .
C454 C455 C456 111.1(4) . .
C461 O454 C454 118.6(4) . .
O456 C456 C455 111.8(4) . .
C461 O465 C465 114.0(3) . .
O465 C461 O454 111.3(4) . .
O465 C461 C462 109.9(4) . .
O454 C461 C462 108.8(3) . .
O462 C462 C463 111.0(4) . .
O462 C462 C461 109.6(4) . .
C463 C462 C461 109.4(4) . .
O463 C463 C462 107.6(4) . .
O463 C463 C464 111.2(4) . .
C462 C463 C464 106.8(3) . .
O464 C464 C465 109.2(4) . .
O464 C464 C463 107.5(3) . .
C465 C464 C463 111.4(4) . .
O465 C465 C466 107.9(4) . .
O465 C465 C464 110.7(4) . .
C466 C465 C464 111.3(4) . .
C471 O464 C464 117.5(3) . .
O466 C466 C465 112.8(4) . .
C471 O475 C475 116.2(3) . .
O475 C471 O464 110.7(4) . .
O475 C471 C472 110.2(4) . .
O464 C471 C472 107.5(3) . .
O472 C472 C473 112.5(4) . .
O472 C472 C471 109.8(4) . .
C473 C472 C471 109.4(4) . .
O473 C473 C472 110.1(4) . .
O473 C473 C474 109.4(4) . .
C472 C473 C474 108.1(4) . .
O474 C474 C473 107.2(3) . .
O474 C474 C475 109.7(4) . .
C473 C474 C475 111.8(4) . .
O475 C475 C476 106.1(4) . .
O475 C475 C474 111.9(4) . .
C476 C475 C474 112.9(4) . .
C411 O474 C474 118.9(4) . .
O476 C476 C475 110.3(4) . .
C872 C871 C876 109.4(6) . .
C879 C872 C871 110.8(7) . .
C879 C872 C873 108.8(6) . .
C871 C872 C873 108.1(6) . .
C874 C873 C872 110.2(6) . .
C880 C874 C875 111.0(7) . .
C880 C874 C873 107.9(7) . .
C875 C874 C873 109.2(6) . .
C876 C875 C874 109.4(6) . .
C875 C876 C877 109.5(7) . .
C875 C876 C871 108.9(6) . .
C877 C876 C871 109.8(7) . .
C878 C877 C876 110.9(6) . .
C877 C878 C880 109.0(7) . .
C877 C878 C879 108.6(7) . .
C880 C878 C879 109.7(7) . .
C872 C879 C878 109.6(6) . .
C874 C880 C878 109.7(6) . .
C882 C881 C886 110.0(5) . .
C883 C882 C881 110.3(6) . .
C883 C882 C889 111.5(6) . .
C881 C882 C889 107.2(6) . .
C882 C883 C884 108.7(6) . .
C890 C884 C885 110.5(7) . .
C890 C884 C883 109.8(7) . .
C885 C884 C883 108.0(6) . .
C886 C885 C884 109.1(6) . .
C885 C886 C887 110.2(6) . .
C885 C886 C881 109.8(6) . .
C887 C886 C881 108.6(6) . .
C888 C887 C886 108.9(6) . .
C887 C888 C889 111.9(6) . .
C887 C888 C890 108.0(7) . .
C889 C888 C890 108.1(7) . .
C882 C889 C888 109.2(6) . .
C884 C890 C888 110.3(6) . .
C511 O515 C515 116.9(3) . .
O515 C511 O524 109.9(4) . .
O515 C511 C512 109.9(4) . .
O524 C511 C512 106.8(4) . .
O512 C512 C513 111.2(4) . .
O512 C512 C511 110.3(4) . .
C513 C512 C511 111.3(4) . .
O513 C513 C512 110.0(4) . .
O513 C513 C514 110.7(4) . .
C512 C513 C514 107.4(4) . .
O514 C514 C513 108.3(4) . .
O514 C514 C515 108.6(4) . .
C513 C514 C515 112.4(4) . .
O515 C515 C580 122.2(6) . .
O515 C515 C516 104.3(4) . .
C580 C515 C516 23.0(5) . .
O515 C515 C514 111.9(4) . .
C580 C515 C514 111.4(6) . .
C516 C515 C514 111.1(4) . .
C571 O514 C514 117.9(4) . .
O516 C516 C515 110.1(4) . .
O581 C580 C515 112.4(10) . .
C521 O525 C525 114.9(3) . .
O525 C521 O534 112.0(4) . .
O525 C521 C522 110.7(4) . .
O534 C521 C522 107.3(4) . .
O522 C522 C521 111.1(4) . .
O522 C522 C523 111.2(4) . .
C521 C522 C523 108.3(4) . .
O523 C523 C524 110.0(4) . .
O523 C523 C522 108.1(4) . .
C524 C523 C522 107.3(4) . .
O524 C524 C523 107.8(4) . .
O524 C524 C525 107.8(4) . .
C523 C524 C525 111.0(4) . .
O525 C525 C524 111.4(4) . .
O525 C525 C526 106.6(4) . .
C524 C525 C526 112.2(4) . .
C511 O524 C524 116.5(4) . .
O526 C526 C525 112.5(4) . .
C531 O535 C535 114.6(3) . .
O544 C531 O535 109.5(4) . .
O544 C531 C532 108.2(4) . .
O535 C531 C532 109.3(4) . .
O532 C532 C533 111.0(4) . .
O532 C532 C531 108.9(4) . .
C533 C532 C531 110.2(4) . .
O533 C533 C532 110.3(4) . .
O533 C533 C534 108.2(4) . .
C532 C533 C534 108.2(4) . .
O534 C534 C535 108.2(4) . .
O534 C534 C533 108.7(4) . .
C535 C534 C533 110.2(4) . .
O535 C535 C536 105.6(4) . .
O535 C535 C534 109.8(4) . .
C536 C535 C534 111.8(5) . .
C521 O534 C534 119.2(4) . .
O536 C536 C535 110.1(4) . .
C541 O545 C545 114.5(4) . .
O545 C541 O554 110.6(3) . .
O545 C541 C542 109.8(4) . .
O554 C541 C542 107.2(4) . .
O542 C542 C543 112.8(4) . .
O542 C542 C541 109.1(4) . .
C543 C542 C541 109.7(4) . .
O543 C543 C542 110.4(4) . .
O543 C543 C544 108.5(4) . .
C542 C543 C544 108.5(4) . .
O544 C544 C543 108.7(4) . .
O544 C544 C545 109.2(3) . .
C543 C544 C545 109.4(4) . .
O545 C545 C546 104.9(4) . .
O545 C545 C544 110.5(4) . .
C546 C545 C544 112.1(4) . .
C531 O544 C544 117.3(4) . .
O546 C546 C545 110.2(4) . .
C551 O555 C555 115.1(4) . .
O555 C551 O564 109.7(3) . .
O555 C551 C552 109.5(4) . .
O564 C551 C552 107.9(4) . .
O552 C552 C553 110.3(4) . .
O552 C552 C551 109.2(4) . .
C553 C552 C551 109.8(4) . .
O553 C553 C552 109.8(4) . .
O553 C553 C554 110.4(4) . .
C552 C553 C554 108.9(4) . .
O554 C554 C553 108.0(4) . .
O554 C554 C555 108.3(3) . .
C553 C554 C555 111.4(4) . .
O555 C555 C556 107.2(4) . .
O555 C555 C554 111.0(3) . .
C556 C555 C554 112.7(4) . .
C541 O554 C554 117.5(4) . .
O556 C556 C555 110.5(4) . .
C561 O565 C565 114.5(4) . .
O574 C561 O565 110.6(4) . .
O574 C561 C562 107.6(4) . .
O565 C561 C562 110.4(4) . .
O562 C562 C563 112.1(4) . .
O562 C562 C561 110.6(4) . .
C563 C562 C561 109.8(4) . .
O563 C563 C562 109.0(4) . .
O563 C563 C564 110.7(4) . .
C562 C563 C564 109.6(4) . .
O564 C564 C563 109.2(4) . .
O564 C564 C565 107.5(4) . .
C563 C564 C565 109.8(4) . .
O565 C565 C566 108.1(4) . .
O565 C565 C564 109.0(4) . .
C566 C565 C564 113.4(4) . .
C564 O564 C551 116.6(4) . .
O566 C566 C565 113.4(4) . .
C575 O575 C571 114.4(3) . .
O514 C571 O575 110.8(4) . .
O514 C571 C572 109.4(4) . .
O575 C571 C572 109.1(4) . .
O572 C572 C573 111.2(4) . .
O572 C572 C571 109.7(4) . .
C573 C572 C571 109.9(4) . .
O573 C573 C572 109.2(4) . .
O573 C573 C574 109.8(4) . .
C572 C573 C574 108.6(4) . .
O574 C574 C573 106.6(3) . .
O574 C574 C575 109.4(4) . .
C573 C574 C575 111.5(4) . .
O575 C575 C576 106.7(4) . .
O575 C575 C574 110.9(4) . .
C576 C575 C574 113.2(4) . .
C561 O574 C574 117.6(4) . .
O576 C576 C575 111.0(4) . .
C852 C851 C856 110.2(6) . .
C859 C852 C851 108.6(7) . .
C859 C852 C853 111.0(7) . .
C851 C852 C853 109.3(6) . .
C852 C853 C854 108.5(6) . .
C855 C854 C860 108.9(7) . .
C855 C854 C853 109.6(7) . .
C860 C854 C853 108.9(6) . .
C856 C855 C854 109.8(6) . .
C855 C856 C857 109.2(6) . .
C855 C856 C851 107.2(6) . .
C857 C856 C851 111.5(6) . .
C858 C857 C856 109.7(6) . .
C860 C858 C857 107.5(6) . .
C860 C858 C859 109.4(7) . .
C857 C858 C859 109.9(6) . .
C852 C859 C858 110.0(6) . .
C858 C860 C854 111.1(6) . .
C862 C861 C866 109.4(6) . .
C861 C862 C863 110.0(7) . .
C861 C862 C869 109.7(7) . .
C863 C862 C869 109.1(7) . .
C864 C863 C862 109.7(7) . .
C863 C864 C865 111.0(7) . .
C863 C864 C870 108.8(7) . .
C865 C864 C870 108.6(7) . .
C864 C865 C866 108.9(7) . .
C867 C866 C865 109.4(7) . .
C867 C866 C861 109.4(7) . .
C865 C866 C861 109.9(7) . .
C866 C867 C868 109.5(7) . .
C869 C868 C867 109.4(7) . .
C869 C868 C870 110.8(7) . .
C867 C868 C870 108.4(8) . .
C862 C869 C868 108.9(7) . .
C868 C870 C864 109.4(7) . .
C611 O615 C615 113.6(4) . .
O674 C611 O615 111.6(4) . .
O674 C611 C612 108.9(4) . .
O615 C611 C612 109.3(4) . .
O612 C612 C613 111.8(4) . .
O612 C612 C611 109.9(4) . .
C613 C612 C611 109.5(4) . .
O613 C613 C612 109.5(4) . .
O613 C613 C614 108.7(4) . .
C612 C613 C614 109.3(4) . .
O614 C614 C613 109.9(4) . .
O614 C614 C615 109.3(4) . .
C613 C614 C615 109.6(4) . .
O615 C615 C681 109.8(7) . .
O615 C615 C680 90.2(6) . .
C681 C615 C680 31.5(7) . .
O615 C615 C614 110.5(4) . .
C681 C615 C614 124.1(6) . .
C680 C615 C614 113.6(5) . .
O615 C615 C616 111.3(6) . .
C681 C615 C616 18.2(5) . .
C680 C615 C616 21.8(6) . .
C614 C615 C616 108.9(5) . .
C614 O614 C621 118.7(4) . .
O616 C616 C615 112.7(6) . .
O683 C680 C615 111.5(8) . .
O682 C681 C615 112.8(9) . .
C621 O625 C625 115.1(3) . .
O625 C621 O614 110.7(4) . .
O625 C621 C622 110.9(4) . .
O614 C621 C622 107.9(4) . .
O622 C622 C621 112.4(4) . .
O622 C622 C623 111.3(4) . .
C621 C622 C623 110.3(4) . .
O623 C623 C622 108.9(4) . .
O623 C623 C624 111.3(4) . .
C622 C623 C624 107.7(4) . .
O624 C624 C625 107.8(4) . .
O624 C624 C623 109.3(4) . .
C625 C624 C623 110.5(4) . .
O625 C625 C626 106.0(4) . .
O625 C625 C624 111.5(4) . .
C626 C625 C624 111.5(4) . .
C631 O624 C624 117.6(4) . .
O626 C626 C625 113.8(4) . .
C631 O635 C635 115.7(3) . .
O635 C631 O624 113.0(4) . .
O635 C631 C632 109.1(4) . .
O624 C631 C632 108.8(4) . .
O632 C632 C633 111.9(4) . .
O632 C632 C631 109.3(4) . .
C633 C632 C631 108.5(4) . .
O633 C633 C632 109.8(4) . .
O633 C633 C634 110.0(4) . .
C632 C633 C634 107.9(4) . .
O634 C634 C633 108.1(4) . .
O634 C634 C635 109.1(4) . .
C633 C634 C635 110.3(4) . .
O635 C635 C634 112.1(4) . .
O635 C635 C636 105.7(4) . .
C634 C635 C636 110.6(4) . .
C641 O634 C634 119.1(4) . .
O636 C636 C635 109.6(4) . .
C641 O645 C645 114.6(3) . .
O645 C641 O634 110.3(4) . .
O645 C641 C642 110.5(4) . .
O634 C641 C642 108.2(4) . .
O642 C642 C643 113.0(4) . .
O642 C642 C641 111.4(4) . .
C643 C642 C641 109.0(4) . .
O643 C643 C644 108.7(4) . .
O643 C643 C642 111.5(4) . .
C644 C643 C642 109.1(4) . .
O644 C644 C645 107.8(4) . .
O644 C644 C643 108.0(4) . .
C645 C644 C643 112.3(4) . .
O645 C645 C644 111.8(4) . .
O645 C645 C683 115.7(7) . .
C644 C645 C683 122.8(6) . .
O645 C645 C646 105.6(4) . .
C644 C645 C646 111.0(4) . .
C683 C645 C646 26.6(7) . .
C651 O644 C644 119.0(4) . .
O646 C646 C645 114.8(5) . .
O684 C683 C645 114.9(12) . .
C651 O655 C655 113.8(3) . .
O644 C651 O655 112.1(4) . .
O644 C651 C652 107.2(4) . .
O655 C651 C652 109.6(4) . .
O652 C652 C653 112.2(4) . .
O652 C652 C651 110.4(4) . .
C653 C652 C651 110.3(4) . .
O653 C653 C652 110.5(4) . .
O653 C653 C654 109.5(4) . .
C652 C653 C654 107.6(4) . .
O654 C654 C653 107.5(4) . .
O654 C654 C655 109.3(4) . .
C653 C654 C655 110.3(4) . .
O655 C655 C656 106.5(3) . .
O655 C655 C654 109.9(3) . .
C656 C655 C654 112.6(4) . .
C654 O654 C661 117.2(3) . .
O656 C656 C655 111.3(4) . .
C661 O665 C665 114.6(3) . .
O665 C661 O654 110.8(3) . .
O665 C661 C662 111.1(4) . .
O654 C661 C662 107.8(4) . .
O662 C662 C663 111.1(4) . .
O662 C662 C661 109.7(4) . .
C663 C662 C661 111.0(4) . .
O663 C663 C662 112.9(4) . .
O663 C663 C664 107.6(4) . .
C662 C663 C664 108.3(4) . .
O664 C664 C663 108.5(4) . .
O664 C664 C665 109.1(3) . .
C663 C664 C665 110.6(4) . .
O665 C665 C666 107.7(4) . .
O665 C665 C664 108.5(3) . .
C666 C665 C664 113.6(4) . .
C671 O664 C664 117.6(4) . .
O666 C666 C665 112.6(4) . .
C671 O675 C675 114.1(3) . .
O664 C671 O675 111.5(3) . .
O664 C671 C672 107.2(4) . .
O675 C671 C672 109.9(4) . .
O672 C672 C673 112.9(4) . .
O672 C672 C671 109.7(4) . .
C673 C672 C671 109.0(4) . .
O673 C673 C672 110.2(4) . .
O673 C673 C674 108.2(4) . .
C672 C673 C674 109.9(4) . .
O674 C674 C673 107.3(4) . .
O674 C674 C675 109.2(4) . .
C673 C674 C675 111.8(4) . .
O675 C675 C676 105.7(4) . .
O675 C675 C674 111.4(3) . .
C676 C675 C674 113.7(4) . .
C611 O674 C674 119.8(4) . .
O676 C676 C675 110.8(4) . .
C892 C891 C896 109.5(6) . .
C891 C892 C893 109.7(7) . .
C891 C892 C899 110.8(8) . .
C893 C892 C899 108.3(7) . .
C894 C893 C892 109.3(6) . .
C893 C894 C900 110.1(8) . .
C893 C894 C895 109.3(7) . .
C900 C894 C895 109.1(8) . .
C896 C895 C894 110.0(6) . .
C897 C896 C895 109.6(7) . .
C897 C896 C891 108.7(7) . .
C895 C896 C891 109.1(8) . .
C896 C897 C898 110.0(7) . .
C900 C898 C897 110.0(7) . .
C900 C898 C899 108.8(7) . .
C897 C898 C899 109.6(7) . .
C892 C899 C898 109.3(7) . .
C898 C900 C894 109.0(7) . .
C902 C901 C906 109.9(6) . .
C901 C902 C909 109.9(8) . .
C901 C902 C903 109.5(7) . .
C909 C902 C903 109.3(7) . .
C902 C903 C904 109.1(6) . .
C910 C904 C903 110.1(7) . .
C910 C904 C905 108.9(8) . .
C903 C904 C905 109.2(7) . .
C906 C905 C904 110.2(6) . .
C905 C906 C901 108.5(8) . .
C905 C906 C907 109.4(8) . .
C901 C906 C907 109.4(7) . .
C908 C907 C906 109.6(7) . .
C907 C908 C910 109.9(7) . .
C907 C908 C909 109.3(7) . .
C910 C908 C909 109.0(7) . .
C902 C909 C908 109.9(7) . .
C908 C910 C904 109.4(7) . .
C916 C911 C912 111.1(7) . .
C919 C912 C911 109.4(7) . .
C919 C912 C913 110.9(7) . .
C911 C912 C913 106.8(6) . .
C914 C913 C912 111.1(6) . .
C915 C914 C913 109.5(7) . .
C915 C914 C920 111.1(7) . .
C913 C914 C920 107.0(7) . .
C914 C915 C916 109.4(6) . .
C911 C916 C915 112.2(7) . .
C911 C916 C917 108.5(7) . .
C915 C916 C917 106.0(7) . .
C918 C917 C916 110.4(7) . .
C917 C918 C920 111.1(7) . .
C917 C918 C919 110.2(8) . .
C920 C918 C919 107.9(7) . .
C912 C919 C918 108.2(6) . .
C918 C920 C914 109.2(6) . .
C926 C921 C922 109.4(6) . .
C923 C922 C929 110.3(7) . .
C923 C922 C921 109.2(7) . .
C929 C922 C921 108.3(8) . .
C922 C923 C924 110.4(7) . .
C930 C924 C923 109.9(7) . .
C930 C924 C925 108.6(7) . .
C923 C924 C925 108.5(7) . .
C926 C925 C924 109.3(6) . .
C927 C926 C921 109.1(7) . .
C927 C926 C925 109.5(7) . .
C921 C926 C925 110.3(8) . .
C926 C927 C928 110.0(7) . .
C929 C928 C930 110.6(8) . .
C929 C928 C927 108.8(7) . .
C930 C928 C927 107.5(7) . .
C928 C929 C922 109.7(6) . .
C924 C930 C928 110.9(7) . .
O908 O56W O63W 122.3(13) . .
O71W O57W O80W 129.6(7) . .
O911 O59W O900 142(3) . .
O53W O60W O83W 153.6(9) . .
O53W O60W O94W 15.6(8) . .
O83W O60W O94W 138.7(10) . .
O53W O60W O917 131.2(12) . .
O83W O60W O917 62.5(11) . .
O94W O60W O917 141.1(13) . .
O82W O61W O90W 29.2(10) . .
O905 O64W O918 120.9(16) . .
O910 O65W O913 120.7(17) . .
O81W O67W O909 119(3) . .
O902 O68W O88W 95(2) . .
O902 O68W O91W 130(2) . .
O88W O68W O91W 123.2(10) . .
O74W O70W O913 132.0(18) . .
O87W O71W O924 27.5(14) . .
O87W O71W O57W 146.6(14) . .
O924 O71W O57W 123.1(14) . .
O73W O76W O919 108.7(18) . .
O915 O77W O78W 44(3) . .
O915 O78W O77W 34(2) . .
O58W O80W O57W 152.5(15) . .
O67W O81W O909 35.3(16) . .
O61W O82W O90W 122.4(18) . .
O60W O83W O917 65.1(11) . .
O95W O84W O906 82(4) . .
O924 O87W O71W 109(3) . .
O924 O87W O97W 25(3) . .
O71W O87W O97W 109.8(14) . .
O68W O88W O902 32.6(10) . .
O82W O90W O17W 139.7(16) . .
O82W O90W O61W 28.4(10) . .
O17W O90W O61W 113.8(9) . .
O28W O93W O29W 141.8(13) . .
O84W O95W O906 66(3) . .
O921 O97W O924 104(3) . .
O921 O97W O87W 107(3) . .
O924 O97W O87W 15.7(19) . .
O920 O98W O918 71(4) . .
O920 O98W O921 101(4) . 1_565
O918 O98W O921 113(3) . 1_565
O59W O900 O911 14.0(11) . .
O68W O902 O88W 52.8(16) . .
O43W O904 O47W 167(2) . 1_556
O49W O905 O64W 134(2) . .
O84W O906 O95W 31.9(19) . .
O56W O908 O31W 111.6(18) . .
O67W O909 O81W 25.7(13) . .
O67W O909 O89W 151(3) . .
O81W O909 O89W 129(2) . .
O59W O911 O99W 165(4) . .
O59W O911 O900 23.8(17) . .
O99W O911 O900 153(2) . .
O65W O913 O70W 124(2) . .
O77W O915 O78W 102(4) . .
O83W O917 O60W 52.3(10) . .
O98W O918 O920 40(3) . .
O98W O918 O64W 136(3) . .
O920 O918 O64W 155(4) . .
O76W O919 O46W 141(2) . .
O98W O920 O918 69(4) . .
O98W O920 O921 54(3) . 1_565
O918 O920 O921 93(3) . 1_565
O97W O921 O98W 144(4) . 1_545
O97W O921 O920 136(3) . 1_545
O98W O921 O920 25.3(17) 1_545 1_545
O97W O921 O924 40(2) . .
O98W O921 O924 129(3) 1_545 .
O920 O921 O924 107(3) 1_545 .
O87W O924 O97W 139(5) . .
O87W O924 O71W 44(2) . .
O97W O924 O71W 127(3) . .
O87W O924 O921 136(4) . .
O97W O924 O921 36.7(18) . .
O71W O924 O921 161(3) . .

loop_
_geom_bond_atom_site_label_1
_geom_bond_atom_site_label_2
_geom_bond_distance
_geom_bond_site_symmetry_2
O115 C111 1.412(5) .
O115 C115 1.450(6) .
C111 O174 1.417(6) .
C111 C112 1.534(7) .
C112 O112 1.420(5) .
C112 C113 1.507(7) .
C113 O113 1.420(6) .
C113 C114 1.527(6) .
C114 O114 1.421(6) .
C114 C115 1.537(7) .
C115 C116 1.514(6) .
O114 C121 1.419(6) .
C116 O116 1.399(7) .
O125 C121 1.412(5) .
O125 C125 1.436(6) .
C121 C122 1.526(7) .
C122 O122 1.420(5) .
C122 C123 1.523(7) .
C123 O123 1.426(5) .
C123 C124 1.509(6) .
C124 O124 1.433(6) .
C124 C125 1.548(6) .
C125 C126 1.520(6) .
O124 C131 1.417(6) .
C126 O126 1.410(6) .
O135 C131 1.412(6) .
O135 C135 1.449(6) .
C131 C132 1.516(6) .
C132 O132 1.411(6) .
C132 C133 1.519(7) .
C133 O133 1.426(5) .
C133 C134 1.512(6) .
C134 O134 1.420(5) .
C134 C135 1.536(6) .
C135 C136 1.502(6) .
O134 C141 1.401(5) .
C136 O136 1.427(7) .
O145 C141 1.427(5) .
O145 C145 1.441(5) .
C141 C142 1.533(5) .
C142 O142 1.430(5) .
C142 C143 1.508(6) .
C143 O143 1.421(5) .
C143 C144 1.519(6) .
C144 O144 1.438(5) .
C144 C145 1.517(6) .
C145 C146 1.528(6) .
O144 C151 1.406(6) .
C146 O146 1.409(6) .
O155 C151 1.425(6) .
O155 C155 1.450(6) .
C151 C152 1.538(6) .
C152 O152 1.423(6) .
C152 C153 1.487(7) .
C153 O153 1.440(5) .
C153 C154 1.513(6) .
C154 O154 1.418(6) .
C154 C155 1.518(6) .
C155 C156 1.517(7) .
O154 C161 1.420(6) .
C156 O156 1.401(7) .
O165 C161 1.431(6) .
O165 C165 1.435(6) .
C161 C162 1.494(6) .
C162 O162 1.424(6) .
C162 C163 1.525(7) .
C163 O163 1.411(5) .
C163 C164 1.501(6) .
C164 O164 1.434(6) .
C164 C165 1.531(6) .
C165 C166 1.518(7) .
O164 C171 1.408(6) .
C166 O166 1.424(6) .
O175 C171 1.417(5) .
O175 C175 1.457(6) .
C171 C172 1.537(7) .
C172 O172 1.433(5) .
C172 C173 1.498(7) .
C173 O173 1.440(6) .
C173 C174 1.508(6) .
C174 O174 1.451(6) .
C174 C175 1.514(7) .
C175 C176 1.507(6) .
C176 O176 1.430(6) .
C831 C832 1.527(8) .
C831 C836 1.541(8) .
C832 C839 1.526(8) .
C832 C833 1.554(7) .
C833 C834 1.531(8) .
C834 C835 1.529(8) .
C834 C840 1.536(8) .
C835 C836 1.527(8) .
C836 C837 1.536(8) .
C837 C838 1.532(8) .
C838 C840 1.526(8) .
C838 C839 1.541(8) .
C841 C846 1.533(8) .
C841 C842 1.540(8) .
C842 C843 1.536(9) .
C842 C849 1.538(8) .
C843 C844 1.540(8) .
C844 C850 1.530(9) .
C844 C845 1.534(8) .
C845 C846 1.543(9) .
C846 C847 1.530(8) .
C847 C848 1.541(9) .
C848 C849 1.534(8) .
C848 C850 1.540(9) .
O215 C211 1.409(6) .
O215 C215 1.423(6) .
C211 O274 1.426(6) .
C211 C212 1.530(6) .
C212 O212 1.414(6) .
C212 C213 1.532(7) .
C213 O213 1.415(5) .
C213 C214 1.516(6) .
C214 O214 1.436(5) .
C214 C215 1.532(6) .
C215 C216 1.516(7) .
O214 C221 1.424(6) .
C216 O216 1.423(7) .
O225 C221 1.423(6) .
O225 C225 1.455(6) .
C221 C222 1.519(6) .
C222 O222 1.406(6) .
C222 C223 1.514(7) .
C223 O223 1.433(5) .
C223 C224 1.515(6) .
C224 O224 1.448(5) .
C224 C225 1.514(5) .
C225 C226 1.506(6) .
O224 C231 1.419(6) .
C226 O226 1.433(6) .
O235 C231 1.415(6) .
O235 C235 1.456(5) .
C231 C232 1.524(6) .
C232 O232 1.417(5) .
C232 C233 1.513(6) .
C233 O233 1.428(5) .
C233 C234 1.516(6) .
C234 O234 1.430(5) .
C234 C235 1.524(6) .
C235 C236 1.501(6) .
O234 C241 1.419(6) .
C236 O236 1.426(6) .
O245 C241 1.424(5) .
O245 C245 1.447(6) .
C241 C242 1.530(6) .
C242 O242 1.418(5) .
C242 C243 1.496(6) .
C243 O243 1.425(5) .
C243 C244 1.541(6) .
C244 O244 1.432(5) .
C244 C245 1.512(6) .
C245 C246 1.511(6) .
O244 C251 1.390(6) .
C246 O246 1.438(6) .
O255 C251 1.433(5) .
O255 C255 1.437(6) .
C251 C252 1.524(7) .
C252 O252 1.412(5) .
C252 C253 1.513(7) .
C253 O253 1.432(5) .
C253 C254 1.516(6) .
C254 O254 1.416(6) .
C254 C255 1.541(7) .
C255 C256 1.497(6) .
C255 C280 1.506(8) .
O254 C261 1.418(5) .
C256 O256 1.396(7) .
C280 O281 1.421(10) .
O265 C261 1.404(5) .
O265 C265 1.438(6) .
C261 C262 1.530(7) .
C262 O262 1.426(5) .
C262 C263 1.531(7) .
C263 O263 1.409(6) .
C263 C264 1.519(6) .
C264 O264 1.440(6) .
C264 C265 1.524(7) .
C265 C266 1.509(6) .
O264 C271 1.425(6) .
C266 O266 1.420(6) .
O275 C275 1.409(5) .
O275 C271 1.424(5) .
C271 C272 1.521(6) .
C272 O272 1.403(5) .
C272 C273 1.510(6) .
C273 O273 1.419(5) .
C273 C274 1.497(6) .
C274 O274 1.442(6) .
C274 C275 1.545(6) .
C275 C276 1.527(6) .
C276 O276 1.409(6) .
C801 C802 1.519(7) .
C801 C806 1.547(7) .
C802 C803 1.521(7) .
C802 C809 1.532(7) .
C803 C804 1.544(7) .
C804 C805 1.523(7) .
C804 C810 1.527(7) .
C805 C806 1.525(7) .
C806 C807 1.530(7) .
C807 C808 1.531(8) .
C808 C810 1.537(8) .
C808 C809 1.547(7) .
O315 C311 1.423(5) .
O315 C315 1.450(6) .
C311 O374 1.405(6) .
C311 C312 1.531(6) .
C312 O312 1.416(5) .
C312 C313 1.513(7) .
C313 O313 1.424(5) .
C313 C314 1.519(6) .
C314 O314 1.440(5) .
C314 C315 1.535(6) .
C315 C316 1.517(6) .
O314 C321 1.424(6) .
C316 O316 1.438(6) .
O325 C321 1.417(5) .
O325 C325 1.430(5) .
C321 C322 1.524(7) .
C322 O322 1.405(5) .
C322 C323 1.512(7) .
C323 O323 1.428(6) .
C323 C324 1.530(6) .
C324 O324 1.437(6) .
C324 C325 1.485(7) .
C325 C326 1.509(6) .
O324 C331 1.412(5) .
C326 O326 1.421(6) .
O335 C331 1.421(5) .
O335 C335 1.429(6) .
C331 C332 1.531(7) .
C332 O332 1.418(5) .
C332 C333 1.533(7) .
C333 O333 1.430(6) .
C333 C334 1.513(6) .
C334 O334 1.420(6) .
C334 C335 1.545(7) .
C335 C336 1.503(6) .
O334 C341 1.430(6) .
C336 O336 1.430(6) .
O345 C341 1.403(6) .
O345 C345 1.434(7) .
C341 C342 1.521(7) .
C342 O342 1.427(6) .
C342 C343 1.506(7) .
C343 O343 1.442(5) .
C343 C344 1.500(6) .
C344 O344 1.428(6) .
C344 C345 1.550(7) .
C345 C346 1.537(7) .
O344 C351 1.413(6) .
C346 O346 1.383(8) .
O355 C351 1.421(6) .
O355 C355 1.441(6) .
C351 C352 1.536(6) .
C352 O352 1.429(6) .
C352 C353 1.512(7) .
C353 O353 1.428(5) .
C353 C354 1.512(7) .
C354 O354 1.440(6) .
C354 C355 1.522(6) .
C355 C356 1.497(7) .
O354 C361 1.429(6) .
C356 O356 1.419(6) .
O365 C361 1.429(6) .
O365 C365 1.436(6) .
C361 C362 1.513(6) .
C362 O362 1.428(6) .
C362 C363 1.492(7) .
C363 O363 1.431(5) .
C363 C364 1.514(7) .
C364 O364 1.420(6) .
C364 C365 1.546(6) .
C365 C380 1.516(8) .
C365 C366 1.521(6) .
O364 C371 1.430(6) .
C366 O366 1.428(5) .
C380 O381 1.423(9) .
O375 C371 1.405(6) .
O375 C375 1.423(6) .
C371 C372 1.513(6) .
C372 O372 1.427(5) .
C372 C373 1.511(7) .
C373 O373 1.422(5) .
C373 C374 1.514(6) .
C374 O374 1.448(6) .
C374 C375 1.528(6) .
C375 C376 1.530(7) .
C376 O376 1.413(6) .
C811 C812 1.533(7) .
C811 C816 1.542(8) .
C812 C819 1.531(8) .
C812 C813 1.538(8) .
C813 C814 1.535(7) .
C814 C820 1.531(8) .
C814 C815 1.532(8) .
C815 C816 1.530(8) .
C816 C817 1.531(8) .
C817 C818 1.531(8) .
C818 C820 1.528(8) .
C818 C819 1.536(8) .
C821 C822 1.534(8) .
C821 C826 1.539(7) .
C822 C829 1.528(8) .
C822 C823 1.529(7) .
C823 C824 1.530(8) .
C824 C830 1.543(8) .
C824 C825 1.544(8) .
C825 C826 1.528(8) .
C826 C827 1.543(8) .
C827 C828 1.532(8) .
C828 C829 1.535(8) .
C828 C830 1.537(8) .
O415 C411 1.419(6) .
O415 C415 1.423(6) .
C411 O474 1.419(6) .
C411 C412 1.525(7) .
C412 O412 1.428(6) .
C412 C413 1.514(7) .
C413 O413 1.424(6) .
C413 C414 1.552(7) .
C414 O414 1.434(6) .
C414 C415 1.516(7) .
C415 C416 1.507(7) .
C415 C480 1.510(6) .
O414 C421 1.402(6) .
C416 O416 1.407(9) .
C480 O481 1.421(6) .
O425 C421 1.416(6) .
O425 C425 1.453(6) .
C421 C422 1.522(6) .
C422 O422 1.436(6) .
C422 C423 1.523(7) .
C423 O423 1.409(5) .
C423 C424 1.511(7) .
C424 O424 1.426(6) .
C424 C425 1.534(6) .
C425 C426 1.526(7) .
O424 C431 1.425(6) .
C426 O426 1.433(6) .
O435 C431 1.407(6) .
O435 C435 1.428(7) .
C431 C432 1.521(6) .
C432 O432 1.439(6) .
C432 C433 1.508(7) .
C433 O433 1.435(5) .
C433 C434 1.530(7) .
C434 O434 1.399(6) .
C434 C435 1.543(6) .
C435 C436 1.512(8) .
O434 C441 1.421(6) .
C436 O436 1.399(8) .
O445 C441 1.409(6) .
O445 C445 1.456(6) .
C441 C442 1.511(7) .
C442 O442 1.419(6) .
C442 C443 1.513(7) .
C443 O443 1.419(6) .
C443 C444 1.518(7) .
C444 O444 1.417(6) .
C444 C445 1.521(7) .
C445 C446 1.515(7) .
O444 C451 1.429(7) .
C446 O446 1.444(7) .
O455 C451 1.387(5) .
O455 C455 1.444(6) .
C451 C452 1.543(7) .
C452 O452 1.428(5) .
C452 C453 1.522(7) .
C453 O453 1.414(6) .
C453 C454 1.523(6) .
C454 O454 1.439(6) .
C454 C455 1.519(7) .
C455 C456 1.521(7) .
O454 C461 1.417(6) .
C456 O456 1.389(7) .
O465 C461 1.407(5) .
O465 C465 1.439(6) .
C461 C462 1.529(7) .
C462 O462 1.427(5) .
C462 C463 1.513(7) .
C463 O463 1.424(6) .
C463 C464 1.531(6) .
C464 O464 1.439(6) .
C464 C465 1.523(7) .
C465 C466 1.507(6) .
O464 C471 1.427(5) .
C466 O466 1.429(6) .
O475 C471 1.407(5) .
O475 C475 1.426(6) .
C471 C472 1.541(6) .
C472 O472 1.404(6) .
C472 C473 1.508(7) .
C473 O473 1.426(6) .
C473 C474 1.508(6) .
C474 O474 1.426(6) .
C474 C475 1.520(7) .
C475 C476 1.515(7) .
C476 O476 1.454(7) .
C871 C872 1.535(8) .
C871 C876 1.540(8) .
C872 C879 1.530(7) .
C872 C873 1.545(8) .
C873 C874 1.542(8) .
C874 C880 1.526(8) .
C874 C875 1.531(8) .
C875 C876 1.525(8) .
C876 C877 1.533(8) .
C877 C878 1.526(8) .
C878 C880 1.539(8) .
C878 C879 1.543(8) .
C881 C882 1.532(8) .
C881 C886 1.543(7) .
C882 C883 1.529(8) .
C882 C889 1.533(7) .
C883 C884 1.546(7) .
C884 C890 1.526(8) .
C884 C885 1.539(8) .
C885 C886 1.528(8) .
C886 C887 1.540(8) .
C887 C888 1.526(8) .
C888 C889 1.539(8) .
C888 C890 1.552(8) .
O515 C511 1.410(6) .
O515 C515 1.416(6) .
C511 O524 1.418(6) .
C511 C512 1.512(7) .
C512 O512 1.443(6) .
C512 C513 1.507(7) .
C513 O513 1.420(6) .
C513 C514 1.514(7) .
C514 O514 1.438(6) .
C514 C515 1.528(7) .
C515 C580 1.518(8) .
C515 C516 1.519(5) .
O514 C571 1.407(6) .
C516 O516 1.430(6) .
C580 O581 1.421(10) .
O525 C521 1.409(5) .
O525 C525 1.436(6) .
C521 O534 1.417(6) .
C521 C522 1.516(7) .
C522 O522 1.412(5) .
C522 C523 1.527(7) .
C523 O523 1.428(6) .
C523 C524 1.523(6) .
C524 O524 1.448(6) .
C524 C525 1.524(7) .
C525 C526 1.526(6) .
C526 O526 1.418(6) .
O535 C531 1.418(5) .
O535 C535 1.456(6) .
C531 O544 1.406(6) .
C531 C532 1.549(7) .
C532 O532 1.430(5) .
C532 C533 1.511(7) .
C533 O533 1.438(6) .
C533 C534 1.533(6) .
C534 O534 1.421(6) .
C534 C535 1.527(7) .
C535 C536 1.506(7) .
C536 O536 1.413(8) .
O545 C541 1.400(5) .
O545 C545 1.447(6) .
C541 O554 1.418(6) .
C541 C542 1.541(7) .
C542 O542 1.417(5) .
C542 C543 1.499(7) .
C543 O543 1.427(5) .
C543 C544 1.517(6) .
C544 O544 1.435(6) .
C544 C545 1.534(7) .
C545 C546 1.508(6) .
C546 O546 1.422(6) .
O555 C551 1.417(6) .
O555 C555 1.441(6) .
C551 O564 1.424(6) .
C551 C552 1.532(6) .
C552 O552 1.426(5) .
C552 C553 1.507(7) .
C553 O553 1.418(5) .
C553 C554 1.528(6) .
C554 O554 1.434(6) .
C554 C555 1.530(6) .
C555 C556 1.512(7) .
C556 O556 1.425(6) .
O565 C561 1.423(6) .
O565 C565 1.439(6) .
C561 O574 1.413(6) .
C561 C562 1.539(7) .
C562 O562 1.411(6) .
C562 C563 1.497(7) .
C563 O563 1.429(5) .
C563 C564 1.520(7) .
C564 O564 1.419(6) .
C564 C565 1.550(6) .
C565 C566 1.521(7) .
C566 O566 1.408(7) .
O575 C575 1.433(6) .
O575 C571 1.440(6) .
C571 C572 1.511(6) .
C572 O572 1.431(6) .
C572 C573 1.508(7) .
C573 O573 1.440(5) .
C573 C574 1.509(7) .
C574 O574 1.437(6) .
C574 C575 1.510(6) .
C575 C576 1.506(7) .
C576 O576 1.420(6) .
C851 C852 1.530(8) .
C851 C856 1.534(7) .
C852 C859 1.529(8) .
C852 C853 1.533(7) .
C853 C854 1.545(8) .
C854 C855 1.537(8) .
C854 C860 1.538(8) .
C855 C856 1.530(7) .
C856 C857 1.532(8) .
C857 C858 1.528(8) .
C858 C860 1.527(8) .
C858 C859 1.539(8) .
C861 C862 1.533(8) .
C861 C866 1.538(8) .
C862 C863 1.534(8) .
C862 C869 1.536(8) .
C863 C864 1.533(8) .
C864 C865 1.537(8) .
C864 C870 1.542(8) .
C865 C866 1.538(9) .
C866 C867 1.537(8) .
C867 C868 1.537(8) .
C868 C869 1.536(8) .
C868 C870 1.539(9) .
O615 C611 1.411(6) .
O615 C615 1.437(7) .
C611 O674 1.397(6) .
C611 C612 1.534(7) .
C612 O612 1.427(5) .
C612 C613 1.501(7) .
C613 O613 1.438(6) .
C613 C614 1.519(6) .
C614 O614 1.404(6) .
C614 C615 1.522(7) .
C615 C681 1.508(8) .
C615 C680 1.518(7) .
C615 C616 1.523(7) .
O614 C621 1.429(6) .
C616 O616 1.408(8) .
C680 O683 1.426(9) .
C681 O682 1.421(9) .
O625 C621 1.404(5) .
O625 C625 1.450(6) .
C621 C622 1.493(7) .
C622 O622 1.427(5) .
C622 C623 1.513(7) .
C623 O623 1.424(6) .
C623 C624 1.533(6) .
C624 O624 1.434(6) .
C624 C625 1.530(7) .
C625 C626 1.519(6) .
O624 C631 1.407(6) .
C626 O626 1.400(6) .
O635 C631 1.403(6) .
O635 C635 1.424(6) .
C631 C632 1.565(7) .
C632 O632 1.405(6) .
C632 C633 1.504(7) .
C633 O633 1.405(6) .
C633 C634 1.523(6) .
C634 O634 1.430(6) .
C634 C635 1.524(7) .
C635 C636 1.534(6) .
O634 C641 1.426(6) .
C636 O636 1.420(6) .
O645 C641 1.401(6) .
O645 C645 1.445(6) .
C641 C642 1.523(7) .
C642 O642 1.408(6) .
C642 C643 1.517(7) .
C643 O643 1.403(6) .
C643 C644 1.511(7) .
C644 O644 1.432(6) .
C644 C645 1.504(7) .
C645 C683 1.509(9) .
C645 C646 1.535(6) .
O644 C651 1.409(6) .
C646 O646 1.410(7) .
C683 O684 1.414(9) .
O655 C651 1.410(6) .
O655 C655 1.445(6) .
C651 C652 1.525(6) .
C652 O652 1.439(6) .
C652 C653 1.498(7) .
C653 O653 1.422(5) .
C653 C654 1.528(7) .
C654 O654 1.421(6) .
C654 C655 1.530(6) .
C655 C656 1.503(6) .
O654 C661 1.431(6) .
C656 O656 1.437(6) .
O665 C661 1.401(6) .
O665 C665 1.447(6) .
C661 C662 1.528(6) .
C662 O662 1.421(5) .
C662 C663 1.499(7) .
C663 O663 1.425(5) .
C663 C664 1.526(6) .
C664 O664 1.420(6) .
C664 C665 1.530(6) .
C665 C666 1.510(7) .
O664 C671 1.407(6) .
C666 O666 1.411(6) .
O675 C671 1.419(5) .
O675 C675 1.438(6) .
C671 C672 1.540(6) .
C672 O672 1.413(5) .
C672 C673 1.493(7) .
C673 O673 1.439(5) .
C673 C674 1.520(6) .
C674 O674 1.424(6) .
C674 C675 1.530(6) .
C675 C676 1.514(6) .
C676 O676 1.438(6) .
C891 C892 1.529(8) .
C891 C896 1.539(8) .
C892 C893 1.533(8) .
C892 C899 1.534(9) .
C893 C894 1.532(8) .
C894 C900 1.536(9) .
C894 C895 1.537(9) .
C895 C896 1.532(8) .
C896 C897 1.531(9) .
C897 C898 1.534(9) .
C898 C900 1.534(8) .
C898 C899 1.537(8) .
C901 C902 1.529(8) .
C901 C906 1.536(8) .
C902 C909 1.530(9) .
C902 C903 1.531(8) .
C903 C904 1.537(8) .
C904 C910 1.537(9) .
C904 C905 1.537(8) .
C905 C906 1.535(8) .
C906 C907 1.537(9) .
C907 C908 1.533(8) .
C908 C910 1.534(8) .
C908 C909 1.536(8) .
C911 C916 1.514(8) .
C911 C912 1.537(8) .
C912 C919 1.527(8) .
C912 C913 1.540(8) .
C913 C914 1.534(8) .
C914 C915 1.531(8) .
C914 C920 1.535(8) .
C915 C916 1.539(8) .
C916 C917 1.550(8) .
C917 C918 1.520(8) .
C918 C920 1.534(8) .
C918 C919 1.551(8) .
C921 C926 1.531(8) .
C921 C922 1.541(8) .
C922 C923 1.530(9) .
C922 C929 1.539(8) .
C923 C924 1.538(8) .
C924 C930 1.526(8) .
C924 C925 1.543(8) .
C925 C926 1.534(9) .
C926 C927 1.529(8) .
C927 C928 1.541(8) .
C928 C929 1.531(8) .
C928 C930 1.535(9) .
O5W O901 1.812(18) .
O11W O923 1.80(4) .
O12W O914 1.73(3) .
O17W O90W 1.628(16) .
O23W O86W 0.980(13) .
O27W O922 1.72(4) .
O28W O93W 1.340(16) .
O29W O93W 1.518(15) .
O31W O908 1.81(3) .
O32W O903 0.84(3) .
O43W O904 1.28(3) .
O46W O919 1.53(3) .
O47W O904 1.43(3) 1_554
O49W O905 1.43(3) .
O50W O69W 1.106(10) .
O51W O75W 0.860(18) .
O52W O79W 0.964(13) .
O53W O60W 1.101(11) .
O54W O72W 0.907(12) .
O55W O916 1.77(3) .
O56W O908 1.36(3) .
O56W O63W 1.509(11) .
O57W O71W 1.692(12) .
O57W O80W 1.763(15) .
O58W O80W 0.950(16) .
O59W O911 0.66(2) .
O59W O900 1.093(19) .
O60W O83W 1.449(12) .
O60W O94W 1.451(18) .
O60W O917 1.66(3) .
O61W O82W 1.004(16) .
O61W O90W 1.782(18) .
O62W O85W 0.851(17) .
O64W O905 1.59(3) .
O64W O918 1.73(4) .
O65W O910 1.35(2) .
O65W O913 1.37(3) .
O66W O96W 1.012(17) .
O67W O81W 0.69(2) .
O67W O909 0.92(3) .
O68W O902 0.84(3) .
O68W O88W 1.247(15) .
O68W O91W 1.666(19) .
O70W O74W 0.841(16) .
O70W O913 1.55(3) .
O71W O87W 1.051(18) .
O71W O924 1.44(3) .
O73W O76W 0.944(15) .
O76W O919 1.33(3) .
O77W O915 0.76(4) .
O77W O78W 1.32(2) .
O78W O915 0.93(4) .
O81W O909 1.40(3) .
O82W O90W 1.03(2) .
O83W O917 1.62(3) .
O84W O95W 0.60(3) .
O84W O906 1.04(3) .
O87W O924 0.70(3) .
O87W O97W 1.68(2) .
O88W O902 1.56(3) .
O89W O909 1.60(3) .
O95W O906 1.13(3) .
O97W O921 1.01(4) .
O97W O924 1.09(3) .
O98W O920 0.70(4) .
O98W O918 1.02(4) .
O98W O921 1.33(4) 1_565
O99W O911 1.20(3) .
O900 O911 1.66(3) .
O904 O47W 1.43(3) 1_556
O918 O920 1.04(5) .
O920 O921 1.62(4) 1_565
O921 O98W 1.33(4) 1_545
O921 O920 1.62(4) 1_545
O921 O924 1.65(5) .
